data_4117332
loop_
_publ_author_name
'J\'er\^ome Marrot'
'Marie Anne Pilette'
'Mohamed Haouas'
'S\'ebastien Floquet'
'Francis Taulelle'
'Xavier L\'opez'
'Josep M. Poblet'
'Emmanuel Cadot'

_publ_contact_author
; 
      Pr E. Cadot
      Institut Lavoisier de Versailles, ILV, UMR CNRS 8180
      Universit\'e de Versailles Saint-Quentin-en-Yvelines
      45 Avenue des Etats Unis
      78035 Versailles Cedex
      France
;
_publ_contact_author_email cadot@chimie.uvsq.fr
_publ_contact_author_fax '(33) 1 39 25 43 81'
_publ_contact_author_phone '(33) 1 39 25 43 82'
_publ_section_title
;
 Polyoxometalates Paneling through {Mo~2~O~2~S~2~} Coordination:
 Cation-Directed Conformations and Chemistry of a Supramolecular Hexameric
 Scaffold
;
_journal_name_full 'Journal of the American Chemical Society'
_journal_page_first 1724
_journal_page_last 1737
_journal_paper_doi 10.1021/ja2090383
_journal_volume 134
_journal_year 2012
_chemical_formula_sum 'As6 H192 K34.5 Mo18 Na1.5 O312 S18 W54'
_chemical_formula_weight 19250.39
_chemical_name_systematic
; 
 ? 
;
_space_group_IT_number 14
_symmetry_cell_setting monoclinic
_symmetry_space_group_name_Hall '-P 2yn'
_symmetry_space_group_name_H-M 'P 1 21/n 1'
_atom_sites_solution_hydrogens none
_atom_sites_solution_primary direct
_atom_sites_solution_secondary difmap
_audit_creation_method SHELXL-97
_cell_angle_alpha 90.00
_cell_angle_beta 96.196(2)
_cell_angle_gamma 90.00
_cell_formula_units_Z 4
_cell_length_a 21.1120(9)
_cell_length_b 44.9910(17)
_cell_length_c 38.4158(13)
_cell_measurement_reflns_used 8945
_cell_measurement_temperature 296(2)
_cell_measurement_theta_max 22.47
_cell_measurement_theta_min 2.27
_cell_volume 36276(2)
_computing_cell_refinement 'Bruker APEX2'
_computing_data_collection 'Bruker APEX2'
_computing_data_reduction 'Bruker SAINT'
_computing_molecular_graphics 'Bruker SHELXTL'
_computing_publication_material 'Bruker SHELXTL'
_computing_structure_refinement 'SHELXL-97 (Sheldrick, 1997)'
_computing_structure_solution 'SHELXS-97 (Sheldrick, 1990)'
_diffrn_ambient_temperature 296(2)
_diffrn_detector_area_resol_mean 512x512
_diffrn_measured_fraction_theta_full 0.994
_diffrn_measured_fraction_theta_max 0.994
_diffrn_measurement_device_type 'CCD area detector'
_diffrn_measurement_method 'phi and omega scans'
_diffrn_radiation_monochromator graphite
_diffrn_radiation_source 'fine-focus sealed tube'
_diffrn_radiation_type MoK\a
_diffrn_radiation_wavelength 0.71073
_diffrn_reflns_av_R_equivalents 0.0901
_diffrn_reflns_av_sigmaI/netI 0.0499
_diffrn_reflns_limit_h_max 22
_diffrn_reflns_limit_h_min -22
_diffrn_reflns_limit_k_max 48
_diffrn_reflns_limit_k_min -48
_diffrn_reflns_limit_l_max 40
_diffrn_reflns_limit_l_min -41
_diffrn_reflns_number 412250
_diffrn_reflns_theta_full 22.68
_diffrn_reflns_theta_max 22.68
_diffrn_reflns_theta_min 0.70
_exptl_absorpt_coefficient_mu 18.789
_exptl_absorpt_correction_T_max 0.3148
_exptl_absorpt_correction_T_min 0.1330
_exptl_absorpt_correction_type multi-scan
_exptl_absorpt_process_details 'SADABS (Sheldrick, V2.10)'
_exptl_crystal_colour red
_exptl_crystal_density_diffrn 3.525
_exptl_crystal_description parallelepiped
_exptl_crystal_F_000 34392
_exptl_crystal_size_max 0.18
_exptl_crystal_size_mid 0.10
_exptl_crystal_size_min 0.08
_refine_diff_density_max 2.477
_refine_diff_density_min -1.787
_refine_diff_density_rms 0.529
_refine_ls_extinction_method none
_refine_ls_goodness_of_fit_ref 1.100
_refine_ls_hydrogen_treatment none
_refine_ls_matrix_type fullcycle
_refine_ls_number_parameters 4009
_refine_ls_number_reflns 48232
_refine_ls_number_restraints 0
_refine_ls_restrained_S_all 1.100
_refine_ls_R_factor_all 0.0775
_refine_ls_R_factor_gt 0.0445
_refine_ls_shift/su_max 0.002
_refine_ls_shift/su_mean 0.001
_refine_ls_structure_factor_coef Fsqd
_refine_ls_weighting_details 'calc w=1/[\s^2^(Fo^2^)+(0.0847P)^2^+244.6541P] where P=(Fo^2^+2Fc^2^)/3'
_refine_ls_weighting_scheme calc
_refine_ls_wR_factor_gt 0.1235
_refine_ls_wR_factor_ref 0.1521
_reflns_number_gt 34609
_reflns_number_total 48232
_reflns_threshold_expression >2sigma(I)
_cod_data_source_file ja2090383_si_003.cif
_cod_data_source_block KNa_1b
_cod_original_formula_sum 'H192 As6 K34.50 Mo18 Na1.50 O312 S18 W54'
_cod_database_code 4117332

loop_
_symmetry_equiv_pos_as_xyz
'x, y, z'
'-x+1/2, y+1/2, -z+1/2'
'-x, -y, -z'
'x-1/2, -y-1/2, z-1/2'

loop_
_atom_site_label
_atom_site_type_symbol
_atom_site_fract_x
_atom_site_fract_y
_atom_site_fract_z
_atom_site_U_iso_or_equiv
_atom_site_adp_type
_atom_site_occupancy
_atom_site_symmetry_multiplicity
_atom_site_calc_flag
_atom_site_refinement_flags
W1A W 0.11209(3) 0.876020(15) 0.506791(16) 0.05493(19) Uani 1 1 d .
W2A W 0.01779(3) 0.819322(15) 0.453756(17) 0.05416(18) Uani 1 1 d .
W3A W 0.18287(3) 0.801867(14) 0.492321(16) 0.05313(18) Uani 1 1 d .
W4A W 0.08791(3) 0.924168(14) 0.438520(17) 0.05392(19) Uani 1 1 d .
W5A W -0.00552(3) 0.868702(15) 0.386755(17) 0.05461(19) Uani 1 1 d .
W6A W 0.06043(3) 0.802116(14) 0.374397(16) 0.05199(18) Uani 1 1 d .
W7A W 0.22294(3) 0.784889(14) 0.411689(17) 0.05189(18) Uani 1 1 d .
W8A W 0.23621(3) 0.908979(14) 0.474924(16) 0.05068(18) Uani 1 1 d .
W9A W 0.30781(3) 0.836495(14) 0.460938(16) 0.05066(18) Uani 1 1 d .
W1B W -0.02856(4) 1.004116(18) 0.139247(19) 0.0682(2) Uani 1 1 d .
W2B W 0.01033(4) 1.064528(17) 0.204336(19) 0.0657(2) Uani 1 1 d .
W3B W 0.09062(4) 1.062044(16) 0.123467(18) 0.0656(2) Uani 1 1 d .
W4B W 0.19591(4) 1.007494(15) 0.113567(17) 0.0593(2) Uani 1 1 d .
W5B W 0.08059(4) 0.950136(16) 0.130222(18) 0.0623(2) Uani 1 1 d .
W6B W 0.00628(4) 0.953787(16) 0.203965(18) 0.0625(2) Uani 1 1 d .
W7B W 0.04574(3) 1.013414(15) 0.266968(17) 0.05727(19) Uani 1 1 d .
W8B W 0.15513(3) 1.064916(14) 0.252126(17) 0.05338(19) Uani 1 1 d .
W9B W 0.23424(4) 1.061422(15) 0.172402(17) 0.05613(19) Uani 1 1 d .
W1C W 0.62560(3) 1.054909(13) 0.410061(16) 0.04700(17) Uani 1 1 d .
W2C W 0.73155(3) 0.989378(14) 0.424524(16) 0.04954(18) Uani 1 1 d .
W3C W 0.71824(3) 1.028394(14) 0.338775(17) 0.05139(18) Uani 1 1 d .
W4C W 0.50242(3) 1.013357(13) 0.431724(15) 0.04473(16) Uani 1 1 d .
W5C W 0.60637(3) 0.948621(13) 0.446014(15) 0.04609(17) Uani 1 1 d .
W6C W 0.68971(3) 0.925885(13) 0.381816(16) 0.04996(18) Uani 1 1 d .
W7C W 0.67541(3) 0.963579(14) 0.297231(17) 0.05348(18) Uani 1 1 d .
W8C W 0.58065(3) 1.024204(14) 0.284514(16) 0.05099(18) Uani 1 1 d .
W9C W 0.49075(3) 1.050032(13) 0.354832(16) 0.04666(17) Uani 1 1 d .
W1D W 0.82287(3) 0.747346(15) 0.311332(17) 0.05311(18) Uani 1 1 d .
W2D W 0.70176(3) 0.710776(14) 0.359811(17) 0.05344(19) Uani 1 1 d .
W3D W 0.74035(3) 0.680068(14) 0.274652(18) 0.05554(19) Uani 1 1 d .
W4D W 0.69380(3) 0.718606(15) 0.200368(17) 0.05562(19) Uani 1 1 d .
W5D W 0.77528(3) 0.784953(15) 0.236625(17) 0.05382(19) Uani 1 1 d .
W6D W 0.74032(3) 0.811163(14) 0.314140(17) 0.05285(18) Uani 1 1 d .
W7D W 0.61994(3) 0.775370(15) 0.361145(17) 0.05460(19) Uani 1 1 d .
W8D W 0.54639(3) 0.713264(15) 0.327971(17) 0.05511(19) Uani 1 1 d .
W9D W 0.58521(3) 0.683623(15) 0.244119(18) 0.05731(19) Uani 1 1 d .
W1E W -0.01780(3) 0.715205(13) 0.136938(16) 0.04832(17) Uani 1 1 d .
W2E W 0.09427(3) 0.656499(13) 0.114014(16) 0.04964(18) Uani 1 1 d .
W3E W 0.04240(3) 0.658479(13) 0.202848(16) 0.04624(17) Uani 1 1 d .
W4E W 0.09604(3) 0.713452(13) 0.257411(15) 0.04612(17) Uani 1 1 d .
W5E W 0.03607(3) 0.769937(13) 0.193277(16) 0.04660(17) Uani 1 1 d .
W6E W 0.08214(3) 0.767956(14) 0.111946(16) 0.05020(18) Uani 1 1 d .
W7E W 0.19076(3) 0.709906(14) 0.088657(16) 0.05245(18) Uani 1 1 d .
W8E W 0.24814(3) 0.660144(13) 0.148867(16) 0.04912(17) Uani 1 1 d .
W9E W 0.19716(3) 0.660232(13) 0.236686(16) 0.04663(17) Uani 1 1 d .
W1F W 0.39557(4) 0.901646(16) -0.047484(19) 0.0698(2) Uani 1 1 d .
W2F W 0.55157(4) 0.922773(18) -0.00008(2) 0.0800(3) Uani 1 1 d .
W3F W 0.52750(4) 0.846894(16) -0.037627(19) 0.0680(2) Uani 1 1 d .
W4F W 0.43147(4) 0.798992(14) -0.000027(17) 0.05704(19) Uani 1 1 d .
W5F W 0.30166(4) 0.852452(15) -0.011022(17) 0.05600(19) Uani 1 1 d .
W6F W 0.32495(4) 0.920665(15) 0.023570(18) 0.0643(2) Uani 1 1 d .
W7F W 0.47756(4) 0.941435(17) 0.07102(2) 0.0758(2) Uani 1 1 d .
W8F W 0.59914(4) 0.891851(19) 0.07906(2) 0.0793(3) Uani 1 1 d .
W9F W 0.57400(4) 0.817619(18) 0.04164(2) 0.0689(2) Uani 1 1 d .
Mo1 Mo 0.11463(7) 0.91378(3) 0.34313(3) 0.0507(4) Uani 1 1 d .
Mo2 Mo 0.13011(7) 0.94345(3) 0.27887(3) 0.0512(4) Uani 1 1 d .
Mo3 Mo 0.29868(7) 1.01498(3) 0.24993(3) 0.0497(4) Uani 1 1 d .
Mo4 Mo 0.41502(7) 0.99803(3) 0.29033(3) 0.0466(4) Uani 1 1 d .
Mo5 Mo 0.43943(7) 0.93824(3) 0.40195(3) 0.0468(4) Uani 1 1 d .
Mo6 Mo 0.33152(7) 0.90039(3) 0.40273(3) 0.0459(4) Uani 1 1 d .
Mo7 Mo 0.19090(7) 0.81494(3) 0.32118(3) 0.0485(4) Uani 1 1 d .
Mo8 Mo 0.18058(7) 0.78406(3) 0.25581(3) 0.0477(4) Uani 1 1 d .
Mo9 Mo 0.25466(7) 0.93937(3) 0.15582(4) 0.0558(4) Uani 1 1 d .
Mo10 Mo 0.34696(8) 0.91000(3) 0.11873(4) 0.0586(4) Uani 1 1 d .
Mo11 Mo 0.56773(7) 0.89963(3) 0.31334(3) 0.0500(4) Uani 1 1 d .
Mo12 Mo 0.57708(7) 0.83754(3) 0.29875(3) 0.0498(4) Uani 1 1 d .
Mo13 Mo 0.45174(7) 0.73448(3) 0.24489(4) 0.0498(4) Uani 1 1 d .
Mo14 Mo 0.33043(7) 0.71188(3) 0.21720(4) 0.0496(4) Uani 1 1 d .
Mo15 Mo 0.25757(7) 0.78005(3) 0.12204(3) 0.0490(4) Uani 1 1 d .
Mo16 Mo 0.32911(7) 0.81012(3) 0.07406(3) 0.0510(4) Uani 1 1 d .
Mo17 Mo 0.54473(7) 0.82950(3) 0.13294(4) 0.0611(4) Uani 1 1 d .
Mo18 Mo 0.61285(7) 0.79335(3) 0.18564(4) 0.0566(4) Uani 1 1 d .
As1 As 0.15860(7) 0.85707(3) 0.41583(4) 0.0419(4) Uani 1 1 d .
As2 As 0.13348(8) 1.00345(3) 0.19483(4) 0.0462(4) Uani 1 1 d .
As3 As 0.57619(7) 0.98215(3) 0.36251(4) 0.0399(4) Uani 1 1 d .
As4 As 0.64630(7) 0.75312(3) 0.27559(4) 0.0444(4) Uani 1 1 d .
As5 As 0.15620(7) 0.71901(3) 0.17609(4) 0.0397(4) Uani 1 1 d .
As6 As 0.05461(8) 0.36785(3) 0.45667(4) 0.0521(4) Uani 1 1 d .
S1 S 0.0653(2) 0.90409(9) 0.28695(11) 0.0611(12) Uani 1 1 d .
S2 S 0.1587(2) 0.96077(9) 0.33574(10) 0.0595(12) Uani 1 1 d .
S3 S 0.4012(2) 1.01272(9) 0.23260(10) 0.0563(12) Uani 1 1 d .
S4 S 0.3205(2) 1.01354(9) 0.31054(10) 0.0542(11) Uani 1 1 d .
S5 S 0.4356(2) 0.88881(8) 0.42014(11) 0.0547(11) Uani 1 1 d .
S6 S 0.3338(2) 0.95219(9) 0.40269(11) 0.0546(11) Uani 1 1 d .
S7 S 0.2375(2) 0.77079(9) 0.30939(11) 0.0630(13) Uani 1 1 d .
S8 S 0.1118(2) 0.81878(9) 0.27344(10) 0.0565(12) Uani 1 1 d .
S9 S 0.2373(2) 0.90213(11) 0.11599(12) 0.0708(14) Uani 1 1 d .
S10 S 0.3563(2) 0.95562(10) 0.14501(13) 0.0732(15) Uani 1 1 d .
S11 S 0.6189(2) 0.87827(9) 0.27069(11) 0.0641(13) Uani 1 1 d .
S12 S 0.5524(2) 0.85878(9) 0.34964(11) 0.0617(13) Uani 1 1 d .
S13 S 0.3745(2) 0.71494(10) 0.27559(11) 0.0597(12) Uani 1 1 d .
S14 S 0.4200(2) 0.71863(10) 0.18800(11) 0.0606(12) Uani 1 1 d .
S15 S 0.2249(2) 0.81864(9) 0.08596(12) 0.0628(13) Uani 1 1 d .
S16 S 0.3520(2) 0.76430(9) 0.10097(11) 0.0592(12) Uani 1 1 d .
S17 S 0.6319(2) 0.84261(10) 0.16990(12) 0.0699(14) Uani 1 1 d .
S18 S 0.5443(2) 0.77782(10) 0.13760(12) 0.0685(14) Uani 1 1 d .
O1A O 0.0883(6) 0.8776(2) 0.5486(3) 0.072(4) Uani 1 1 d .
O2A O -0.0351(6) 0.8028(3) 0.4770(3) 0.077(4) Uani 1 1 d .
O3A O 0.1811(6) 0.7795(2) 0.5280(3) 0.071(4) Uani 1 1 d .
O4A O 0.0466(5) 0.8527(2) 0.4829(3) 0.058(3) Uani 1 1 d .
O5A O 0.0953(5) 0.8002(2) 0.4734(2) 0.053(3) Uani 1 1 d .
O6A O 0.1619(5) 0.8400(2) 0.5105(3) 0.060(3) Uani 1 1 d .
O7A O 0.0733(5) 0.9105(2) 0.4862(3) 0.056(3) Uani 1 1 d .
O8A O -0.0357(5) 0.8456(2) 0.4256(3) 0.056(3) Uani 1 1 d .
O9A O 0.0150(5) 0.7921(2) 0.4156(3) 0.056(3) Uani 1 1 d .
O10A O 0.2043(5) 0.7728(2) 0.4594(2) 0.054(3) Uani 1 1 d .
O11A O 0.2704(5) 0.8133(2) 0.4977(3) 0.057(3) Uani 1 1 d .
O12A O 0.1907(5) 0.8984(2) 0.5141(2) 0.057(3) Uani 1 1 d .
O13A O 0.0484(7) 0.9581(2) 0.4389(3) 0.084(4) Uani 1 1 d .
O14A O -0.0793(5) 0.8824(3) 0.3701(3) 0.072(4) Uani 1 1 d .
O15A O 0.0309(5) 0.7737(2) 0.3471(3) 0.069(4) Uani 1 1 d .
O16A O 0.2467(6) 0.7497(2) 0.3994(3) 0.074(4) Uani 1 1 d .
O17A O 0.3856(5) 0.8352(2) 0.4799(3) 0.065(3) Uani 1 1 d .
O18A O 0.2934(6) 0.9323(2) 0.4951(3) 0.070(4) Uani 1 1 d .
O19A O 0.0200(5) 0.8975(2) 0.4224(3) 0.056(3) Uani 1 1 d .
O20A O -0.0071(5) 0.8310(2) 0.3629(3) 0.055(3) Uani 1 1 d .
O21A O 0.1336(5) 0.7826(2) 0.4002(2) 0.054(3) Uani 1 1 d .
O22A O 0.3025(5) 0.79903(19) 0.4354(3) 0.051(3) Uani 1 1 d .
O23A O 0.2779(5) 0.8712(2) 0.4835(2) 0.053(3) Uani 1 1 d .
O24A O 0.1687(5) 0.9377(2) 0.4619(3) 0.056(3) Uani 1 1 d .
O25A O 0.1475(5) 0.8820(2) 0.4523(2) 0.050(3) Uani 1 1 d .
O26A O 0.0804(5) 0.8405(2) 0.4125(2) 0.047(3) Uani 1 1 d .
O27A O 0.2007(4) 0.82819(19) 0.4416(2) 0.043(3) Uani 1 1 d .
O28A O 0.1160(5) 0.9237(2) 0.3967(2) 0.054(3) Uani 1 1 d .
O29A O 0.0488(5) 0.8844(2) 0.3598(2) 0.058(3) Uani 1 1 d .
O30A O 0.1160(5) 0.8216(2) 0.3481(2) 0.057(3) Uani 1 1 d .
O31A O 0.2289(5) 0.8074(2) 0.3728(2) 0.057(3) Uani 1 1 d .
O32A O 0.3128(5) 0.8573(2) 0.4215(2) 0.052(3) Uani 1 1 d .
O33A O 0.2571(5) 0.9069(2) 0.4300(2) 0.051(3) Uani 1 1 d .
O1B O -0.1013(6) 1.0121(3) 0.1146(3) 0.089(4) Uani 1 1 d .
O49 O -0.0493(6) 1.0918(3) 0.2013(3) 0.085(4) Uani 1 1 d .
O3B O 0.0570(6) 1.0873(3) 0.0927(3) 0.083(4) Uani 1 1 d .
O4B O -0.0301(5) 1.0336(3) 0.1760(3) 0.069(4) Uani 1 1 d .
O5B O 0.0533(6) 1.0741(2) 0.1643(3) 0.066(3) Uani 1 1 d .
O6B O 0.0270(5) 1.0315(2) 0.1203(3) 0.066(3) Uani 1 1 d .
O7B O -0.0558(5) 0.9753(3) 0.1716(3) 0.069(4) Uani 1 1 d .
O8B O -0.0111(6) 1.0441(2) 0.2446(3) 0.069(4) Uani 1 1 d .
O9B O 0.0744(6) 1.0854(2) 0.2327(3) 0.067(3) Uani 1 1 d .
O10B O 0.1670(6) 1.0820(2) 0.1400(3) 0.071(4) Uani 1 1 d .
O11B O 0.1386(6) 1.0380(2) 0.0930(3) 0.067(3) Uani 1 1 d .
O12B O 0.0024(6) 0.9740(2) 0.1125(3) 0.067(3) Uani 1 1 d .
O13B O -0.0479(6) 0.9295(3) 0.2189(3) 0.086(4) Uani 1 1 d .
O14B O 0.0102(6) 1.0070(3) 0.3034(3) 0.082(4) Uani 1 1 d .
O15B O 0.1863(6) 1.0938(2) 0.2794(3) 0.070(4) Uani 1 1 d .
O16B O 0.2917(6) 1.0888(3) 0.1720(3) 0.077(4) Uani 1 1 d .
O17B O 0.2323(6) 0.9984(2) 0.0761(3) 0.074(4) Uani 1 1 d .
O18B O 0.0761(6) 0.9236(3) 0.0976(3) 0.084(4) Uani 1 1 d .
O19B O -0.0020(5) 0.9868(3) 0.2349(3) 0.066(3) Uani 1 1 d .
O20B O 0.1024(5) 1.0457(2) 0.2830(3) 0.059(3) Uani 1 1 d .
O21B O 0.1854(5) 1.0753(2) 0.2094(2) 0.059(3) Uani 1 1 d .
O22B O 0.2520(5) 1.0399(2) 0.1309(2) 0.056(3) Uani 1 1 d .
O23B O 0.1239(5) 0.9809(2) 0.1078(3) 0.064(3) Uani 1 1 d .
O24B O 0.0284(6) 0.9322(2) 0.1629(3) 0.069(4) Uani 1 1 d .
O25B O 0.0647(5) 0.9870(2) 0.1715(3) 0.056(3) Uani 1 1 d .
O26B O 0.0917(5) 1.0306(2) 0.2181(2) 0.051(3) Uani 1 1 d .
O27B O 0.1500(5) 1.0283(2) 0.1601(2) 0.045(3) Uani 1 1 d .
O28B O 0.0817(6) 0.9441(3) 0.2283(3) 0.067(4) Uani 1 1 d .
O29B O 0.1119(5) 0.9868(2) 0.2702(3) 0.052(3) Uani 1 1 d .
O30B O 0.2160(5) 1.0363(2) 0.2588(3) 0.056(3) Uani 1 1 d .
O31B O 0.2719(5) 1.0340(2) 0.2020(3) 0.058(3) Uani 1 1 d .
O32B O 0.2339(6) 0.9816(2) 0.1475(3) 0.065(3) Uani 1 1 d .
O33B O 0.1562(6) 0.9401(2) 0.1557(3) 0.066(3) Uani 1 1 d .
O1C O 0.6612(5) 1.0862(2) 0.4295(3) 0.064(3) Uani 1 1 d .
O2C O 0.8024(5) 0.9995(2) 0.4490(3) 0.062(3) Uani 1 1 d .
O3C O 0.7846(5) 1.0503(2) 0.3366(3) 0.062(3) Uani 1 1 d .
O4C O 0.6816(5) 1.0244(2) 0.4301(3) 0.051(3) Uani 1 1 d .
O5C O 0.7460(5) 1.0048(2) 0.3795(3) 0.055(3) Uani 1 1 d .
O6C O 0.6706(5) 1.0510(2) 0.3694(2) 0.052(3) Uani 1 1 d .
O7C O 0.5683(5) 1.04534(18) 0.4426(2) 0.045(3) Uani 1 1 d .
O8C O 0.6888(5) 0.9700(2) 0.4591(2) 0.052(3) Uani 1 1 d .
O9C O 0.7545(5) 0.9514(2) 0.4069(3) 0.057(3) Uani 1 1 d .
O10C O 0.7390(5) 0.9963(2) 0.3109(2) 0.053(3) Uani 1 1 d .
O11C O 0.6647(5) 1.0435(2) 0.3005(2) 0.051(3) Uani 1 1 d .
O12C O 0.5586(5) 1.07417(19) 0.3805(3) 0.049(3) Uani 1 1 d .
O13C O 0.4609(5) 1.0200(2) 0.4675(3) 0.060(3) Uani 1 1 d .
O14C O 0.5998(6) 0.9331(2) 0.4869(3) 0.069(4) Uani 1 1 d .
O15C O 0.7369(6) 0.8952(2) 0.3800(3) 0.067(4) Uani 1 1 d .
O16C O 0.7190(6) 0.9462(3) 0.2681(3) 0.073(4) Uani 1 1 d .
O17C O 0.5639(6) 1.0450(2) 0.2474(3) 0.068(3) Uani 1 1 d .
O18C O 0.4386(6) 1.0770(2) 0.3395(3) 0.068(4) Uani 1 1 d .
O19C O 0.5670(5) 0.98744(19) 0.4522(2) 0.043(3) Uani 1 1 d .
O20C O 0.6595(5) 0.91902(19) 0.4262(2) 0.045(3) Uani 1 1 d .
O21C O 0.7118(5) 0.9461(2) 0.3401(2) 0.049(3) Uani 1 1 d .
O22C O 0.6308(5) 0.9931(2) 0.2669(2) 0.055(3) Uani 1 1 d .
O23C O 0.5480(4) 1.04910(19) 0.3179(2) 0.046(3) Uani 1 1 d .
O24C O 0.4603(4) 1.0432(2) 0.3996(2) 0.042(3) Uani 1 1 d .
O25C O 0.5622(5) 1.01622(19) 0.3844(2) 0.044(3) Uani 1 1 d .
O26C O 0.6372(4) 0.9688(2) 0.3946(2) 0.044(3) Uani 1 1 d .
O27C O 0.6274(4) 0.99706(19) 0.3325(2) 0.042(3) Uani 1 1 d .
O28C O 0.4607(5) 0.98262(19) 0.4098(2) 0.051(3) Uani 1 1 d .
O29C O 0.5354(5) 0.9364(2) 0.4200(3) 0.053(3) Uani 1 1 d .
O30C O 0.6136(5) 0.9162(2) 0.3579(3) 0.055(3) Uani 1 1 d .
O31C O 0.6074(5) 0.9392(2) 0.2984(3) 0.059(3) Uani 1 1 d .
O32C O 0.5115(5) 1.0000(2) 0.2844(2) 0.052(3) Uani 1 1 d .
O33C O 0.4554(5) 1.0167(2) 0.3349(2) 0.050(3) Uani 1 1 d .
O1D O 0.8983(5) 0.7388(3) 0.3298(3) 0.072(4) Uani 1 1 d .
O2D O 0.7404(6) 0.6906(2) 0.3943(3) 0.065(3) Uani 1 1 d .
O3D O 0.7902(6) 0.6489(2) 0.2825(3) 0.079(4) Uani 1 1 d .
O4D O 0.7719(5) 0.7326(2) 0.3459(3) 0.055(3) Uani 1 1 d .
O5D O 0.7148(5) 0.6860(2) 0.3203(3) 0.055(3) Uani 1 1 d .
O6D O 0.8004(5) 0.7113(2) 0.2864(3) 0.052(3) Uani 1 1 d .
O7D O 0.8149(5) 0.7865(2) 0.3299(3) 0.059(3) Uani 1 1 d .
O8D O 0.6759(5) 0.7438(2) 0.3852(2) 0.056(3) Uani 1 1 d .
O9D O 0.6185(5) 0.6951(2) 0.3586(3) 0.061(3) Uani 1 1 d .
O10D O 0.6613(5) 0.6600(2) 0.2613(3) 0.061(3) Uani 1 1 d .
O11D O 0.7475(6) 0.6872(2) 0.2264(3) 0.066(3) Uani 1 1 d .
O12D O 0.8427(5) 0.7649(2) 0.2699(3) 0.058(3) Uani 1 1 d .
O13D O 0.6977(5) 0.7926(2) 0.3509(3) 0.061(3) Uani 1 1 d .
O14D O 0.5533(5) 0.7454(2) 0.3608(2) 0.060(3) Uani 1 1 d .
O15D O 0.5702(5) 0.6861(2) 0.2929(3) 0.062(3) Uani 1 1 d .
O16D O 0.6254(5) 0.6891(2) 0.2011(3) 0.058(3) Uani 1 1 d .
O17D O 0.7611(5) 0.7458(2) 0.2176(3) 0.059(3) Uani 1 1 d .
O18D O 0.7804(5) 0.8165(2) 0.2715(3) 0.059(3) Uani 1 1 d .
O19D O 0.7672(6) 0.8429(2) 0.3342(3) 0.073(4) Uani 1 1 d .
O20D O 0.6073(6) 0.7943(3) 0.3987(3) 0.076(4) Uani 1 1 d .
O21D O 0.4863(6) 0.6932(3) 0.3432(3) 0.077(4) Uani 1 1 d .
O22D O 0.5344(6) 0.6543(3) 0.2311(3) 0.075(4) Uani 1 1 d .
O23D O 0.7155(6) 0.7108(3) 0.1594(3) 0.074(4) Uani 1 1 d .
O24D O 0.8241(6) 0.7991(3) 0.2078(3) 0.074(4) Uani 1 1 d .
O25D O 0.7255(4) 0.7667(2) 0.2841(2) 0.050(3) Uani 1 1 d .
O26D O 0.6389(4) 0.7398(2) 0.3190(2) 0.046(3) Uani 1 1 d .
O27D O 0.6677(5) 0.7178(2) 0.2580(2) 0.048(3) Uani 1 1 d .
O28D O 0.6608(5) 0.8201(2) 0.2907(3) 0.057(3) Uani 1 1 d .
O29D O 0.5784(5) 0.7976(2) 0.3266(3) 0.059(3) Uani 1 1 d .
O30D O 0.5058(5) 0.7360(2) 0.2940(2) 0.051(3) Uani 1 1 d .
O31D O 0.5338(5) 0.7164(2) 0.2352(3) 0.058(3) Uani 1 1 d .
O32D O 0.6383(5) 0.7492(2) 0.1918(2) 0.055(3) Uani 1 1 d .
O33D O 0.6985(5) 0.7960(2) 0.2172(2) 0.054(3) Uani 1 1 d .
O1E O -0.0947(5) 0.7060(2) 0.1208(3) 0.067(4) Uani 1 1 d .
O2E O 0.0531(5) 0.6301(2) 0.0888(2) 0.054(3) Uani 1 1 d .
O3E O -0.0163(5) 0.6320(2) 0.2070(3) 0.061(3) Uani 1 1 d .
O4E O 0.0299(5) 0.6870(2) 0.1131(2) 0.053(3) Uani 1 1 d .
O5E O 0.0712(5) 0.6477(2) 0.1586(2) 0.049(3) Uani 1 1 d .
O6E O -0.0061(5) 0.6881(2) 0.1754(3) 0.054(3) Uani 1 1 d .
O7E O 0.0011(5) 0.7447(2) 0.1043(2) 0.051(3) Uani 1 1 d .
O8E O 0.1291(5) 0.6776(2) 0.0777(2) 0.051(3) Uani 1 1 d .
O9E O 0.1732(5) 0.6378(2) 0.1239(3) 0.055(3) Uani 1 1 d .
O10E O 0.1151(4) 0.63856(19) 0.2266(2) 0.046(3) Uani 1 1 d .
O11E O 0.0335(4) 0.68178(19) 0.2442(2) 0.045(3) Uani 1 1 d .
O12E O -0.0355(4) 0.7458(2) 0.1690(2) 0.048(3) Uani 1 1 d .
O13E O 0.0640(6) 0.7931(2) 0.0780(3) 0.071(4) Uani 1 1 d .
O14E O 0.2152(6) 0.7173(3) 0.0481(3) 0.073(4) Uani 1 1 d .
O15E O 0.3056(6) 0.6322(2) 0.1460(3) 0.068(3) Uani 1 1 d .
O16E O 0.2324(5) 0.6325(2) 0.2629(3) 0.062(3) Uani 1 1 d .
O17E O 0.0697(5) 0.7221(2) 0.2968(3) 0.062(3) Uani 1 1 d .
O18E O -0.0112(5) 0.7953(2) 0.2128(3) 0.059(3) Uani 1 1 d .
O19E O 0.1181(5) 0.7360(2) 0.0873(2) 0.047(3) Uani 1 1 d .
O20E O 0.2518(5) 0.6785(2) 0.1033(3) 0.058(3) Uani 1 1 d .
O21E O 0.2139(4) 0.64771(19) 0.1908(2) 0.043(3) Uani 1 1 d .
O22E O 0.1573(5) 0.68207(19) 0.2715(2) 0.046(3) Uani 1 1 d .
O23E O 0.0402(5) 0.7390(2) 0.2282(2) 0.048(3) Uani 1 1 d .
O24E O 0.0423(5) 0.7886(2) 0.1486(3) 0.054(3) Uani 1 1 d .
O25E O 0.0817(5) 0.73475(19) 0.1584(2) 0.045(3) Uani 1 1 d .
O26E O 0.1637(4) 0.69229(19) 0.1416(2) 0.043(3) Uani 1 1 d .
O27E O 0.1252(4) 0.69338(19) 0.2065(2) 0.043(3) Uani 1 1 d .
O28E O 0.1614(5) 0.7788(2) 0.1309(3) 0.054(3) Uani 1 1 d .
O29E O 0.2357(5) 0.7371(2) 0.1172(3) 0.057(3) Uani 1 1 d .
O30E O 0.2916(5) 0.6891(2) 0.1728(2) 0.048(3) Uani 1 1 d .
O31E O 0.2573(5) 0.6882(2) 0.2360(3) 0.052(3) Uani 1 1 d .
O32E O 0.1600(5) 0.7401(2) 0.2535(3) 0.055(3) Uani 1 1 d .
O33E O 0.1166(5) 0.7809(2) 0.2104(2) 0.050(3) Uani 1 1 d .
O1F O 0.3861(7) 0.9163(3) -0.0905(3) 0.096(5) Uani 1 1 d .
O2F O 0.5942(7) 0.9441(3) -0.0262(4) 0.099(5) Uani 1 1 d .
O3F O 0.5634(7) 0.8451(3) -0.0754(3) 0.094(4) Uani 1 1 d .
O4F O 0.4697(6) 0.9216(3) -0.0257(3) 0.081(4) Uani 1 1 d .
O5F O 0.5611(6) 0.8845(2) -0.0194(3) 0.079(4) Uani 1 1 d .
O6F O 0.4522(6) 0.8693(2) -0.0536(3) 0.068(3) Uani 1 1 d .
O7F O 0.3439(6) 0.9289(3) -0.0251(3) 0.080(4) Uani 1 1 d .
O8F O 0.5219(7) 0.9527(3) 0.0293(4) 0.093(4) Uani 1 1 d .
O9F O 0.6121(7) 0.9147(3) 0.0335(4) 0.113(4) Uani 1 1 d .
O10F O 0.5908(5) 0.8271(2) -0.0061(3) 0.067(3) Uani 1 1 d .
O11F O 0.4790(6) 0.8120(2) -0.0403(3) 0.064(3) Uani 1 1 d .
O12F O 0.3281(6) 0.8746(2) -0.0516(3) 0.068(3) Uani 1 1 d .
O13F O 0.2709(6) 0.9495(2) 0.0275(3) 0.075(4) Uani 1 1 d .
O14F O 0.4736(7) 0.9770(3) 0.0874(4) 0.096(5) Uani 1 1 d .
O15F O 0.6760(8) 0.8955(4) 0.1031(5) 0.124(6) Uani 1 1 d .
O16F O 0.6390(6) 0.7950(3) 0.0550(4) 0.102(5) Uani 1 1 d .
O17F O 0.4062(6) 0.7654(2) -0.0180(3) 0.074(4) Uani 1 1 d .
O18F O 0.2336(6) 0.8372(3) -0.0304(3) 0.080(4) Uani 1 1 d .
O19F O 0.4027(6) 0.9413(2) 0.0388(3) 0.075(4) Uani 1 1 d .
O20F O 0.5587(6) 0.9298(2) 0.0920(3) 0.079(4) Uani 1 1 d .
O21F O 0.6094(6) 0.8566(3) 0.0531(3) 0.080(4) Uani 1 1 d .
O22F O 0.5166(5) 0.7875(2) 0.0214(3) 0.062(3) Uani 1 1 d .
O23F O 0.3647(5) 0.8240(2) -0.0213(3) 0.061(3) Uani 1 1 d .
O24F O 0.2686(5) 0.8902(2) 0.0028(3) 0.061(3) Uani 1 1 d .
O25F O 0.3882(5) 0.88186(19) 0.0092(3) 0.051(3) Uani 1 1 d .
O26F O 0.5037(5) 0.8976(2) 0.0449(3) 0.061(3) Uani 1 1 d .
O27F O 0.4845(5) 0.8430(2) 0.0161(2) 0.052(3) Uani 1 1 d .
O28F O 0.3316(6) 0.9026(2) 0.0666(3) 0.068(3) Uani 1 1 d .
O29F O 0.4345(6) 0.9200(3) 0.1014(3) 0.074(4) Uani 1 1 d .
O30F O 0.5571(6) 0.8707(2) 0.1097(3) 0.072(4) Uani 1 1 d .
O31F O 0.5343(6) 0.8204(2) 0.0818(3) 0.068(4) Uani 1 1 d .
O32F O 0.3978(5) 0.8004(2) 0.0408(3) 0.057(3) Uani 1 1 d .
O33F O 0.3061(5) 0.8385(2) 0.0328(2) 0.058(3) Uani 1 1 d .
O1 O 0.1787(5) 0.8922(2) 0.3437(3) 0.062(3) Uani 1 1 d .
O2 O 0.1990(5) 0.9295(2) 0.2677(3) 0.058(3) Uani 1 1 d .
O3 O 0.2730(6) 0.9804(2) 0.2414(3) 0.064(3) Uani 1 1 d .
O4 O 0.4071(5) 0.9613(2) 0.2897(3) 0.055(3) Uani 1 1 d .
O5 O 0.4454(5) 0.9341(2) 0.3583(3) 0.059(3) Uani 1 1 d .
O6 O 0.3179(5) 0.8924(2) 0.3602(3) 0.059(3) Uani 1 1 d .
O7 O 0.2406(6) 0.8426(2) 0.3125(3) 0.062(3) Uani 1 1 d .
O8 O 0.2371(5) 0.8015(2) 0.2359(3) 0.063(3) Uani 1 1 d .
O9 O 0.2704(5) 0.9242(2) 0.1956(3) 0.060(3) Uani 1 1 d .
O10 O 0.3750(6) 0.8841(2) 0.1482(3) 0.072(4) Uani 1 1 d .
O11 O 0.4920(5) 0.9070(2) 0.2969(3) 0.064(3) Uani 1 1 d .
O12 O 0.5110(5) 0.8308(2) 0.2732(3) 0.066(3) Uani 1 1 d .
O13 O 0.4404(5) 0.7716(2) 0.2419(3) 0.059(3) Uani 1 1 d .
O14 O 0.2951(5) 0.7445(2) 0.2112(3) 0.065(3) Uani 1 1 d .
O15 O 0.2855(5) 0.7952(2) 0.1602(3) 0.063(3) Uani 1 1 d .
O16 O 0.3676(5) 0.8333(2) 0.1018(3) 0.062(3) Uani 1 1 d .
O17 O 0.4798(5) 0.8387(2) 0.1531(3) 0.070(4) Uani 1 1 d .
O18 O 0.5611(5) 0.7981(3) 0.2151(3) 0.072(4) Uani 1 1 d .
K1 K 0.6454(2) 0.01358(9) 0.50727(11) 0.0730(12) Uani 1 1 d .
K2 K 0.02562(19) 0.23184(9) 0.72031(10) 0.0691(12) Uani 1 1 d .
K3 K 0.6286(2) 0.10331(9) 0.32262(13) 0.0846(14) Uani 1 1 d .
K4 K 0.6976(2) 0.06067(9) 0.68433(10) 0.0730(12) Uani 1 1 d .
K5 K 0.3095(2) 0.08840(9) 0.32522(12) 0.0930(16) Uani 1 1 d .
K6 K 0.4513(3) 0.08651(10) 0.45640(12) 0.0993(17) Uani 1 1 d .
K7 K 0.7071(2) 0.17432(10) 0.37838(12) 0.0865(14) Uani 1 1 d .
K8 K 0.5861(2) 0.20650(11) 0.82375(12) 0.0893(15) Uani 1 1 d .
K9 K 0.1870(3) 0.09842(14) 0.67877(18) 0.130(2) Uani 1 1 d .
K10 K 0.8658(4) 0.13285(15) 0.1691(2) 0.166(3) Uani 1 1 d .
K11 K 0.8510(3) 0.23666(13) 0.40533(13) 0.1134(19) Uani 1 1 d .
K12 K 0.8738(6) 0.6816(4) 0.4030(3) 0.142(5) Uani 0.50 1 d P
K13 K 0.8269(6) 0.8540(3) 0.4098(4) 0.159(6) Uani 0.50 1 d P
K14 K 0.7550(11) 0.7276(3) 0.4535(3) 0.202(9) Uani 0.50 1 d P
K15 K 0.8973(7) 0.7172(4) 0.2281(4) 0.163(6) Uani 0.50 1 d P
K16 K -0.0649(7) 0.8964(4) 0.4814(5) 0.181(7) Uani 0.50 1 d P
K17 K 0.4540(7) 0.0841(3) 0.2506(4) 0.145(5) Uani 0.50 1 d P
K18 K -0.0730(5) 0.6741(3) 0.2816(4) 0.169(5) Uani 0.50 1 d P
K19 K -0.1311(6) 1.0109(4) 0.2174(3) 0.146(5) Uani 0.50 1 d P
K20 K 0.1438(6) 0.9530(4) 0.0385(4) 0.157(6) Uani 0.50 1 d P
K21 K 0.1957(8) 0.9278(4) 0.5804(4) 0.171(6) Uani 0.50 1 d P
K22 K 0.1028(8) 0.0864(3) 0.3436(4) 0.159(6) Uani 0.50 1 d P
K23 K 0.4240(8) 0.2351(3) 0.0535(5) 0.182(7) Uani 0.50 1 d P
K24 K 0.5122(11) 1.0365(4) 0.0934(5) 0.254(9) Uani 0.50 1 d P
K25 K 0.3475(5) 0.00321(16) 0.0486(3) 0.219(4) Uani 1 1 d .
K26 K 0.0469(4) 0.14532(15) 0.2117(2) 0.069(2) Uani 0.50 1 d P
K27 K 0.5670(3) 0.16492(14) 0.44483(14) 0.123(2) Uani 1 1 d .
K28 K 0.0586(8) 0.1455(4) 0.3363(5) 0.188(7) Uani 0.50 1 d P
O29 O 0.0145(7) 0.9457(4) 0.3475(4) 0.155(12) Uani 1 1 d .
K30 K 0.1630(5) 0.1357(2) 0.1862(3) 0.117(4) Uani 0.50 1 d P
K31 K 0.7150(8) 0.8366(3) 0.4109(4) 0.166(6) Uani 0.50 1 d P
K32 K -0.0401(12) 0.8558(4) 0.2342(5) 0.228(10) Uani 0.50 1 d P
K33 K 0.5473(5) 0.23619(18) 0.0941(2) 0.091(3) Uani 0.50 1 d P
K34 K 0.8881(13) 0.1148(4) 0.7991(4) 0.200(6) Uani 0.50 1 d P
O34W O 0.8881(13) 0.1148(4) 0.7991(4) 0.200(6) Uani 0.50 1 d P
K35 K 0.8474(7) 0.1662(2) 0.8302(3) 0.210(5) Uani 0.50 1 d P
O35W O 0.8474(7) 0.1662(2) 0.8302(3) 0.210(5) Uani 0.50 1 d P
K36 K 0.7319(6) 0.1461(2) 0.8160(3) 0.174(5) Uani 0.50 1 d P
O36W O 0.7319(6) 0.1461(2) 0.8160(3) 0.174(5) Uani 0.50 1 d P
K37 K 0.7720(8) 0.1275(2) 0.7558(4) 0.218(7) Uani 0.50 1 d P
O37W O 0.7720(8) 0.1275(2) 0.7558(4) 0.218(7) Uani 0.50 1 d P
K38 K 0.3637(6) 0.8225(3) 0.3681(3) 0.185(5) Uani 0.50 1 d P
O38W O 0.3637(6) 0.8225(3) 0.3681(3) 0.185(5) Uani 0.50 1 d P
K39 K 0.4380(6) 0.7844(3) 0.3249(4) 0.242(6) Uani 0.50 1 d P
O39W O 0.4380(6) 0.7844(3) 0.3249(4) 0.242(6) Uani 0.50 1 d P
K40 K 0.3624(6) 0.8117(4) 0.2768(3) 0.205(6) Uani 0.50 1 d P
O40W O 0.3624(6) 0.8117(4) 0.2768(3) 0.205(6) Uani 0.50 1 d P
K41 K 0.3965(7) 0.8583(3) 0.3191(4) 0.220(7) Uani 0.50 1 d P
O41W O 0.3965(7) 0.8583(3) 0.3191(4) 0.220(7) Uani 0.50 1 d P
K42 K 0.5259(10) 0.9117(4) 0.1662(4) 0.280(9) Uani 0.50 1 d P
O42W O 0.5259(10) 0.9117(4) 0.1662(4) 0.280(9) Uani 0.50 1 d P
K43 K 0.5177(8) 0.9524(4) 0.2293(5) 0.256(8) Uani 0.50 1 d P
O43W O 0.5177(8) 0.9524(4) 0.2293(5) 0.256(8) Uani 0.50 1 d P
K44 K 0.4021(5) 0.9268(2) 0.2278(2) 0.145(4) Uani 0.50 1 d P
O44W O 0.4021(5) 0.9268(2) 0.2278(2) 0.145(4) Uani 0.50 1 d P
K45 K 0.4791(7) 0.8760(3) 0.2139(3) 0.200(6) Uani 0.50 1 d P
O45W O 0.4791(7) 0.8760(3) 0.2139(3) 0.200(6) Uani 0.50 1 d P
O1W O 0.1211(12) 0.8427(7) -0.0784(6) 0.151(10) Uani 0.50 1 d P
O2W O 0.5782(7) 0.1041(3) 0.4863(3) 0.081(4) Uani 1 1 d .
O3W O 0.789(2) 0.7755(8) 0.4143(9) 0.255(18) Uani 0.50 1 d P
O4W O 0.7892(16) 0.1256(7) 0.1030(6) 0.155(12) Uani 0.50 1 d P
O5W O 0.7002(7) 0.1456(3) 0.4417(3) 0.087(4) Uani 1 1 d .
O6W O 0.5793(6) 0.1363(3) 0.3787(3) 0.081(4) Uani 1 1 d .
O7W O 0.2714(7) 0.7762(3) 0.0272(3) 0.081(4) Uani 1 1 d .
O8W O 0.1246(6) 0.1568(2) 0.2759(3) 0.074(4) Uani 1 1 d .
O9W O 0.3284(5) 0.0703(2) 0.2573(3) 0.057(3) Uani 1 1 d .
O10W O 0.5569(5) 0.0528(2) 0.5299(3) 0.056(3) Uani 1 1 d .
O11W O 0.7000(6) 0.7839(3) 0.1430(3) 0.079(4) Uani 1 1 d .
O12W O 0.6534(6) 0.1635(3) 0.3092(3) 0.086(4) Uani 1 1 d .
O13W O 0.0760(7) 0.1766(3) 0.7036(3) 0.088(4) Uani 1 1 d .
O14W O 0.8397(9) 0.1719(4) 0.4091(4) 0.132(7) Uani 1 1 d .
O15W O 0.7480(8) 0.1163(4) 0.3628(5) 0.127(6) Uani 1 1 d .
O16W O 0.6572(10) 0.1040(4) 0.7268(5) 0.155(8) Uani 1 1 d .
O17W O -0.0043(13) 0.0964(4) 0.2955(5) 0.191(10) Uani 1 1 d .
O18W O 0.7203(9) 0.2392(6) 0.4096(6) 0.184(10) Uani 1 1 d .
O19W O 0.5833(11) 1.0089(4) 0.0192(6) 0.168(9) Uani 1 1 d .
O20W O 0.9113(12) 1.0339(5) 0.4733(7) 0.275(12) Uani 0.50 1 d P
O21W O 0.5999(14) 0.8588(5) 0.4393(7) 0.207(12) Uani 1 1 d .
O22W O 0.6189(13) 0.1597(4) 0.7836(6) 0.199(11) Uani 1 1 d .
O23W O 0.0869(9) 0.0623(7) 0.7100(5) 0.225(14) Uani 1 1 d .
O24W O 0.1520(10) 0.0438(5) 0.6437(7) 0.202(10) Uani 1 1 d .
O25W O 0.3650(13) 0.7183(4) 0.0246(6) 0.238(10) Uani 1 1 d .
O26W O 0.3566(11) 0.7823(5) 0.5420(6) 0.187(10) Uani 1 1 d .
O27W O 0.5397(10) 0.7294(5) 0.0453(6) 0.162(8) Uani 1 1 d .
O28W O 0.1248(9) 0.7205(3) 0.3690(4) 0.126(6) Uani 1 1 d .
O29W O 0.0900(10) 0.8599(3) 0.0957(9) 0.240(15) Uani 1 1 d .
O30W O 0.7465(11) 0.8330(6) 0.1095(8) 0.233(12) Uani 1 1 d .
O31W O 0.4867(15) 0.2093(7) 0.4672(6) 0.308(15) Uani 1 1 d .
O32W O 0.2020(11) 0.7118(4) 0.4795(12) 0.126(6) Uani 0.50 1 d P
O33W O 0.598(2) 0.6444(10) 0.1381(14) 0.205(19) Uani 0.50 1 d P
O46W O 0.910(2) 1.0531(9) 0.3172(11) 0.162(8) Uani 0.50 1 d P
O47W O 0.7003(12) 0.8702(9) -0.0059(10) 0.138(14) Uani 0.50 1 d P
O48W O 0.0366(16) 1.0033(7) 0.0441(5) 0.110(11) Uani 0.50 1 d P
O49W O -0.1781(10) 0.7571(6) 0.1504(7) 0.090(9) Uani 0.50 1 d P
O50W O 0.1953(12) 0.0463(9) 0.3507(6) 0.132(14) Uani 0.50 1 d P
O51W O 0.3906(13) 0.6879(7) 0.1021(8) 0.111(11) Uani 0.50 1 d P
O52W O 0.1371(13) 0.1809(8) 0.1364(8) 0.152(12) Uani 0.50 1 d P
O53W O 0.1481(18) 0.8826(10) 0.0328(9) 0.152(14) Uani 0.50 1 d P
O54W O 0.5023(15) 0.6687(7) 0.0686(10) 0.146(13) Uani 0.50 1 d P
O55W O 0.2494(17) 0.1923(6) 0.1681(7) 0.115(11) Uani 0.50 1 d P
O56W O 0.0520(19) 1.0027(5) 0.3830(7) 0.156(12) Uani 0.50 1 d P
O57W O 0.816(2) 0.1216(9) 0.3037(11) 0.179(12) Uani 0.50 1 d P
O58W O 0.8722(12) 0.7956(7) 0.3967(5) 0.093(10) Uani 0.50 1 d P
O59W O 0.4870(15) 0.8166(8) 0.4276(10) 0.162(10) Uani 0.50 1 d P
O60W O 0.9777(15) 0.1304(5) 0.1367(7) 0.111(10) Uani 0.50 1 d P
O61W O 0.7774(15) 0.0034(5) 0.5333(9) 0.112(10) Uani 0.50 1 d P
O62W O 0.7818(17) 0.8769(5) 0.2481(7) 0.123(12) Uani 0.50 1 d P
O63W O 0.8610(12) 1.0001(9) 0.2902(9) 0.140(12) Uani 0.50 1 d P
O64W O 0.1413(13) 0.2301(8) 0.1360(8) 0.127(12) Uani 0.50 1 d P
O65W O 0.134(2) 0.8045(9) 0.0090(11) 0.179(12) Uani 0.50 1 d P
O66W O 0.878(3) 0.6072(16) 0.2616(11) 0.111(11) Uani 0.50 1 d P
O67W O 0.707(3) 1.0925(11) 0.2624(8) 0.28(2) Uani 0.50 1 d P
O68W O -0.147(3) 0.8483(8) 0.1681(11) 0.294(19) Uani 0.50 1 d P
O69W O -0.1288(15) 0.9222(8) 0.4224(10) 0.162(10) Uani 0.50 1 d P
O70W O -0.005(3) 0.6868(12) 0.3585(8) 0.152(12) Uani 0.50 1 d P
O71W O 0.4354(18) 0.0776(8) 0.1768(7) 0.145(12) Uani 0.50 1 d P
O72W O -0.1593(17) 0.9077(18) 0.2082(12) 0.152(14) Uani 0.50 1 d P
O73W O 0.672(2) 0.9170(9) 0.2006(8) 0.345(17) Uani 0.50 1 d P
O74W O 0.1296(16) 0.7759(9) 0.0165(6) 0.131(14) Uani 0.50 1 d P
O75W O 0.0911(18) 0.9209(13) 0.6202(15) 0.22(2) Uani 0.50 1 d P
O76W O 0.170(3) 0.7211(11) -0.0305(8) 0.28(2) Uani 0.50 1 d P
O77W O 0.1737(14) 0.5519(13) 0.1032(9) 0.20(2) Uani 0.50 1 d P
O78W O 0.711(3) 0.8796(10) 0.4827(16) 0.14(2) Uani 0.25 1 d P
O79W O 0.777(4) 0.936(2) 0.5047(19) 0.152(14) Uani 0.25 1 d P
O80W O 0.184(3) 0.5938(10) 0.0686(18) 0.112(10) Uani 0.25 1 d P
O81W O 0.873(3) 1.0003(11) 0.5182(12) 0.095(18) Uani 0.25 1 d P
O82W O 0.777(2) 0.7832(9) 0.0444(18) 0.15(2) Uani 0.25 1 d P
O83W O 0.637(5) 0.9676(17) 0.140(2) 0.294(19) Uani 0.25 1 d P
O84W O 0.450(4) 0.1391(10) 0.4963(15) 0.156(12) Uani 0.25 1 d P
O85W O 0.738(4) 1.0270(18) 0.234(2) 0.179(3) Uani 0.25 1 d P
O86W O 0.511(2) 0.9820(16) 0.1665(10) 0.14(2) Uani 0.25 1 d P
O87W O 0.436(4) 1.0897(15) 0.1029(14) 0.145(12) Uani 0.25 1 d P
O88W O 0.850(5) 0.639(2) 0.3503(14) 0.146(13) Uani 0.25 1 d P
O89W O 0.797(2) 0.0922(10) 0.206(2) 0.16(3) Uani 0.25 1 d P
O90W O -0.094(2) 0.7954(17) 0.087(2) 0.179(12) Uani 0.25 1 d P
O91W O 0.933(4) 0.985(2) 0.453(3) 0.205(19) Uani 0.25 1 d P
O92W O 0.769(7) 0.822(3) 0.047(4) 0.16(3) Uani 0.13 1 d P
O93W O -0.058(3) 0.8856(15) 0.142(2) 0.093(10) Uani 0.25 1 d P
O94W O 0.741(3) 0.933(2) 0.034(3) 0.162(10) Uani 0.25 1 d P
O95W O -0.025(3) 0.8877(17) 0.0510(17) 0.135(12) Uani 0.25 1 d P
O96W O 0.773(4) 0.7693(11) -0.0163(13) 0.111(10) Uani 0.25 1 d P
O97W O 0.4015(18) 0.1328(7) 0.1924(7) 0.140(12) Uani 0.50 1 d P
O98W O 0.437(2) 0.7343(10) 0.5357(12) 0.232(16) Uani 0.50 1 d P
O99W O -0.093(4) 0.813(3) 0.125(3) 0.22(2) Uani 0.25 1 d P
O1AW O -0.038(2) 0.8384(10) 0.128(2) 0.112(10) Uani 0.25 1 d P
O2AW O 0.242(3) 0.6870(10) -0.0176(11) 0.11(2) Uani 0.25 1 d P
O3AW O -0.1420(13) 0.7743(9) 0.1459(9) 0.135(12) Uani 0.50 1 d P
O4AW O 0.5478(14) 0.6950(10) 0.1357(7) 0.184(17) Uani 0.50 1 d P
O5AW O 0.775(3) 0.7995(14) 0.0431(17) 0.123(12) Uani 0.25 1 d P
O6AW O 0.808(5) 0.6079(15) 0.3408(11) 0.135(12) Uani 0.25 1 d P
O7AW O 0.724(4) 0.862(2) 0.017(2) 0.232(16) Uani 0.25 1 d P
O8AW O 0.645(4) 0.967(4) 0.1975(12) 0.127(12) Uani 0.25 1 d P
O9AW O 0.741(4) 0.1289(10) 0.123(2) 0.168(9) Uani 0.25 1 d P
O1BW O -0.071(4) 0.959(2) 0.048(2) 0.232(16) Uani 0.25 1 d P
O2BW O 0.820(4) 0.8039(14) -0.065(2) 0.16(3) Uani 0.25 1 d P
O3BW O 0.163(4) 0.0885(14) 0.4185(14) 0.14(3) Uani 0.25 1 d P

loop_
_atom_site_aniso_label
_atom_site_aniso_U_11
_atom_site_aniso_U_22
_atom_site_aniso_U_33
_atom_site_aniso_U_23
_atom_site_aniso_U_13
_atom_site_aniso_U_12
W1A 0.0655(4) 0.0577(4) 0.0431(3) -0.0044(3) 0.0129(3) -0.0111(3)
W2A 0.0541(4) 0.0588(4) 0.0507(3) 0.0002(3) 0.0108(3) -0.0131(3)
W3A 0.0624(4) 0.0510(3) 0.0454(3) 0.0077(3) 0.0030(3) -0.0104(3)
W4A 0.0610(4) 0.0496(3) 0.0523(4) -0.0025(3) 0.0114(3) 0.0025(3)
W5A 0.0498(4) 0.0605(4) 0.0537(4) 0.0028(3) 0.0060(3) -0.0047(3)
W6A 0.0534(4) 0.0539(4) 0.0487(3) -0.0065(3) 0.0056(3) -0.0129(3)
W7A 0.0603(4) 0.0435(3) 0.0514(3) -0.0014(3) 0.0038(3) -0.0037(3)
W8A 0.0577(4) 0.0503(3) 0.0444(3) -0.0050(3) 0.0070(3) -0.0117(3)
W9A 0.0528(4) 0.0497(3) 0.0483(3) 0.0038(3) 0.0000(3) -0.0078(3)
W1B 0.0574(5) 0.0847(5) 0.0593(4) 0.0010(4) -0.0081(4) 0.0061(4)
W2B 0.0645(5) 0.0689(4) 0.0632(4) 0.0027(4) 0.0044(4) 0.0211(4)
W3B 0.0758(5) 0.0655(4) 0.0537(4) 0.0108(3) -0.0006(4) 0.0134(4)
W4B 0.0708(5) 0.0612(4) 0.0468(3) -0.0004(3) 0.0106(3) 0.0050(4)
W5B 0.0652(5) 0.0662(4) 0.0542(4) -0.0098(3) 0.0005(3) -0.0026(4)
W6B 0.0571(4) 0.0709(4) 0.0589(4) 0.0006(3) 0.0028(3) -0.0089(4)
W7B 0.0571(4) 0.0630(4) 0.0530(4) 0.0009(3) 0.0118(3) 0.0033(3)
W8B 0.0591(4) 0.0490(3) 0.0520(4) -0.0037(3) 0.0060(3) 0.0053(3)
W9B 0.0649(5) 0.0524(4) 0.0513(4) 0.0037(3) 0.0076(3) -0.0007(3)
W1C 0.0517(4) 0.0387(3) 0.0506(3) -0.0036(3) 0.0052(3) -0.0044(3)
W2C 0.0457(4) 0.0482(3) 0.0539(4) -0.0013(3) 0.0021(3) -0.0012(3)
W3C 0.0480(4) 0.0516(3) 0.0562(4) 0.0021(3) 0.0131(3) -0.0047(3)
W4C 0.0499(4) 0.0411(3) 0.0446(3) -0.0031(3) 0.0116(3) -0.0011(3)
W5C 0.0510(4) 0.0433(3) 0.0444(3) 0.0008(3) 0.0074(3) -0.0011(3)
W6C 0.0535(4) 0.0450(3) 0.0520(3) -0.0052(3) 0.0089(3) 0.0051(3)
W7C 0.0576(4) 0.0537(4) 0.0515(3) -0.0044(3) 0.0166(3) 0.0015(3)
W8C 0.0535(4) 0.0539(4) 0.0464(3) 0.0040(3) 0.0094(3) -0.0024(3)
W9C 0.0514(4) 0.0406(3) 0.0478(3) -0.0005(3) 0.0047(3) 0.0006(3)
W1D 0.0409(4) 0.0569(4) 0.0602(4) -0.0063(3) -0.0005(3) -0.0013(3)
W2D 0.0547(4) 0.0542(4) 0.0501(3) -0.0012(3) -0.0003(3) -0.0014(3)
W3D 0.0482(4) 0.0526(4) 0.0651(4) -0.0116(3) 0.0033(3) 0.0049(3)
W4D 0.0519(4) 0.0640(4) 0.0509(3) -0.0157(3) 0.0057(3) 0.0054(3)
W5D 0.0436(4) 0.0627(4) 0.0554(4) -0.0050(3) 0.0064(3) -0.0004(3)
W6D 0.0495(4) 0.0498(3) 0.0587(4) -0.0110(3) 0.0033(3) -0.0028(3)
W7D 0.0613(4) 0.0543(4) 0.0488(3) -0.0082(3) 0.0088(3) 0.0008(3)
W8D 0.0487(4) 0.0603(4) 0.0564(4) -0.0025(3) 0.0063(3) -0.0062(3)
W9D 0.0474(4) 0.0577(4) 0.0657(4) -0.0170(3) 0.0008(3) -0.0049(3)
W1E 0.0441(4) 0.0469(3) 0.0523(3) -0.0049(3) -0.0024(3) -0.0022(3)
W2E 0.0552(4) 0.0449(3) 0.0481(3) -0.0110(3) 0.0024(3) -0.0027(3)
W3E 0.0455(4) 0.0417(3) 0.0516(3) -0.0026(3) 0.0055(3) -0.0060(3)
W4E 0.0508(4) 0.0440(3) 0.0444(3) -0.0058(3) 0.0086(3) -0.0034(3)
W5E 0.0468(4) 0.0435(3) 0.0495(3) -0.0065(3) 0.0052(3) -0.0003(3)
W6E 0.0537(4) 0.0476(3) 0.0489(3) 0.0030(3) 0.0038(3) -0.0002(3)
W7E 0.0627(4) 0.0514(4) 0.0445(3) -0.0021(3) 0.0113(3) -0.0013(3)
W8E 0.0499(4) 0.0453(3) 0.0527(3) -0.0052(3) 0.0079(3) 0.0026(3)
W9E 0.0453(4) 0.0455(3) 0.0488(3) 0.0003(3) 0.0036(3) -0.0009(3)
W1F 0.0956(6) 0.0586(4) 0.0589(4) 0.0088(3) 0.0262(4) 0.0031(4)
W2F 0.0885(6) 0.0655(4) 0.0929(5) -0.0078(4) 0.0418(5) -0.0213(4)
W3F 0.0776(5) 0.0632(4) 0.0683(4) -0.0048(4) 0.0318(4) -0.0026(4)
W4F 0.0674(5) 0.0500(4) 0.0558(4) -0.0029(3) 0.0160(3) 0.0021(3)
W5F 0.0642(4) 0.0550(4) 0.0493(3) 0.0021(3) 0.0086(3) 0.0031(3)
W6F 0.0831(5) 0.0513(4) 0.0615(4) 0.0009(3) 0.0212(4) 0.0084(4)
W7F 0.0867(6) 0.0594(4) 0.0859(5) -0.0172(4) 0.0305(4) -0.0153(4)
W8F 0.0636(5) 0.0844(5) 0.0917(5) -0.0190(4) 0.0171(4) -0.0168(4)
W9F 0.0609(5) 0.0773(5) 0.0700(4) -0.0113(4) 0.0131(4) 0.0067(4)
Mo1 0.0540(9) 0.0489(7) 0.0493(7) 0.0031(6) 0.0064(6) -0.0001(6)
Mo2 0.0532(9) 0.0522(8) 0.0487(7) 0.0031(6) 0.0078(6) -0.0019(7)
Mo3 0.0525(8) 0.0457(7) 0.0498(7) -0.0020(6) 0.0006(6) 0.0018(6)
Mo4 0.0490(8) 0.0430(7) 0.0472(7) -0.0011(6) 0.0024(6) 0.0002(6)
Mo5 0.0501(8) 0.0435(7) 0.0476(7) -0.0023(6) 0.0096(6) -0.0062(6)
Mo6 0.0489(8) 0.0448(7) 0.0443(7) -0.0028(6) 0.0057(6) -0.0076(6)
Mo7 0.0539(8) 0.0462(7) 0.0459(7) -0.0072(6) 0.0076(6) -0.0082(6)
Mo8 0.0497(8) 0.0461(7) 0.0476(7) -0.0095(6) 0.0060(6) -0.0067(6)
Mo9 0.0653(10) 0.0534(8) 0.0491(7) -0.0043(6) 0.0075(7) 0.0048(7)
Mo10 0.0688(10) 0.0532(8) 0.0559(8) -0.0066(7) 0.0158(7) 0.0025(7)
Mo11 0.0510(8) 0.0465(7) 0.0527(7) -0.0097(6) 0.0067(6) 0.0029(6)
Mo12 0.0522(8) 0.0477(7) 0.0493(7) -0.0098(6) 0.0046(6) 0.0032(6)
Mo13 0.0403(8) 0.0515(7) 0.0570(8) -0.0067(6) 0.0032(6) -0.0045(6)
Mo14 0.0409(8) 0.0500(7) 0.0572(8) -0.0035(6) 0.0015(6) -0.0036(6)
Mo15 0.0536(8) 0.0481(7) 0.0461(7) 0.0012(6) 0.0086(6) -0.0053(6)
Mo16 0.0552(9) 0.0511(7) 0.0475(7) 0.0018(6) 0.0099(6) -0.0052(7)
Mo17 0.0516(9) 0.0701(9) 0.0603(8) -0.0097(7) 0.0004(7) 0.0082(7)
Mo18 0.0480(9) 0.0698(9) 0.0518(8) -0.0107(7) 0.0041(7) 0.0082(7)
As1 0.0450(9) 0.0409(8) 0.0395(7) -0.0004(6) 0.0037(7) -0.0055(7)
As2 0.0471(9) 0.0482(8) 0.0430(8) -0.0004(7) 0.0039(7) 0.0043(7)
As3 0.0420(8) 0.0380(7) 0.0403(7) -0.0013(6) 0.0076(6) 0.0005(6)
As4 0.0398(9) 0.0487(8) 0.0449(8) -0.0100(7) 0.0051(7) -0.0014(7)
As5 0.0395(8) 0.0388(7) 0.0411(7) -0.0041(6) 0.0051(6) -0.0017(6)
As6 0.0554(10) 0.0481(8) 0.0550(9) 0.0031(7) 0.0154(8) 0.0038(8)
S1 0.067(3) 0.060(2) 0.056(2) 0.001(2) 0.004(2) -0.014(2)
S2 0.078(3) 0.054(2) 0.047(2) 0.0005(18) 0.007(2) -0.007(2)
S3 0.060(3) 0.062(2) 0.047(2) 0.0010(19) 0.0085(19) 0.006(2)
S4 0.058(3) 0.054(2) 0.050(2) -0.0021(18) 0.0026(19) 0.008(2)
S5 0.052(2) 0.045(2) 0.067(2) 0.0002(19) 0.007(2) -0.0030(19)
S6 0.050(2) 0.049(2) 0.065(2) 0.0003(19) 0.009(2) -0.0051(19)
S7 0.076(3) 0.056(2) 0.055(2) -0.012(2) -0.001(2) 0.007(2)
S8 0.066(3) 0.057(2) 0.047(2) -0.0097(18) 0.006(2) 0.010(2)
S9 0.073(3) 0.079(3) 0.064(3) -0.018(2) 0.021(2) -0.008(2)
S10 0.073(3) 0.059(3) 0.089(3) -0.016(2) 0.014(3) -0.001(2)
S11 0.075(3) 0.058(2) 0.063(2) -0.004(2) 0.022(2) 0.009(2)
S12 0.078(3) 0.054(2) 0.055(2) -0.0078(19) 0.016(2) -0.002(2)
S13 0.047(2) 0.072(3) 0.060(2) -0.007(2) 0.006(2) -0.010(2)
S14 0.051(3) 0.076(3) 0.054(2) -0.009(2) 0.005(2) -0.013(2)
S15 0.061(3) 0.058(2) 0.071(3) 0.017(2) 0.015(2) -0.001(2)
S16 0.068(3) 0.057(2) 0.056(2) 0.0069(19) 0.022(2) 0.004(2)
S17 0.057(3) 0.073(3) 0.077(3) -0.016(2) -0.006(2) 0.005(2)
S18 0.059(3) 0.077(3) 0.066(3) -0.013(2) -0.008(2) 0.008(2)
O1A 0.101(9) 0.076(7) 0.041(6) -0.006(5) 0.025(6) -0.006(7)
O2A 0.071(8) 0.088(8) 0.073(7) 0.002(6) 0.021(6) -0.008(7)
O3A 0.086(9) 0.073(7) 0.055(6) 0.009(6) 0.005(6) -0.023(6)
O4A 0.057(7) 0.061(6) 0.055(6) -0.001(5) 0.008(5) 0.006(5)
O5A 0.067(7) 0.043(5) 0.051(6) 0.005(5) 0.013(5) -0.008(5)
O6A 0.068(7) 0.060(6) 0.052(6) -0.012(5) 0.008(5) -0.014(6)
O7A 0.058(7) 0.053(6) 0.058(6) -0.009(5) 0.005(5) -0.001(5)
O8A 0.045(6) 0.069(6) 0.054(6) 0.006(5) 0.011(5) -0.014(5)
O9A 0.060(7) 0.049(6) 0.058(6) -0.010(5) 0.008(5) -0.017(5)
O10A 0.073(7) 0.052(6) 0.038(5) 0.004(4) 0.012(5) -0.013(5)
O11A 0.051(7) 0.064(6) 0.056(6) 0.019(5) 0.003(5) -0.008(5)
O12A 0.062(7) 0.061(6) 0.049(6) 0.001(5) 0.011(5) -0.006(5)
O13A 0.113(10) 0.046(6) 0.095(9) -0.007(6) 0.025(8) 0.010(7)
O14A 0.053(7) 0.092(8) 0.069(7) -0.013(6) -0.007(6) -0.001(6)
O15A 0.051(7) 0.079(7) 0.076(7) -0.015(6) 0.003(6) -0.015(6)
O16A 0.098(9) 0.039(6) 0.082(8) -0.001(6) -0.005(7) -0.009(6)
O17A 0.062(7) 0.065(7) 0.069(7) 0.007(6) 0.009(6) -0.013(6)
O18A 0.065(8) 0.068(7) 0.074(7) -0.006(6) -0.012(6) -0.013(6)
O19A 0.034(6) 0.082(7) 0.054(6) 0.006(5) 0.007(5) -0.004(5)
O20A 0.054(7) 0.059(6) 0.054(6) 0.007(5) 0.010(5) -0.002(5)
O21A 0.063(7) 0.051(6) 0.050(6) -0.006(5) 0.008(5) -0.020(5)
O22A 0.053(6) 0.036(5) 0.062(6) -0.004(5) -0.006(5) 0.006(5)
O23A 0.065(7) 0.052(6) 0.041(5) 0.000(5) 0.010(5) -0.004(5)
O24A 0.074(7) 0.038(5) 0.059(6) -0.011(5) 0.017(5) -0.002(5)
O25A 0.063(7) 0.047(5) 0.040(5) -0.003(4) 0.002(5) -0.015(5)
O26A 0.046(6) 0.052(5) 0.045(5) -0.012(4) 0.011(5) -0.015(5)
O27A 0.043(6) 0.045(5) 0.042(5) -0.002(4) 0.006(4) -0.001(5)
O28A 0.053(6) 0.062(6) 0.049(6) 0.002(5) 0.014(5) 0.004(5)
O29A 0.060(7) 0.065(6) 0.047(6) -0.007(5) 0.000(5) -0.014(5)
O30A 0.060(7) 0.062(6) 0.050(6) 0.003(5) 0.006(5) -0.004(5)
O31A 0.076(8) 0.057(6) 0.042(5) -0.003(5) 0.016(5) -0.005(6)
O32A 0.057(6) 0.047(5) 0.052(6) 0.007(5) 0.015(5) -0.015(5)
O33A 0.047(6) 0.056(6) 0.052(6) 0.005(5) 0.016(5) -0.002(5)
O1B 0.067(9) 0.115(10) 0.080(8) 0.004(8) -0.010(7) 0.009(8)
O49 0.080(9) 0.097(9) 0.076(8) 0.004(7) 0.008(7) 0.032(7)
O3B 0.099(10) 0.078(8) 0.068(7) 0.021(6) -0.004(7) 0.013(7)
O4B 0.056(7) 0.087(8) 0.063(7) 0.002(6) -0.005(6) 0.009(6)
O5B 0.073(8) 0.072(7) 0.053(6) 0.007(5) 0.007(6) 0.017(6)
O6B 0.059(7) 0.074(7) 0.063(7) 0.006(6) 0.002(6) 0.009(6)
O7B 0.046(7) 0.085(8) 0.072(7) -0.001(6) -0.009(6) -0.004(6)
O8B 0.075(8) 0.078(7) 0.055(6) -0.006(6) 0.010(6) 0.019(6)
O9B 0.077(8) 0.065(7) 0.060(6) 0.007(5) 0.013(6) 0.021(6)
O10B 0.087(9) 0.058(6) 0.069(7) 0.007(6) 0.011(6) 0.014(6)
O11B 0.077(8) 0.076(7) 0.046(6) 0.010(5) 0.001(6) 0.003(6)
O12B 0.072(8) 0.073(7) 0.050(6) 0.003(5) -0.014(6) 0.002(6)
O13B 0.063(8) 0.111(10) 0.084(8) 0.006(7) 0.014(7) -0.025(7)
O14B 0.068(8) 0.106(9) 0.078(7) 0.000(7) 0.039(6) -0.012(7)
O15B 0.079(8) 0.067(7) 0.063(7) -0.010(6) 0.011(6) 0.000(6)
O16B 0.080(9) 0.069(7) 0.085(8) -0.012(6) 0.024(7) -0.015(6)
O17B 0.095(9) 0.067(7) 0.063(7) -0.011(6) 0.025(6) 0.010(7)
O18B 0.088(9) 0.087(8) 0.076(8) -0.029(7) -0.001(7) 0.002(7)
O19B 0.045(7) 0.099(8) 0.058(6) -0.012(6) 0.016(5) -0.002(6)
O20B 0.071(7) 0.056(6) 0.050(6) -0.001(5) 0.004(5) 0.000(6)
O21B 0.079(8) 0.063(6) 0.038(5) -0.003(5) 0.011(5) 0.010(6)
O22B 0.061(7) 0.063(6) 0.044(5) 0.008(5) 0.003(5) -0.007(5)
O23B 0.059(7) 0.078(7) 0.055(6) 0.001(6) 0.007(5) 0.007(6)
O24B 0.074(8) 0.074(7) 0.060(7) -0.005(6) 0.008(6) -0.023(6)
O25B 0.045(6) 0.063(6) 0.056(6) 0.002(5) -0.017(5) -0.003(5)
O26B 0.059(7) 0.046(5) 0.047(5) 0.004(5) 0.006(5) 0.010(5)
O27B 0.048(6) 0.050(5) 0.035(5) 0.003(4) 0.005(4) 0.005(5)
O28B 0.068(8) 0.085(8) 0.047(6) 0.008(6) 0.002(6) -0.001(6)
O29B 0.044(6) 0.049(6) 0.065(6) 0.007(5) 0.010(5) 0.007(5)
O30B 0.056(7) 0.057(6) 0.055(6) 0.010(5) 0.005(5) 0.006(5)
O31B 0.051(7) 0.061(6) 0.061(6) -0.002(5) 0.007(5) -0.002(5)
O32B 0.076(8) 0.057(6) 0.064(7) -0.004(5) 0.013(6) 0.000(6)
O33B 0.067(8) 0.057(6) 0.075(7) -0.008(6) 0.010(6) 0.004(6)
O1C 0.069(8) 0.052(6) 0.071(7) -0.004(5) 0.003(6) 0.002(6)
O2C 0.056(7) 0.070(7) 0.059(6) 0.004(5) -0.007(5) -0.006(6)
O3C 0.038(6) 0.063(6) 0.087(7) -0.010(6) 0.018(6) -0.012(5)
O4C 0.049(6) 0.045(5) 0.059(6) -0.008(5) 0.006(5) -0.004(5)
O5C 0.042(6) 0.064(6) 0.058(6) -0.010(5) 0.006(5) -0.013(5)
O6C 0.062(7) 0.041(5) 0.057(6) -0.002(5) 0.017(5) -0.020(5)
O7C 0.052(6) 0.033(5) 0.052(5) -0.004(4) 0.018(5) -0.007(4)
O8C 0.054(6) 0.054(6) 0.047(5) 0.001(5) 0.003(5) -0.017(5)
O9C 0.054(7) 0.050(6) 0.064(6) -0.007(5) -0.007(5) 0.004(5)
O10C 0.049(6) 0.059(6) 0.053(6) -0.002(5) 0.013(5) 0.001(5)
O11C 0.046(6) 0.054(6) 0.057(6) -0.007(5) 0.020(5) -0.014(5)
O12C 0.049(6) 0.033(5) 0.064(6) 0.000(5) -0.003(5) -0.004(4)
O13C 0.064(7) 0.063(6) 0.055(6) 0.004(5) 0.019(5) -0.005(6)
O14C 0.077(8) 0.063(7) 0.066(7) 0.004(6) 0.008(6) 0.007(6)
O15C 0.083(8) 0.049(6) 0.068(7) -0.001(5) 0.005(6) 0.006(6)
O16C 0.077(8) 0.080(8) 0.069(7) -0.010(6) 0.033(6) 0.005(7)
O17C 0.064(8) 0.079(7) 0.062(7) 0.018(6) 0.011(6) -0.001(6)
O18C 0.078(8) 0.049(6) 0.071(7) -0.005(5) -0.012(6) 0.010(6)
O19C 0.048(6) 0.046(5) 0.034(5) -0.003(4) 0.002(4) -0.002(5)
O20C 0.049(6) 0.040(5) 0.049(5) -0.009(4) 0.012(5) 0.007(4)
O21C 0.043(6) 0.053(6) 0.054(6) 0.002(5) 0.016(5) 0.001(5)
O22C 0.051(6) 0.065(6) 0.049(6) -0.008(5) 0.012(5) -0.002(5)
O23C 0.046(6) 0.037(5) 0.061(6) 0.004(4) 0.028(5) 0.001(4)
O24C 0.042(6) 0.051(5) 0.036(5) -0.005(4) 0.016(4) -0.001(5)
O25C 0.046(6) 0.041(5) 0.045(5) -0.005(4) 0.010(4) -0.001(4)
O26C 0.044(6) 0.052(5) 0.037(5) -0.009(4) 0.006(4) -0.005(5)
O27C 0.042(6) 0.041(5) 0.045(5) 0.001(4) 0.013(4) -0.006(4)
O28C 0.065(7) 0.035(5) 0.056(6) 0.002(4) 0.016(5) -0.004(5)
O29C 0.050(6) 0.048(5) 0.060(6) -0.002(5) 0.005(5) -0.004(5)
O30C 0.064(7) 0.046(5) 0.055(6) -0.018(5) 0.008(5) -0.004(5)
O31C 0.064(7) 0.049(6) 0.064(6) 0.007(5) 0.015(6) -0.011(5)
O32C 0.034(6) 0.071(6) 0.050(6) 0.000(5) 0.006(5) -0.004(5)
O33C 0.058(7) 0.049(5) 0.043(5) -0.006(4) 0.002(5) -0.010(5)
O1D 0.034(6) 0.084(8) 0.094(8) 0.005(7) -0.008(6) 0.003(6)
O2D 0.073(8) 0.067(7) 0.052(6) 0.012(5) -0.003(6) 0.008(6)
O3D 0.083(9) 0.058(7) 0.091(8) -0.009(6) -0.006(7) 0.012(6)
O4D 0.038(6) 0.067(6) 0.060(6) 0.003(5) 0.004(5) 0.001(5)
O5D 0.053(7) 0.051(6) 0.059(6) 0.000(5) 0.000(5) 0.003(5)
O6D 0.043(6) 0.052(6) 0.061(6) -0.009(5) -0.001(5) 0.001(5)
O7D 0.044(6) 0.061(6) 0.070(7) -0.009(5) -0.003(5) -0.013(5)
O8D 0.068(7) 0.058(6) 0.044(5) 0.000(5) 0.012(5) 0.001(5)
O9D 0.056(7) 0.061(6) 0.065(7) 0.006(5) -0.003(6) -0.010(5)
O10D 0.055(7) 0.053(6) 0.073(7) -0.014(5) 0.000(6) -0.015(5)
O11D 0.075(8) 0.063(6) 0.062(6) -0.003(5) 0.018(6) 0.019(6)
O12D 0.048(6) 0.066(6) 0.060(6) 0.000(5) 0.005(5) -0.010(5)
O13D 0.067(7) 0.063(6) 0.054(6) -0.004(5) 0.004(5) 0.005(6)
O14D 0.066(7) 0.066(6) 0.048(6) 0.000(5) 0.007(5) -0.017(6)
O15D 0.060(7) 0.047(6) 0.079(7) -0.008(5) 0.004(6) -0.001(5)
O16D 0.045(6) 0.061(6) 0.070(7) -0.022(5) 0.011(5) -0.009(5)
O17D 0.046(6) 0.069(7) 0.060(6) -0.007(5) 0.005(5) -0.004(5)
O18D 0.060(7) 0.056(6) 0.061(6) 0.004(5) 0.007(5) -0.003(5)
O19D 0.072(8) 0.062(7) 0.087(8) -0.014(6) 0.026(7) 0.000(6)
O20D 0.092(9) 0.081(7) 0.059(6) -0.027(6) 0.027(6) 0.016(7)
O21D 0.061(8) 0.077(7) 0.094(8) -0.002(7) 0.012(7) -0.026(6)
O22D 0.057(7) 0.079(7) 0.087(8) -0.021(6) 0.004(6) -0.017(6)
O23D 0.078(8) 0.089(8) 0.060(6) -0.022(6) 0.031(6) 0.002(7)
O24D 0.065(8) 0.083(8) 0.078(8) -0.003(6) 0.020(6) 0.006(7)
O25D 0.032(5) 0.060(6) 0.057(6) -0.004(5) 0.006(5) -0.005(5)
O26D 0.041(6) 0.062(6) 0.036(5) -0.007(4) 0.005(4) -0.002(5)
O27D 0.048(6) 0.050(5) 0.046(5) -0.011(4) 0.006(5) 0.014(5)
O28D 0.065(7) 0.053(6) 0.053(6) -0.002(5) 0.011(5) 0.004(5)
O29D 0.054(7) 0.048(6) 0.076(7) -0.015(5) 0.007(6) -0.001(5)
O30D 0.051(6) 0.056(6) 0.050(5) -0.007(5) 0.021(5) -0.002(5)
O31D 0.041(6) 0.067(6) 0.063(6) -0.008(5) -0.005(5) 0.015(5)
O32D 0.065(7) 0.053(6) 0.047(6) -0.008(5) 0.003(5) 0.004(5)
O33D 0.046(6) 0.078(7) 0.036(5) -0.004(5) -0.002(5) -0.003(5)
O1E 0.063(7) 0.061(6) 0.074(7) -0.008(6) -0.014(6) -0.002(6)
O2E 0.066(7) 0.047(5) 0.047(5) -0.015(5) 0.005(5) -0.014(5)
O3E 0.060(7) 0.054(6) 0.068(7) -0.002(5) 0.008(6) -0.016(5)
O4E 0.058(7) 0.052(6) 0.047(5) -0.002(5) -0.004(5) -0.007(5)
O5E 0.046(6) 0.045(5) 0.055(6) 0.007(5) 0.008(5) 0.001(5)
O6E 0.047(6) 0.055(6) 0.059(6) -0.002(5) 0.002(5) 0.004(5)
O7E 0.043(6) 0.064(6) 0.047(5) -0.001(5) 0.010(5) 0.001(5)
O8E 0.049(6) 0.064(6) 0.038(5) -0.016(5) -0.002(5) 0.004(5)
O9E 0.054(7) 0.055(6) 0.058(6) -0.009(5) 0.009(5) -0.001(5)
O10E 0.033(5) 0.045(5) 0.058(6) 0.001(5) 0.001(5) -0.008(4)
O11E 0.035(5) 0.039(5) 0.063(6) -0.006(4) 0.018(5) -0.006(4)
O12E 0.035(6) 0.052(6) 0.059(6) -0.013(5) 0.013(5) -0.004(5)
O13E 0.092(9) 0.065(7) 0.055(6) 0.013(5) 0.006(6) -0.008(6)
O14E 0.085(9) 0.083(8) 0.051(6) 0.006(6) 0.013(6) 0.003(7)
O15E 0.077(8) 0.046(6) 0.083(7) 0.008(5) 0.022(6) 0.028(6)
O16E 0.067(7) 0.066(7) 0.052(6) -0.003(5) 0.005(5) 0.008(6)
O17E 0.064(7) 0.058(6) 0.065(6) -0.009(5) 0.015(6) 0.001(6)
O18E 0.072(7) 0.045(5) 0.062(6) -0.010(5) 0.014(6) 0.013(5)
O19E 0.042(6) 0.057(6) 0.041(5) -0.004(5) -0.006(4) 0.012(5)
O20E 0.066(7) 0.052(6) 0.055(6) -0.016(5) 0.012(5) 0.005(5)
O21E 0.044(6) 0.038(5) 0.046(5) -0.002(4) 0.007(4) -0.003(4)
O22E 0.047(6) 0.043(5) 0.048(5) -0.008(4) 0.008(5) -0.003(5)
O23E 0.057(6) 0.047(5) 0.041(5) 0.003(4) 0.010(5) -0.005(5)
O24E 0.057(7) 0.038(5) 0.063(6) -0.004(5) -0.006(5) 0.009(5)
O25E 0.052(6) 0.044(5) 0.034(5) 0.000(4) -0.011(4) -0.002(5)
O26E 0.042(6) 0.040(5) 0.047(5) -0.005(4) 0.010(4) 0.000(4)
O27E 0.044(6) 0.039(5) 0.048(5) 0.005(4) 0.006(5) 0.004(4)
O28E 0.048(6) 0.044(5) 0.076(7) -0.002(5) 0.025(5) -0.005(5)
O29E 0.070(7) 0.039(5) 0.064(6) 0.002(5) 0.021(6) -0.011(5)
O30E 0.047(6) 0.045(5) 0.054(6) -0.006(5) 0.006(5) 0.001(5)
O31E 0.037(6) 0.057(6) 0.061(6) 0.003(5) 0.008(5) -0.007(5)
O32E 0.060(7) 0.044(5) 0.060(6) -0.012(5) 0.001(5) -0.009(5)
O33E 0.052(6) 0.042(5) 0.057(6) -0.004(5) 0.008(5) -0.009(5)
O1F 0.147(13) 0.076(8) 0.073(8) 0.024(6) 0.040(8) 0.005(8)
O2F 0.108(11) 0.093(9) 0.101(9) 0.010(8) 0.040(8) -0.032(8)
O3F 0.101(10) 0.085(8) 0.108(9) -0.028(7) 0.061(8) -0.004(8)
O4F 0.077(9) 0.072(7) 0.100(9) 0.018(7) 0.032(7) 0.008(7)
O5F 0.098(9) 0.060(7) 0.084(8) -0.005(6) 0.036(7) -0.010(7)
O6F 0.089(8) 0.062(6) 0.058(6) -0.003(5) 0.035(6) -0.006(6)
O7F 0.103(10) 0.081(8) 0.060(7) 0.015(6) 0.024(7) 0.031(7)
O8F 0.105(10) 0.067(7) 0.115(10) -0.015(7) 0.052(8) -0.018(7)
O9F 0.153(10) 0.072(7) 0.133(9) -0.052(7) 0.104(8) -0.067(7)
O10F 0.067(7) 0.067(7) 0.072(7) -0.024(6) 0.035(6) 0.004(6)
O11F 0.082(8) 0.056(6) 0.056(6) -0.006(5) 0.022(6) 0.001(6)
O12F 0.088(8) 0.071(7) 0.048(6) 0.011(5) 0.027(6) -0.011(6)
O13F 0.073(8) 0.067(7) 0.089(8) 0.007(6) 0.031(7) 0.021(6)
O14F 0.107(11) 0.068(8) 0.111(10) -0.020(7) 0.003(9) 0.000(8)
O15F 0.094(11) 0.122(11) 0.158(14) -0.050(10) 0.018(10) -0.020(9)
O16F 0.064(9) 0.110(10) 0.128(11) -0.040(9) -0.009(8) 0.006(8)
O17F 0.095(9) 0.054(6) 0.073(7) -0.014(6) 0.015(7) 0.000(6)
O18F 0.061(8) 0.097(9) 0.081(8) -0.001(7) 0.004(7) 0.002(7)
O19F 0.077(8) 0.066(7) 0.088(8) 0.004(6) 0.034(7) 0.002(6)
O20F 0.093(9) 0.066(7) 0.086(8) -0.026(6) 0.045(7) -0.033(6)
O21F 0.060(8) 0.083(8) 0.097(9) -0.010(7) 0.013(7) -0.010(7)
O22F 0.060(7) 0.064(6) 0.061(6) -0.018(5) 0.008(6) -0.004(6)
O23F 0.062(7) 0.051(6) 0.070(7) 0.004(5) 0.004(6) -0.004(5)
O24F 0.076(8) 0.054(6) 0.049(6) 0.002(5) -0.007(5) -0.001(6)
O25F 0.061(7) 0.033(5) 0.061(6) -0.008(5) 0.011(5) 0.007(5)
O26F 0.057(7) 0.063(6) 0.067(6) -0.029(5) 0.025(5) -0.008(5)
O27F 0.056(7) 0.048(6) 0.054(6) -0.010(5) 0.012(5) -0.004(5)
O28F 0.075(8) 0.073(7) 0.059(6) 0.007(6) 0.022(6) -0.005(6)
O29F 0.091(9) 0.072(7) 0.060(7) -0.008(6) 0.016(6) -0.005(7)
O30F 0.066(8) 0.065(7) 0.083(8) -0.013(6) 0.005(6) 0.001(6)
O31F 0.079(8) 0.076(7) 0.052(6) -0.008(6) 0.015(6) 0.000(6)
O32F 0.066(7) 0.052(6) 0.055(6) 0.013(5) 0.019(5) 0.003(5)
O33F 0.067(7) 0.058(6) 0.048(6) 0.007(5) 0.007(5) 0.001(5)
O1 0.058(7) 0.075(7) 0.056(6) 0.011(5) 0.015(5) 0.014(6)
O2 0.053(7) 0.059(6) 0.063(6) -0.008(5) 0.005(5) -0.001(5)
O3 0.073(8) 0.057(6) 0.065(7) -0.011(5) 0.012(6) 0.003(6)
O4 0.058(7) 0.054(6) 0.054(6) 0.005(5) 0.003(5) 0.002(5)
O5 0.074(8) 0.051(6) 0.052(6) -0.005(5) 0.012(5) -0.012(5)
O6 0.059(7) 0.056(6) 0.063(6) -0.006(5) 0.005(5) -0.022(5)
O7 0.086(8) 0.044(6) 0.056(6) 0.005(5) 0.012(6) -0.019(5)
O8 0.067(7) 0.056(6) 0.070(7) -0.013(5) 0.022(6) -0.022(5)
O9 0.062(7) 0.068(7) 0.051(6) 0.006(5) 0.011(5) 0.002(6)
O10 0.077(8) 0.066(7) 0.079(7) 0.016(6) 0.031(6) 0.011(6)
O11 0.048(7) 0.074(7) 0.069(7) -0.011(6) 0.001(6) -0.004(6)
O12 0.062(7) 0.066(7) 0.068(7) 0.000(6) -0.006(6) 0.003(6)
O13 0.050(7) 0.059(6) 0.068(7) -0.002(5) 0.006(5) -0.002(5)
O14 0.068(8) 0.053(6) 0.073(7) 0.010(5) -0.004(6) -0.007(6)
O15 0.064(7) 0.070(7) 0.058(6) -0.001(5) 0.021(6) -0.001(6)
O16 0.070(7) 0.049(6) 0.070(7) -0.011(5) 0.025(6) -0.023(5)
O17 0.052(7) 0.075(7) 0.080(8) 0.007(6) 0.001(6) 0.010(6)
O18 0.062(7) 0.090(8) 0.069(7) -0.009(6) 0.032(6) 0.016(6)
K1 0.065(3) 0.071(2) 0.083(3) -0.021(2) 0.010(2) -0.009(2)
K2 0.051(2) 0.093(3) 0.065(2) -0.013(2) 0.0108(18) -0.004(2)
K3 0.079(3) 0.060(2) 0.113(3) 0.015(2) 0.003(3) 0.005(2)
K4 0.069(3) 0.078(2) 0.071(2) 0.014(2) -0.001(2) -0.003(2)
K5 0.117(4) 0.067(2) 0.090(3) -0.015(2) -0.014(3) 0.036(2)
K6 0.156(5) 0.073(3) 0.075(3) 0.017(2) 0.039(3) 0.012(3)
K7 0.075(3) 0.098(3) 0.089(3) 0.024(2) 0.017(2) 0.008(2)
K8 0.082(3) 0.104(3) 0.080(3) 0.008(3) 0.001(2) -0.002(3)
K9 0.124(5) 0.116(4) 0.154(5) 0.007(4) 0.042(4) 0.010(4)
K10 0.167(7) 0.119(5) 0.200(7) 0.002(5) -0.028(6) 0.031(5)
K11 0.117(4) 0.137(4) 0.084(3) 0.033(3) 0.003(3) -0.032(3)
K12 0.092(8) 0.242(15) 0.089(7) -0.012(9) -0.004(6) -0.001(9)
K13 0.085(8) 0.199(13) 0.194(13) 0.073(10) 0.024(8) 0.031(9)
K14 0.39(3) 0.131(10) 0.069(7) -0.005(7) -0.046(11) 0.051(13)
K15 0.131(11) 0.207(15) 0.161(11) -0.007(11) 0.067(9) 0.002(10)
K16 0.111(11) 0.200(15) 0.232(17) 0.055(13) 0.026(11) 0.007(11)
K17 0.120(10) 0.118(9) 0.199(13) -0.008(9) 0.030(10) 0.007(8)
K18 0.075(7) 0.223(11) 0.222(11) 0.137(9) 0.074(7) 0.052(7)
K19 0.109(9) 0.234(15) 0.102(7) 0.013(9) 0.047(7) 0.016(10)
K20 0.094(8) 0.238(14) 0.142(9) -0.079(9) 0.028(7) 0.011(9)
K21 0.145(12) 0.208(14) 0.160(12) -0.055(11) 0.010(10) -0.034(11)
K22 0.143(12) 0.143(11) 0.186(13) -0.026(10) -0.004(11) -0.003(9)
K23 0.175(14) 0.121(10) 0.251(18) -0.040(11) 0.029(13) 0.037(10)
K24 0.41(2) 0.162(11) 0.209(16) -0.012(11) 0.113(17) -0.154(14)
K25 0.237(8) 0.108(5) 0.340(10) 0.018(6) 0.163(7) -0.008(5)
K26 0.082(6) 0.046(4) 0.077(5) 0.003(4) 0.005(4) 0.007(4)
K27 0.129(5) 0.140(5) 0.094(4) 0.006(3) -0.014(3) 0.002(4)
K28 0.129(12) 0.201(15) 0.238(17) 0.060(13) 0.034(12) -0.003(11)
O29 0.22(3) 0.15(2) 0.070(15) -0.054(14) -0.102(16) 0.13(2)
K30 0.113(8) 0.080(6) 0.145(9) -0.028(6) -0.049(7) 0.020(6)
K31 0.202(14) 0.108(8) 0.180(13) -0.005(9) -0.027(11) -0.057(9)
K32 0.35(3) 0.156(14) 0.160(14) 0.013(11) -0.045(16) -0.001(16)
K33 0.121(7) 0.068(5) 0.078(5) -0.024(4) -0.018(5) 0.049(5)
K34 0.221(14) 0.214(12) 0.156(10) -0.039(9) -0.017(9) -0.012(11)
O34W 0.221(14) 0.214(12) 0.156(10) -0.039(9) -0.017(9) -0.012(11)
K35 0.310(14) 0.119(7) 0.225(10) -0.081(7) 0.139(10) -0.065(8)
O35W 0.310(14) 0.119(7) 0.225(10) -0.081(7) 0.139(10) -0.065(8)
K36 0.196(11) 0.144(8) 0.190(10) -0.006(8) 0.056(9) -0.003(8)
O36W 0.196(11) 0.144(8) 0.190(10) -0.006(8) 0.056(9) -0.003(8)
K37 0.331(18) 0.114(8) 0.218(12) 0.012(8) 0.078(13) 0.008(10)
O37W 0.331(18) 0.114(8) 0.218(12) 0.012(8) 0.078(13) 0.008(10)
K38 0.200(11) 0.179(9) 0.184(9) -0.083(8) 0.059(8) -0.016(9)
O38W 0.200(11) 0.179(9) 0.184(9) -0.083(8) 0.059(8) -0.016(9)
K39 0.164(10) 0.301(13) 0.253(12) -0.162(10) -0.022(9) 0.089(10)
O39W 0.164(10) 0.301(13) 0.253(12) -0.162(10) -0.022(9) 0.089(10)
K40 0.152(11) 0.305(17) 0.160(10) -0.022(11) 0.024(8) -0.012(11)
O40W 0.152(11) 0.305(17) 0.160(10) -0.022(11) 0.024(8) -0.012(11)
K41 0.148(11) 0.242(15) 0.276(16) -0.002(13) 0.055(11) -0.012(10)
O41W 0.148(11) 0.242(15) 0.276(16) -0.002(13) 0.055(11) -0.012(10)
K42 0.38(2) 0.296(17) 0.174(12) -0.036(12) 0.067(13) 0.121(16)
O42W 0.38(2) 0.296(17) 0.174(12) -0.036(12) 0.067(13) 0.121(16)
K43 0.180(14) 0.257(15) 0.325(19) -0.112(14) -0.002(13) 0.003(12)
O43W 0.180(14) 0.257(15) 0.325(19) -0.112(14) -0.002(13) 0.003(12)
K44 0.161(9) 0.164(8) 0.104(6) -0.024(6) -0.013(6) -0.015(7)
O44W 0.161(9) 0.164(8) 0.104(6) -0.024(6) -0.013(6) -0.015(7)
K45 0.221(14) 0.214(12) 0.156(10) -0.039(9) -0.017(9) -0.012(11)
O45W 0.221(14) 0.214(12) 0.156(10) -0.039(9) -0.017(9) -0.012(11)
O1W 0.132(17) 0.23(2) 0.069(13) -0.089(14) -0.079(12) 0.148(17)
O2W 0.104(10) 0.071(7) 0.071(7) -0.003(6) 0.017(7) -0.017(7)
O3W 0.36(4) 0.20(3) 0.16(3) 0.12(2) -0.17(3) -0.20(3)
O4W 0.22(3) 0.15(2) 0.070(15) -0.054(14) -0.102(16) 0.13(2)
O5W 0.144(11) 0.084(8) 0.033(5) -0.001(5) 0.005(7) -0.046(8)
O6W 0.079(9) 0.073(8) 0.091(8) 0.004(7) 0.011(7) 0.007(7)
O7W 0.104(10) 0.076(8) 0.064(7) -0.001(6) 0.010(7) -0.004(7)
O8W 0.059(7) 0.065(7) 0.097(9) 0.006(6) -0.005(7) -0.003(6)
O9W 0.075(8) 0.039(5) 0.057(6) -0.007(5) 0.001(6) -0.002(5)
O10W 0.053(7) 0.053(6) 0.065(6) -0.003(5) 0.020(5) -0.001(5)
O11W 0.072(8) 0.087(8) 0.078(8) -0.007(7) 0.013(7) 0.013(7)
O12W 0.079(9) 0.100(9) 0.077(8) 0.018(7) 0.007(7) -0.007(8)
O13W 0.092(10) 0.090(8) 0.082(8) -0.024(7) 0.005(7) 0.017(8)
O14W 0.142(15) 0.134(13) 0.115(12) 0.040(10) -0.003(11) -0.015(12)
O15W 0.103(12) 0.125(12) 0.158(14) -0.002(11) 0.041(11) 0.014(10)
O16W 0.176(19) 0.127(14) 0.167(17) -0.011(13) 0.039(15) 0.003(13)
O17W 0.36(3) 0.112(13) 0.123(12) -0.014(10) 0.113(15) 0.035(16)
O18W 0.070(12) 0.30(3) 0.185(19) -0.025(19) 0.010(13) -0.013(15)
O19W 0.19(2) 0.092(11) 0.22(2) 0.024(13) 0.030(17) -0.019(13)
O20W 0.18(2) 0.28(2) 0.35(3) -0.240(18) -0.030(19) 0.055(18)
O21W 0.27(3) 0.131(16) 0.21(2) 0.031(16) -0.01(2) -0.008(18)
O22W 0.24(3) 0.125(14) 0.22(2) -0.063(15) 0.00(2) 0.035(16)
O23W 0.095(14) 0.49(4) 0.090(12) -0.013(19) 0.014(11) 0.05(2)
O24W 0.136(16) 0.20(2) 0.28(2) -0.069(18) 0.102(16) -0.014(15)
O25W 0.36(3) 0.102(13) 0.29(2) -0.011(14) 0.228(19) 0.033(16)
O26W 0.155(19) 0.19(2) 0.21(2) 0.032(17) -0.007(17) -0.013(16)
O27W 0.142(15) 0.161(15) 0.176(16) -0.030(13) -0.011(13) 0.007(13)
O28W 0.186(17) 0.094(10) 0.086(10) -0.003(8) -0.036(10) -0.005(11)
O29W 0.141(17) 0.055(9) 0.52(4) -0.032(17) 0.01(2) 0.029(10)
O30W 0.141(18) 0.21(2) 0.37(3) 0.09(2) 0.11(2) 0.001(17)
O31W 0.35(3) 0.37(3) 0.166(19) -0.10(2) -0.11(2) 0.21(3)
O32W 0.186(17) 0.094(10) 0.086(10) -0.003(8) -0.036(10) -0.005(11)
O33W 0.13(3) 0.20(4) 0.30(5) -0.08(3) 0.08(3) 0.00(3)
O46W 0.142(15) 0.161(15) 0.176(16) -0.030(13) -0.011(13) 0.007(13)
O47W 0.021(14) 0.23(4) 0.16(3) -0.04(3) -0.003(17) 0.001(19)
O48W 0.15(3) 0.15(3) 0.026(11) 0.001(14) -0.003(14) 0.01(2)
O49W 0.029(12) 0.14(2) 0.110(18) -0.001(17) 0.044(12) 0.019(14)
O50W 0.052(15) 0.30(4) 0.047(13) 0.041(19) 0.026(12) 0.05(2)
O51W 0.079(18) 0.14(2) 0.12(2) -0.006(19) 0.054(16) 0.023(18)
O52W 0.109(17) 0.25(3) 0.109(19) 0.06(2) 0.064(16) 0.142(18)
O53W 0.11(2) 0.22(4) 0.13(2) 0.02(2) 0.01(2) 0.01(2)
O54W 0.10(2) 0.14(2) 0.20(3) -0.08(2) 0.07(2) 0.03(2)
O55W 0.17(3) 0.082(17) 0.088(18) -0.013(15) -0.025(19) 0.043(18)
O56W 0.33(3) 0.032(11) 0.135(17) -0.012(11) 0.15(2) 0.040(16)
O57W 0.17(3) 0.19(2) 0.18(2) 0.113(19) 0.05(2) 0.01(2)
O58W 0.055(15) 0.18(3) 0.041(12) -0.029(15) -0.003(11) -0.020(17)
O59W 0.107(14) 0.19(2) 0.19(2) 0.010(18) 0.031(16) 0.119(14)
O60W 0.16(2) 0.072(15) 0.12(2) -0.011(14) 0.058(18) 0.060(16)
O61W 0.11(2) 0.046(12) 0.17(2) -0.002(14) -0.038(18) 0.001(13)
O62W 0.23(3) 0.035(12) 0.12(2) 0.034(13) 0.08(2) -0.008(17)
O63W 0.20(3) 0.13(2) 0.100(17) -0.079(16) 0.085(19) -0.02(2)
O64W 0.074(18) 0.21(3) 0.09(2) -0.01(2) 0.000(16) -0.08(2)
O65W 0.17(3) 0.19(2) 0.18(2) 0.113(19) 0.05(2) 0.01(2)
O66W 0.079(18) 0.14(2) 0.12(2) -0.006(19) 0.054(16) 0.023(18)
O67W 0.50(5) 0.30(3) 0.038(12) -0.019(17) 0.01(2) -0.23(3)
O68W 0.57(5) 0.18(2) 0.16(3) -0.05(2) 0.16(3) -0.27(3)
O69W 0.107(14) 0.19(2) 0.19(2) 0.010(18) 0.031(16) 0.119(14)
O70W 0.109(17) 0.25(3) 0.109(19) 0.06(2) 0.064(16) 0.142(18)
O71W 0.22(3) 0.16(2) 0.070(13) -0.044(15) 0.086(16) -0.06(2)
O72W 0.11(2) 0.22(4) 0.13(2) 0.02(2) 0.01(2) 0.01(2)
O73W 0.65(4) 0.33(3) 0.066(19) -0.033(18) 0.08(3) -0.43(3)
O74W 0.12(2) 0.24(4) 0.047(13) 0.032(19) 0.040(15) 0.01(3)
O75W 0.06(2) 0.31(5) 0.29(5) -0.07(4) 0.00(3) 0.02(3)
O76W 0.50(5) 0.30(3) 0.038(12) -0.019(17) 0.01(2) -0.23(3)
O77W 0.049(17) 0.44(7) 0.11(2) 0.02(3) 0.052(16) -0.04(3)
O78W 0.16(4) 0.06(3) 0.16(5) -0.06(3) -0.10(4) 0.08(3)
O79W 0.11(2) 0.22(4) 0.13(2) 0.02(2) 0.01(2) 0.01(2)
O80W 0.11(2) 0.046(12) 0.17(2) -0.002(14) -0.038(18) 0.001(13)
O81W 0.11(4) 0.10(3) 0.07(3) 0.01(3) -0.03(3) -0.06(3)
O82W 0.08(3) 0.06(2) 0.35(6) 0.13(3) 0.16(3) 0.06(2)
O83W 0.57(5) 0.18(2) 0.16(3) -0.05(2) 0.16(3) -0.27(3)
O84W 0.33(3) 0.032(11) 0.135(17) -0.012(11) 0.15(2) 0.040(16)
O85W 0.170(3) 0.1915(16) 0.1835(11) 0.11(3) 0.05(4) 0.01(2)
O86W 0.10(3) 0.29(7) 0.011(19) -0.02(3) 0.00(2) -0.12(4)
O87W 0.22(3) 0.16(2) 0.070(13) -0.044(15) 0.086(16) -0.06(2)
O88W 0.10(2) 0.14(2) 0.20(3) -0.08(2) 0.07(2) 0.03(2)
O89W 0.09(3) 0.06(3) 0.36(7) 0.09(4) 0.15(4) 0.06(2)
O90W 0.17(3) 0.19(2) 0.18(2) 0.113(19) 0.05(2) 0.01(2)
O91W 0.13(3) 0.20(4) 0.30(5) -0.08(3) 0.08(3) 0.00(3)
O92W 0.17(5) 0.09(4) 0.24(7) -0.04(4) 0.11(5) -0.06(4)
O93W 0.055(15) 0.18(3) 0.041(12) -0.029(15) -0.003(11) -0.020(17)
O94W 0.107(14) 0.19(2) 0.19(2) 0.010(18) 0.031(16) 0.119(14)
O95W 0.047(15) 0.22(3) 0.13(2) -0.06(2) -0.009(15) 0.035(19)
O96W 0.16(2) 0.072(15) 0.12(2) -0.011(14) 0.058(18) 0.060(16)
O97W 0.20(3) 0.13(2) 0.100(17) -0.079(16) 0.085(19) -0.02(2)
O98W 0.17(3) 0.22(3) 0.27(3) -0.13(3) -0.15(2) 0.08(2)
O99W 0.06(2) 0.31(5) 0.29(5) -0.07(4) 0.00(3) 0.02(3)
O1AW 0.11(2) 0.046(12) 0.17(2) -0.002(14) -0.038(18) 0.001(13)
O2AW 0.21(6) 0.06(3) 0.06(3) -0.04(2) 0.07(3) -0.03(3)
O3AW 0.047(15) 0.22(3) 0.13(2) -0.06(2) -0.009(15) 0.035(19)
O4AW 0.091(19) 0.39(5) 0.079(15) -0.12(2) 0.070(14) -0.09(3)
O5AW 0.23(3) 0.035(12) 0.12(2) 0.034(13) 0.08(2) -0.008(17)
O6AW 0.047(15) 0.22(3) 0.13(2) -0.06(2) -0.009(15) 0.035(19)
O7AW 0.17(3) 0.22(3) 0.27(3) -0.13(3) -0.15(2) 0.08(2)
O8AW 0.074(18) 0.21(3) 0.09(2) -0.01(2) 0.000(16) -0.08(2)
O9AW 0.19(2) 0.092(11) 0.22(2) 0.024(13) 0.030(17) -0.019(13)
O1BW 0.17(3) 0.22(3) 0.27(3) -0.13(3) -0.15(2) 0.08(2)
O2BW 0.17(5) 0.09(4) 0.24(7) -0.04(4) 0.11(5) -0.06(4)
O3BW 0.22(7) 0.14(5) 0.07(3) 0.01(3) 0.06(4) -0.07(5)

loop_
_atom_type_symbol
_atom_type_description
_atom_type_scat_dispersion_real
_atom_type_scat_dispersion_imag
_atom_type_scat_source
O O 0.0106 0.0060 'International Tables Vol C Tables 4.2.6.8 and 6.1.1.4'
Mo Mo -1.6832 0.6857 'International Tables Vol C Tables 4.2.6.8 and 6.1.1.4'
W W -0.8490 6.8722 'International Tables Vol C Tables 4.2.6.8 and 6.1.1.4'
As As 0.0499 2.0058 'International Tables Vol C Tables 4.2.6.8 and 6.1.1.4'
S S 0.1246 0.1234 'International Tables Vol C Tables 4.2.6.8 and 6.1.1.4'
K K 0.2009 0.2494 'International Tables Vol C Tables 4.2.6.8 and 6.1.1.4'
H H 0.0000 0.0000 'International Tables Vol C Tables 4.2.6.8 and 6.1.1.4'

loop_
_geom_angle_atom_site_label_1
_geom_angle_atom_site_label_2
_geom_angle_atom_site_label_3
_geom_angle
_geom_angle_site_symmetry_1
_geom_angle_site_symmetry_3
O1A W1A O7A 101.5(5) . .
O1A W1A O4A 101.6(5) . .
O7A W1A O4A 89.5(4) . .
O1A W1A O6A 100.1(5) . .
O7A W1A O6A 158.5(4) . .
O4A W1A O6A 86.2(4) . .
O1A W1A O12A 100.0(5) . .
O7A W1A O12A 87.7(4) . .
O4A W1A O12A 158.3(4) . .
O6A W1A O12A 88.6(4) . .
O1A W1A O25A 170.8(4) . .
O7A W1A O25A 72.2(4) . .
O4A W1A O25A 85.2(4) . .
O6A W1A O25A 86.4(4) . .
O12A W1A O25A 73.5(4) . .
O1A W1A K16 81.7(5) . .
O7A W1A K16 48.4(4) . .
O4A W1A K16 51.2(4) . .
O6A W1A K16 136.2(4) . .
O12A W1A K16 134.6(4) . .
O25A W1A K16 98.2(4) . .
O1A W1A K21 57.5(5) . .
O7A W1A K21 87.4(4) . .
O4A W1A K21 157.6(4) . .
O6A W1A K21 104.2(4) . .
O12A W1A K21 43.6(4) . .
O25A W1A K21 114.7(3) . .
K16 W1A K21 112.8(4) . .
O2A W2A O8A 101.0(5) . .
O2A W2A O9A 99.1(5) . .
O8A W2A O9A 89.7(4) . .
O2A W2A O5A 100.4(5) . .
O8A W2A O5A 158.6(4) . .
O9A W2A O5A 88.2(4) . .
O2A W2A O4A 102.8(5) . .
O8A W2A O4A 88.6(4) . .
O9A W2A O4A 157.9(5) . .
O5A W2A O4A 85.4(4) . .
O2A W2A O26A 170.3(5) . .
O8A W2A O26A 73.1(4) . .
O9A W2A O26A 73.5(4) . .
O5A W2A O26A 85.9(4) . .
O4A W2A O26A 85.0(4) . .
O2A W2A K23 81.1(5) . 2
O8A W2A K23 136.1(4) . 2
O9A W2A K23 47.3(4) . 2
O5A W2A K23 49.6(4) . 2
O4A W2A K23 134.2(4) . 2
O26A W2A K23 97.8(3) . 2
O2A W2A K16 84.8(5) . .
O8A W2A K16 51.0(4) . .
O9A W2A K16 140.2(4) . .
O5A W2A K16 130.3(4) . .
O4A W2A K16 45.9(4) . .
O26A W2A K16 96.8(3) . .
K23 W2A K16 165.3(4) 2 .
O3A W3A O11A 100.2(5) . .
O3A W3A O10A 99.1(5) . .
O11A W3A O10A 87.7(4) . .
O3A W3A O5A 100.3(5) . .
O11A W3A O5A 159.4(4) . .
O10A W3A O5A 90.5(4) . .
O3A W3A O6A 102.0(5) . .
O11A W3A O6A 88.8(5) . .
O10A W3A O6A 159.0(4) . .
O5A W3A O6A 85.5(4) . .
O3A W3A O27A 170.4(5) . .
O11A W3A O27A 73.3(4) . .
O10A W3A O27A 74.0(3) . .
O5A W3A O27A 86.5(4) . .
O6A W3A O27A 85.2(4) . .
O3A W3A K23 81.5(4) . 2
O11A W3A K23 137.4(4) . 2
O10A W3A K23 50.5(4) . 2
O5A W3A K23 48.3(4) . 2
O6A W3A K23 132.9(4) . 2
O27A W3A K23 98.4(3) . 2
O13A W4A O28A 103.1(5) . .
O13A W4A O19A 102.0(5) . .
O28A W4A O19A 90.6(4) . .
O13A W4A O24A 96.8(5) . .
O28A W4A O24A 93.5(5) . .
O19A W4A O24A 159.3(4) . .
O13A W4A O7A 98.1(5) . .
O28A W4A O7A 158.8(4) . .
O19A W4A O7A 85.4(4) . .
O24A W4A O7A 83.5(4) . .
O13A W4A O25A 165.8(5) . .
O28A W4A O25A 88.4(4) . .
O19A W4A O25A 86.0(4) . .
O24A W4A O25A 73.8(4) . .
O7A W4A O25A 70.6(4) . .
O13A W4A O29 68.6(5) . .
O28A W4A O29 46.4(4) . .
O19A W4A O29 69.2(4) . .
O24A W4A O29 126.7(4) . .
O7A W4A O29 147.1(4) . .
O25A W4A O29 125.5(3) . .
O13A W4A K16 82.0(5) . .
O28A W4A K16 137.5(4) . .
O19A W4A K16 47.7(4) . .
O24A W4A K16 128.3(4) . .
O7A W4A K16 46.2(4) . .
O25A W4A K16 95.3(3) . .
O29 W4A K16 101.1(3) . .
O14A W5A O29A 104.8(5) . .
O14A W5A O19A 101.3(5) . .
O29A W5A O19A 90.0(4) . .
O14A W5A O20A 99.6(5) . .
O29A W5A O20A 92.9(4) . .
O19A W5A O20A 157.4(4) . .
O14A W5A O8A 96.6(5) . .
O29A W5A O8A 158.5(4) . .
O19A W5A O8A 84.5(4) . .
O20A W5A O8A 84.7(4) . .
O14A W5A O26A 166.5(5) . .
O29A W5A O26A 86.7(4) . .
O19A W5A O26A 85.4(4) . .
O20A W5A O26A 72.4(4) . .
O8A W5A O26A 72.2(4) . .
O14A W5A K13 47.5(5) . 1_455
O29A W5A K13 152.1(4) . 1_455
O19A W5A K13 98.5(4) . 1_455
O20A W5A K13 89.3(4) . 1_455
O8A W5A K13 49.4(4) . 1_455
O26A W5A K13 120.4(3) . 1_455
O14A W5A O29 70.5(5) . .
O29A W5A O29 45.8(4) . .
O19A W5A O29 68.6(4) . .
O20A W5A O29 127.4(4) . .
O8A W5A O29 146.3(4) . .
O26A W5A O29 123.0(3) . .
K13 W5A O29 113.3(3) 1_455 .
O15A W6A O30A 103.2(5) . .
O15A W6A O20A 98.6(5) . .
O30A W6A O20A 93.0(4) . .
O15A W6A O21A 101.0(5) . .
O30A W6A O21A 88.7(4) . .
O20A W6A O21A 159.5(4) . .
O15A W6A O9A 98.2(5) . .
O30A W6A O9A 158.5(4) . .
O20A W6A O9A 85.9(4) . .
O21A W6A O9A 85.2(4) . .
O15A W6A O26A 169.4(5) . .
O30A W6A O26A 84.7(4) . .
O20A W6A O26A 73.7(4) . .
O21A W6A O26A 86.1(4) . .
O9A W6A O26A 74.4(4) . .
O15A W6A K33 57.0(4) . 2
O30A W6A K33 158.6(3) . 2
O20A W6A K33 97.9(3) . 2
O21A W6A K33 87.6(3) . 2
O9A W6A K33 41.7(3) . 2
O26A W6A K33 116.1(3) . 2
O15A W6A K23 82.1(5) . 2
O30A W6A K23 135.3(4) . 2
O20A W6A K23 130.6(4) . 2
O21A W6A K23 47.3(4) . 2
O9A W6A K23 45.8(4) . 2
O26A W6A K23 97.3(3) . 2
K33 W6A K23 41.8(3) 2 2
O16A W7A O31A 103.6(5) . .
O16A W7A O21A 101.3(5) . .
O31A W7A O21A 89.7(5) . .
O16A W7A O22A 99.6(5) . .
O31A W7A O22A 94.1(4) . .
O21A W7A O22A 157.2(4) . .
O16A W7A O10A 95.3(5) . .
O31A W7A O10A 161.0(4) . .
O21A W7A O10A 84.8(4) . .
O22A W7A O10A 84.5(4) . .
O16A W7A O27A 166.2(4) . .
O31A W7A O27A 88.6(4) . .
O21A W7A O27A 84.9(4) . .
O22A W7A O27A 72.7(4) . .
O10A W7A O27A 72.8(4) . .
O16A W7A K38 91.3(5) . .
O31A W7A K38 44.9(4) . .
O21A W7A K38 134.6(3) . .
O22A W7A K38 53.3(4) . .
O10A W7A K38 137.7(4) . .
O27A W7A K38 92.9(3) . .
O18A W8A O33A 103.1(5) . .
O18A W8A O23A 100.1(5) . .
O33A W8A O23A 88.0(4) . .
O18A W8A O12A 100.6(5) . .
O33A W8A O12A 156.1(4) . .
O23A W8A O12A 84.6(4) . .
O18A W8A O24A 99.7(5) . .
O33A W8A O24A 92.0(4) . .
O23A W8A O24A 159.6(4) . .
O12A W8A O24A 87.2(4) . .
O18A W8A O25A 170.8(5) . .
O33A W8A O25A 83.5(4) . .
O23A W8A O25A 86.4(4) . .
O12A W8A O25A 73.4(4) . .
O24A W8A O25A 73.4(4) . .
O17A W9A O32A 103.6(5) . .
O17A W9A O23A 100.4(5) . .
O32A W9A O23A 90.5(4) . .
O17A W9A O22A 100.7(5) . .
O32A W9A O22A 91.8(4) . .
O23A W9A O22A 157.6(4) . .
O17A W9A O11A 96.6(5) . .
O32A W9A O11A 159.8(4) . .
O23A W9A O11A 86.1(4) . .
O22A W9A O11A 84.1(4) . .
O17A W9A O27A 167.3(4) . .
O32A W9A O27A 87.6(4) . .
O23A W9A O27A 85.4(4) . .
O22A W9A O27A 72.5(4) . .
O11A W9A O27A 72.3(4) . .
O17A W9A K38 90.7(4) . .
O32A W9A K38 42.7(4) . .
O23A W9A K38 133.1(3) . .
O22A W9A K38 53.9(3) . .
O11A W9A K38 138.0(3) . .
O27A W9A K38 93.5(3) . .
O1B W1B O12B 101.0(5) . .
O1B W1B O6B 101.6(6) . .
O12B W1B O6B 89.6(5) . .
O1B W1B O7B 100.5(6) . .
O12B W1B O7B 90.8(5) . .
O6B W1B O7B 157.5(4) . .
O1B W1B O4B 99.9(5) . .
O12B W1B O4B 159.0(5) . .
O6B W1B O4B 84.0(5) . .
O7B W1B O4B 87.7(5) . .
O1B W1B O25B 172.6(5) . .
O12B W1B O25B 74.2(4) . .
O6B W1B O25B 84.1(4) . .
O7B W1B O25B 74.4(4) . .
O4B W1B O25B 85.3(4) . .
O1B W1B K19 82.7(5) . .
O12B W1B K19 137.7(4) . .
O6B W1B K19 131.4(4) . .
O7B W1B K19 47.7(4) . .
O4B W1B K19 48.0(4) . .
O25B W1B K19 97.1(3) . .
O49 W2B O9B 98.9(5) . .
O49 W2B O8B 99.2(5) . .
O9B W2B O8B 89.4(5) . .
O49 W2B O4B 101.5(5) . .
O9B W2B O4B 159.6(5) . .
O8B W2B O4B 88.9(5) . .
O49 W2B O5B 100.9(5) . .
O9B W2B O5B 88.8(5) . .
O8B W2B O5B 159.8(5) . .
O4B W2B O5B 85.8(5) . .
O49 W2B O26B 170.4(5) . .
O9B W2B O26B 74.3(4) . .
O8B W2B O26B 74.4(4) . .
O4B W2B O26B 85.7(4) . .
O5B W2B O26B 85.8(4) . .
O49 W2B K26 57.5(5) . 1_565
O9B W2B K26 48.8(3) . 1_565
O8B W2B K26 118.5(4) . 1_565
O4B W2B K26 146.3(3) . 1_565
O5B W2B K26 74.3(4) . 1_565
O26B W2B K26 118.9(3) . 1_565
O49 W2B K19 83.5(5) . .
O9B W2B K19 137.8(4) . .
O8B W2B K19 49.0(4) . .
O4B W2B K19 47.4(4) . .
O5B W2B K19 132.4(4) . .
O26B W2B K19 97.0(3) . .
K26 W2B K19 138.4(3) 1_565 .
O3B W3B O10B 101.0(5) . .
O3B W3B O5B 101.5(5) . .
O10B W3B O5B 90.1(5) . .
O3B W3B O6B 101.1(5) . .
O10B W3B O6B 157.9(4) . .
O5B W3B O6B 84.6(5) . .
O3B W3B O11B 98.9(5) . .
O10B W3B O11B 89.2(5) . .
O5B W3B O11B 159.3(4) . .
O6B W3B O11B 88.3(5) . .
O3B W3B O27B 171.1(5) . .
O10B W3B O27B 74.0(4) . .
O5B W3B O27B 86.0(4) . .
O6B W3B O27B 84.2(4) . .
O11B W3B O27B 73.9(4) . .
O17B W4B O32B 103.6(5) . .
O17B W4B O23B 99.8(5) . .
O32B W4B O23B 88.1(5) . .
O17B W4B O11B 98.0(5) . .
O32B W4B O11B 158.3(5) . .
O23B W4B O11B 86.7(5) . .
O17B W4B O22B 98.6(5) . .
O32B W4B O22B 91.7(4) . .
O23B W4B O22B 161.1(5) . .
O11B W4B O22B 86.6(4) . .
O17B W4B O27B 169.7(4) . .
O32B W4B O27B 84.1(4) . .
O23B W4B O27B 87.1(4) . .
O11B W4B O27B 74.6(4) . .
O22B W4B O27B 74.0(4) . .
O17B W4B K20 49.6(5) . .
O32B W4B K20 101.1(4) . .
O23B W4B K20 50.3(4) . .
O11B W4B K20 91.7(4) . .
O22B W4B K20 147.6(4) . .
O27B W4B K20 136.4(3) . .
O18B W5B O33B 101.0(5) . .
O18B W5B O23B 99.5(5) . .
O33B W5B O23B 89.3(5) . .
O18B W5B O24B 101.0(6) . .
O33B W5B O24B 94.3(5) . .
O23B W5B O24B 158.1(5) . .
O18B W5B O12B 98.3(5) . .
O33B W5B O12B 160.1(4) . .
O23B W5B O12B 83.0(5) . .
O24B W5B O12B 86.5(5) . .
O18B W5B O25B 168.6(5) . .
O33B W5B O25B 89.7(4) . .
O23B W5B O25B 84.4(4) . .
O24B W5B O25B 74.0(4) . .
O12B W5B O25B 71.4(4) . .
O18B W5B K20 50.6(5) . .
O33B W5B K20 97.3(4) . .
O23B W5B K20 48.9(4) . .
O24B W5B K20 151.0(4) . .
O12B W5B K20 91.4(4) . .
O25B W5B K20 132.4(3) . .
O18B W5B K34 88.8(5) . 3_666
O33B W5B K34 52.2(5) . 3_666
O23B W5B K34 141.5(5) . 3_666
O24B W5B K34 47.0(5) . 3_666
O12B W5B K34 133.3(5) . 3_666
O25B W5B K34 94.8(3) . 3_666
K20 W5B K34 126.2(3) . 3_666
O13B W6B O28B 104.7(6) . .
O13B W6B O19B 100.2(6) . .
O28B W6B O19B 90.0(5) . .
O13B W6B O24B 100.2(6) . .
O28B W6B O24B 91.3(5) . .
O19B W6B O24B 158.5(5) . .
O13B W6B O7B 95.8(5) . .
O28B W6B O7B 159.4(5) . .
O19B W6B O7B 84.9(5) . .
O24B W6B O7B 86.3(5) . .
O13B W6B O25B 166.9(5) . .
O28B W6B O25B 86.8(4) . .
O19B W6B O25B 85.7(4) . .
O24B W6B O25B 72.9(4) . .
O7B W6B O25B 72.9(4) . .
O13B W6B K34 84.7(6) . 3_666
O28B W6B K34 48.5(5) . 3_666
O19B W6B K34 137.4(4) . 3_666
O24B W6B K34 51.7(4) . 3_666
O7B W6B K34 137.0(4) . 3_666
O25B W6B K34 98.9(5) . 3_666
O13B W6B K19 81.2(5) . .
O28B W6B K19 135.0(4) . .
O19B W6B K19 45.5(4) . .
O24B W6B K19 132.2(4) . .
O7B W6B K19 46.5(4) . .
O25B W6B K19 95.1(3) . .
K34 W6B K19 165.9(5) 3_666 .
O14B W7B O29B 103.8(5) . .
O14B W7B O19B 100.2(5) . .
O29B W7B O19B 88.8(5) . .
O14B W7B O20B 100.3(5) . .
O29B W7B O20B 91.6(4) . .
O19B W7B O20B 158.8(4) . .
O14B W7B O8B 100.2(6) . .
O29B W7B O8B 155.9(5) . .
O19B W7B O8B 84.5(5) . .
O20B W7B O8B 86.5(5) . .
O14B W7B O26B 170.5(5) . .
O29B W7B O26B 83.7(4) . .
O19B W7B O26B 85.8(4) . .
O20B W7B O26B 73.2(4) . .
O8B W7B O26B 72.8(4) . .
O14B W7B K19 85.1(5) . .
O29B W7B K19 132.7(4) . .
O19B W7B K19 44.0(4) . .
O20B W7B K19 133.1(4) . .
O8B W7B K19 47.0(4) . .
O26B W7B K19 94.3(3) . .
O15B W8B O30B 103.0(5) . .
O15B W8B O21B 101.4(5) . .
O30B W8B O21B 89.8(5) . .
O15B W8B O20B 99.8(5) . .
O30B W8B O20B 92.5(5) . .
O21B W8B O20B 157.6(4) . .
O15B W8B O9B 97.5(5) . .
O30B W8B O9B 159.4(4) . .
O21B W8B O9B 85.2(5) . .
O20B W8B O9B 84.9(5) . .
O15B W8B O26B 167.4(5) . .
O30B W8B O26B 88.0(4) . .
O21B W8B O26B 84.5(4) . .
O20B W8B O26B 73.3(4) . .
O9B W8B O26B 71.7(4) . .
O15B W8B K22 53.5(4) . 1_565
O30B W8B K22 108.2(4) . 1_565
O21B W8B K22 151.2(4) . 1_565
O20B W8B K22 47.0(4) . 1_565
O9B W8B K22 84.8(4) . 1_565
O26B W8B K22 117.6(3) . 1_565
O15B W8B K30 75.8(4) . 1_565
O30B W8B K30 124.3(4) . 1_565
O21B W8B K30 39.3(4) . 1_565
O20B W8B K30 143.2(4) . 1_565
O9B W8B K30 60.1(4) . 1_565
O26B W8B K30 103.1(3) . 1_565
K22 W8B K30 113.5(3) 1_565 1_565
O16B W9B O31B 103.4(5) . .
O16B W9B O22B 98.7(5) . .
O31B W9B O22B 93.7(4) . .
O16B W9B O21B 101.9(5) . .
O31B W9B O21B 89.5(4) . .
O22B W9B O21B 157.8(5) . .
O16B W9B O10B 96.7(5) . .
O31B W9B O10B 159.9(5) . .
O22B W9B O10B 84.6(4) . .
O21B W9B O10B 84.8(5) . .
O16B W9B O27B 167.1(5) . .
O31B W9B O27B 88.0(4) . .
O22B W9B O27B 74.0(4) . .
O21B W9B O27B 84.2(4) . .
O10B W9B O27B 72.3(4) . .
O16B W9B K30 69.9(4) . 1_565
O31B W9B K30 133.0(4) . 1_565
O22B W9B K30 133.0(3) . 1_565
O21B W9B K30 49.8(4) . 1_565
O10B W9B K30 53.6(3) . 1_565
O27B W9B K30 106.9(3) . 1_565
O1C W1C O7C 100.4(5) . .
O1C W1C O12C 98.4(4) . .
O7C W1C O12C 90.6(4) . .
O1C W1C O4C 100.9(5) . .
O7C W1C O4C 89.0(4) . .
O12C W1C O4C 160.4(4) . .
O1C W1C O6C 101.3(5) . .
O7C W1C O6C 158.3(4) . .
O12C W1C O6C 87.6(4) . .
O4C W1C O6C 85.6(4) . .
O1C W1C O25C 171.1(4) . .
O7C W1C O25C 74.4(3) . .
O12C W1C O25C 74.7(3) . .
O4C W1C O25C 86.4(4) . .
O6C W1C O25C 84.2(4) . .
O1C W1C K21 54.2(5) . 3_676
O7C W1C K21 132.9(4) . 3_676
O12C W1C K21 128.3(4) . 3_676
O4C W1C K21 63.2(4) . 3_676
O6C W1C K21 61.8(4) . 3_676
O25C W1C K21 134.6(3) . 3_676
O1C W1C K3 82.7(4) . 1_565
O7C W1C K3 138.7(3) . 1_565
O12C W1C K3 48.5(3) . 1_565
O4C W1C K3 131.3(3) . 1_565
O6C W1C K3 46.8(3) . 1_565
O25C W1C K3 96.4(2) . 1_565
K21 W1C K3 82.2(3) 3_676 1_565
O2C W2C O8C 100.8(5) . .
O2C W2C O5C 100.5(5) . .
O8C W2C O5C 158.7(4) . .
O2C W2C O9C 101.0(5) . .
O8C W2C O9C 89.8(4) . .
O5C W2C O9C 86.1(4) . .
O2C W2C O4C 100.0(5) . .
O8C W2C O4C 89.4(4) . .
O5C W2C O4C 86.9(4) . .
O9C W2C O4C 158.8(4) . .
O2C W2C O26C 172.0(4) . .
O8C W2C O26C 73.9(4) . .
O5C W2C O26C 84.9(4) . .
O9C W2C O26C 73.3(4) . .
O4C W2C O26C 86.1(4) . .
O2C W2C K1 86.4(4) . 1_565
O8C W2C K1 43.3(3) . 1_565
O5C W2C K1 138.7(3) . 1_565
O9C W2C K1 132.9(3) . 1_565
O4C W2C K1 51.9(3) . 1_565
O26C W2C K1 93.5(2) . 1_565
O2C W2C K21 58.3(4) . 3_676
O8C W2C K21 131.9(4) . 3_676
O5C W2C K21 61.7(4) . 3_676
O9C W2C K21 133.8(4) . 3_676
O4C W2C K21 57.7(4) . 3_676
O26C W2C K21 129.7(3) . 3_676
K1 W2C K21 89.7(2) 1_565 3_676
O3C W3C O10C 99.8(5) . .
O3C W3C O11C 100.3(5) . .
O10C W3C O11C 89.4(4) . .
O3C W3C O6C 102.1(5) . .
O10C W3C O6C 158.0(4) . .
O11C W3C O6C 88.7(4) . .
O3C W3C O5C 100.2(5) . .
O10C W3C O5C 88.3(4) . .
O11C W3C O5C 159.5(4) . .
O6C W3C O5C 85.9(4) . .
O3C W3C O27C 171.2(4) . .
O10C W3C O27C 73.8(4) . .
O11C W3C O27C 74.0(4) . .
O6C W3C O27C 84.6(4) . .
O5C W3C O27C 85.8(4) . .
O3C W3C K3 83.1(4) . 1_565
O10C W3C K3 135.7(3) . 1_565
O11C W3C K3 47.2(3) . 1_565
O6C W3C K3 50.2(3) . 1_565
O5C W3C K3 135.1(3) . 1_565
O27C W3C K3 97.2(2) . 1_565
O3C W3C K21 56.3(4) . 3_676
O10C W3C K21 135.7(4) . 3_676
O11C W3C K21 128.3(4) . 3_676
O6C W3C K21 58.7(4) . 3_676
O5C W3C K21 64.1(4) . 3_676
O27C W3C K21 132.5(3) . 3_676
K3 W3C K21 82.4(3) 1_565 3_676
O13C W4C O28C 103.8(5) . .
O13C W4C O19C 100.3(4) . .
O28C W4C O19C 90.9(4) . .
O13C W4C O24C 98.4(4) . .
O28C W4C O24C 93.8(4) . .
O19C W4C O24C 159.0(4) . .
O13C W4C O7C 96.2(4) . .
O28C W4C O7C 159.9(4) . .
O19C W4C O7C 84.5(4) . .
O24C W4C O7C 84.1(4) . .
O13C W4C O25C 166.7(4) . .
O28C W4C O25C 87.6(4) . .
O19C W4C O25C 86.1(4) . .
O24C W4C O25C 73.7(3) . .
O7C W4C O25C 72.6(3) . .
O13C W4C K6 56.3(3) . 1_565
O28C W4C K6 132.6(3) . 1_565
O19C W4C K6 132.1(3) . 1_565
O24C W4C K6 54.3(3) . 1_565
O7C W4C K6 61.0(3) . 1_565
O25C W4C K6 110.9(2) . 1_565
O13C W4C K1 80.2(4) . 1_565
O28C W4C K1 129.9(3) . 1_565
O19C W4C K1 40.6(3) . 1_565
O24C W4C K1 135.7(3) . 1_565
O7C W4C K1 52.4(3) . 1_565
O25C W4C K1 97.9(2) . 1_565
K6 W4C K1 91.77(10) 1_565 1_565
O14C W5C O29C 103.8(5) . .
O14C W5C O20C 100.6(5) . .
O29C W5C O20C 93.0(4) . .
O14C W5C O19C 99.9(4) . .
O29C W5C O19C 90.1(4) . .
O20C W5C O19C 157.9(4) . .
O14C W5C O8C 96.7(5) . .
O29C W5C O8C 159.5(4) . .
O20C W5C O8C 84.6(4) . .
O19C W5C O8C 84.8(4) . .
O14C W5C O26C 168.4(5) . .
O29C W5C O26C 86.5(4) . .
O20C W5C O26C 73.1(4) . .
O19C W5C O26C 85.2(3) . .
O8C W5C O26C 73.2(3) . .
O14C W5C K1 77.4(4) . 1_565
O29C W5C K1 134.1(3) . 1_565
O20C W5C K1 132.4(3) . 1_565
O19C W5C K1 45.8(3) . 1_565
O8C W5C K1 49.3(3) . 1_565
O26C W5C K1 99.4(2) . 1_565
O15C W6C O30C 105.9(5) . .
O15C W6C O20C 99.2(5) . .
O30C W6C O20C 92.9(4) . .
O15C W6C O21C 98.6(5) . .
O30C W6C O21C 88.5(4) . .
O20C W6C O21C 161.1(4) . .
O15C W6C O9C 96.6(5) . .
O30C W6C O9C 157.4(4) . .
O20C W6C O9C 86.5(4) . .
O21C W6C O9C 85.1(4) . .
O15C W6C O26C 169.0(4) . .
O30C W6C O26C 83.7(4) . .
O20C W6C O26C 74.4(3) . .
O21C W6C O26C 87.1(4) . .
O9C W6C O26C 74.4(4) . .
O15C W6C K9 46.1(4) . 3_666
O30C W6C K9 104.2(3) . 3_666
O20C W6C K9 144.1(3) . 3_666
O21C W6C K9 52.6(3) . 3_666
O9C W6C K9 88.9(3) . 3_666
O26C W6C K9 137.9(2) . 3_666
O16C W7C O31C 102.9(5) . .
O16C W7C O21C 100.4(5) . .
O31C W7C O21C 88.6(4) . .
O16C W7C O22C 100.4(5) . .
O31C W7C O22C 95.5(4) . .
O21C W7C O22C 157.4(4) . .
O16C W7C O10C 96.5(5) . .
O31C W7C O10C 160.0(4) . .
O21C W7C O10C 83.3(4) . .
O22C W7C O10C 85.5(4) . .
O16C W7C O27C 166.7(5) . .
O31C W7C O27C 88.9(4) . .
O21C W7C O27C 85.7(4) . .
O22C W7C O27C 72.2(4) . .
O10C W7C O27C 72.3(4) . .
O16C W7C K43 89.1(5) . .
O31C W7C K43 48.6(4) . .
O21C W7C K43 137.1(4) . .
O22C W7C K43 52.1(4) . .
O10C W7C K43 137.5(4) . .
O27C W7C K43 94.4(3) . .
O16C W7C K9 54.1(4) . 3_666
O31C W7C K9 97.4(3) . 3_666
O21C W7C K9 46.3(3) . 3_666
O22C W7C K9 153.4(3) . 3_666
O10C W7C K9 90.2(3) . 3_666
O27C W7C K9 131.1(2) . 3_666
K43 W7C K9 125.5(2) . 3_666
O17C W8C O32C 103.4(5) . .
O17C W8C O23C 100.6(5) . .
O32C W8C O23C 90.2(4) . .
O17C W8C O22C 100.1(5) . .
O32C W8C O22C 92.1(4) . .
O23C W8C O22C 157.9(4) . .
O17C W8C O11C 96.6(5) . .
O32C W8C O11C 160.0(4) . .
O23C W8C O11C 84.9(4) . .
O22C W8C O11C 85.4(4) . .
O17C W8C O27C 167.0(5) . .
O32C W8C O27C 87.7(4) . .
O23C W8C O27C 85.9(4) . .
O22C W8C O27C 72.3(4) . .
O11C W8C O27C 72.7(4) . .
O17C W8C K17 43.5(5) . 1_565
O32C W8C K17 83.8(4) . 1_565
O23C W8C K17 62.1(4) . 1_565
O22C W8C K17 140.0(4) . 1_565
O11C W8C K17 110.6(3) . 1_565
O27C W8C K17 146.7(3) . 1_565
O17C W8C K3 80.7(4) . 1_565
O32C W8C K3 135.6(3) . 1_565
O23C W8C K3 46.4(3) . 1_565
O22C W8C K3 131.2(3) . 1_565
O11C W8C K3 46.6(3) . 1_565
O27C W8C K3 96.3(2) . 1_565
K17 W8C K3 69.0(2) 1_565 1_565
O17C W8C K43 88.4(5) . .
O32C W8C K43 45.4(4) . .
O23C W8C K43 135.4(4) . .
O22C W8C K43 52.5(4) . .
O11C W8C K43 137.7(4) . .
O27C W8C K43 94.8(3) . .
K17 W8C K43 101.7(3) 1_565 .
K3 W8C K43 168.9(3) 1_565 .
O18C W9C O33C 102.9(5) . .
O18C W9C O24C 99.1(5) . .
O33C W9C O24C 94.7(4) . .
O18C W9C O23C 101.0(5) . .
O33C W9C O23C 86.3(4) . .
O24C W9C O23C 159.1(4) . .
O18C W9C O12C 100.8(4) . .
O33C W9C O12C 155.7(4) . .
O24C W9C O12C 86.3(4) . .
O23C W9C O12C 84.4(4) . .
O18C W9C O25C 171.2(4) . .
O33C W9C O25C 83.2(4) . .
O24C W9C O25C 74.0(4) . .
O23C W9C O25C 85.5(4) . .
O12C W9C O25C 73.8(3) . .
O18C W9C K3 86.1(4) . 1_565
O33C W9C K3 129.6(3) . 1_565
O24C W9C K3 133.3(3) . 1_565
O23C W9C K3 43.5(3) . 1_565
O12C W9C K3 47.4(3) . 1_565
O25C W9C K3 94.9(2) . 1_565
O1D W1D O12D 99.5(5) . .
O1D W1D O4D 101.6(5) . .
O12D W1D O4D 158.9(4) . .
O1D W1D O7D 99.7(5) . .
O12D W1D O7D 87.9(5) . .
O4D W1D O7D 89.1(4) . .
O1D W1D O6D 100.7(5) . .
O12D W1D O6D 89.9(4) . .
O4D W1D O6D 85.7(4) . .
O7D W1D O6D 159.6(4) . .
O1D W1D O25D 170.9(5) . .
O12D W1D O25D 74.4(4) . .
O4D W1D O25D 84.7(4) . .
O7D W1D O25D 73.7(4) . .
O6D W1D O25D 86.2(4) . .
O1D W1D K2 52.5(4) . 3_666
O12D W1D K2 47.5(3) . 3_666
O4D W1D K2 153.4(3) . 3_666
O7D W1D K2 90.2(3) . 3_666
O6D W1D K2 103.2(3) . 3_666
O25D W1D K2 120.4(2) . 3_666
O1D W1D K15 80.0(5) . .
O12D W1D K15 46.4(4) . .
O4D W1D K15 138.0(4) . .
O7D W1D K15 132.5(4) . .
O6D W1D K15 53.4(4) . .
O25D W1D K15 99.8(3) . .
K2 W1D K15 51.8(2) 3_666 .
O2D W2D O8D 99.0(5) . .
O2D W2D O9D 100.5(5) . .
O8D W2D O9D 89.2(5) . .
O2D W2D O4D 99.8(5) . .
O8D W2D O4D 91.0(5) . .
O9D W2D O4D 159.5(4) . .
O2D W2D O5D 101.7(5) . .
O8D W2D O5D 159.2(4) . .
O9D W2D O5D 88.6(5) . .
O4D W2D O5D 83.9(4) . .
O2D W2D O26D 171.6(4) . .
O8D W2D O26D 74.4(4) . .
O9D W2D O26D 74.5(4) . .
O4D W2D O26D 85.8(4) . .
O5D W2D O26D 85.1(4) . .
O2D W2D K14 45.7(4) . .
O8D W2D K14 54.3(4) . .
O9D W2D K14 106.4(5) . .
O4D W2D K14 90.3(4) . .
O5D W2D K14 145.5(4) . .
O26D W2D K14 128.5(3) . .
O2D W2D K10 82.7(4) . 2_655
O8D W2D K10 137.4(4) . 2_655
O9D W2D K10 49.2(4) . 2_655
O4D W2D K10 130.9(3) . 2_655
O5D W2D K10 48.3(3) . 2_655
O26D W2D K10 98.5(3) . 2_655
K14 W2D K10 121.3(3) . 2_655
O2D W2D K12 36.0(4) . .
O8D W2D K12 109.9(4) . .
O9D W2D K12 132.9(4) . .
O4D W2D K12 65.8(4) . .
O5D W2D K12 86.4(4) . .
O26D W2D K12 151.0(3) . .
K14 W2D K12 60.4(4) . .
K10 W2D K12 96.3(3) 2_655 .
O3D W3D O5D 100.2(5) . .
O3D W3D O11D 101.1(5) . .
O5D W3D O11D 158.7(4) . .
O3D W3D O10D 99.1(5) . .
O5D W3D O10D 89.2(5) . .
O11D W3D O10D 88.7(5) . .
O3D W3D O6D 100.2(5) . .
O5D W3D O6D 85.9(4) . .
O11D W3D O6D 89.1(5) . .
O10D W3D O6D 160.7(4) . .
O3D W3D O27D 172.4(4) . .
O5D W3D O27D 84.7(4) . .
O11D W3D O27D 74.3(4) . .
O10D W3D O27D 75.0(4) . .
O6D W3D O27D 85.9(4) . .
O3D W3D K10 80.8(5) . 2_655
O5D W3D K10 48.0(3) . 2_655
O11D W3D K10 137.9(4) . 2_655
O10D W3D K10 50.0(3) . 2_655
O6D W3D K10 132.4(3) . 2_655
O27D W3D K10 98.5(3) . 2_655
O3D W3D K18 50.0(5) . 1_655
O5D W3D K18 109.2(4) . 1_655
O11D W3D K18 83.9(4) . 1_655
O10D W3D K18 145.4(4) . 1_655
O6D W3D K18 53.2(4) . 1_655
O27D W3D K18 133.9(3) . 1_655
K10 W3D K18 123.8(2) 2_655 1_655
O23D W4D O32D 102.7(5) . .
O23D W4D O17D 100.5(5) . .
O32D W4D O17D 91.0(4) . .
O23D W4D O16D 98.3(5) . .
O32D W4D O16D 93.1(4) . .
O17D W4D O16D 159.3(4) . .
O23D W4D O11D 96.9(5) . .
O32D W4D O11D 160.4(4) . .
O17D W4D O11D 85.4(4) . .
O16D W4D O11D 83.9(5) . .
O23D W4D O27D 167.2(5) . .
O32D W4D O27D 88.3(4) . .
O17D W4D O27D 85.7(4) . .
O16D W4D O27D 74.2(4) . .
O11D W4D O27D 72.3(4) . .
O24D W5D O33D 102.1(5) . .
O24D W5D O17D 100.1(5) . .
O33D W5D O17D 89.9(4) . .
O24D W5D O18D 100.4(5) . .
O33D W5D O18D 93.8(4) . .
O17D W5D O18D 157.9(4) . .
O24D W5D O12D 98.2(5) . .
O33D W5D O12D 159.5(4) . .
O17D W5D O12D 84.4(4) . .
O18D W5D O12D 84.6(4) . .
O24D W5D O25D 168.9(5) . .
O33D W5D O25D 87.7(4) . .
O17D W5D O25D 84.8(4) . .
O18D W5D O25D 73.6(4) . .
O12D W5D O25D 72.3(4) . .
O24D W5D K15 78.1(5) . .
O33D W5D K15 137.5(4) . .
O17D W5D K15 49.3(4) . .
O18D W5D K15 128.3(4) . .
O12D W5D K15 45.7(4) . .
O25D W5D K15 98.1(3) . .
O19D W6D O28D 106.1(5) . .
O19D W6D O18D 97.2(5) . .
O28D W6D O18D 91.0(4) . .
O19D W6D O13D 101.1(5) . .
O28D W6D O13D 88.8(5) . .
O18D W6D O13D 161.0(4) . .
O19D W6D O7D 96.9(5) . .
O28D W6D O7D 157.0(4) . .
O18D W6D O7D 85.5(4) . .
O13D W6D O7D 87.3(4) . .
O19D W6D O25D 167.9(5) . .
O28D W6D O25D 83.1(4) . .
O18D W6D O25D 74.5(4) . .
O13D W6D O25D 86.7(4) . .
O7D W6D O25D 74.1(4) . .
O19D W6D K31 53.5(5) . .
O28D W6D K31 100.6(4) . .
O18D W6D K31 150.4(4) . .
O13D W6D K31 47.6(4) . .
O7D W6D K31 93.4(4) . .
O25D W6D K31 133.6(3) . .
O20D W7D O29D 103.5(5) . .
O20D W7D O13D 100.8(5) . .
O29D W7D O13D 89.0(5) . .
O20D W7D O14D 99.9(5) . .
O29D W7D O14D 94.9(4) . .
O13D W7D O14D 157.4(4) . .
O20D W7D O8D 95.9(5) . .
O29D W7D O8D 160.4(4) . .
O13D W7D O8D 84.5(4) . .
O14D W7D O8D 84.4(4) . .
O20D W7D O26D 166.4(5) . .
O29D W7D O26D 88.7(4) . .
O13D W7D O26D 85.3(4) . .
O14D W7D O26D 72.5(4) . .
O8D W7D O26D 72.4(3) . .
O20D W7D K31 48.7(5) . .
O29D W7D K31 98.9(4) . .
O13D W7D K31 52.1(4) . .
O14D W7D K31 147.9(4) . .
O8D W7D K31 91.7(4) . .
O26D W7D K31 136.3(4) . .
O20D W7D K39 90.7(5) . .
O29D W7D K39 46.5(4) . .
O13D W7D K39 135.5(4) . .
O14D W7D K39 52.9(4) . .
O8D W7D K39 137.2(4) . .
O26D W7D K39 93.4(3) . .
K31 W7D K39 122.8(3) . .
O21D W8D O30D 103.5(5) . .
O21D W8D O14D 100.2(5) . .
O30D W8D O14D 92.6(4) . .
O21D W8D O15D 99.5(5) . .
O30D W8D O15D 89.7(4) . .
O14D W8D O15D 159.0(5) . .
O21D W8D O9D 97.4(5) . .
O30D W8D O9D 158.9(5) . .
O14D W8D O9D 85.5(4) . .
O15D W8D O9D 84.9(4) . .
O21D W8D O26D 168.1(5) . .
O30D W8D O26D 86.8(4) . .
O14D W8D O26D 73.0(4) . .
O15D W8D O26D 86.3(4) . .
O9D W8D O26D 72.6(4) . .
O21D W8D K26 49.6(4) . 2
O30D W8D K26 88.9(3) . 2
O14D W8D K26 149.0(4) . 2
O15D W8D K26 51.8(4) . 2
O9D W8D K26 103.5(3) . 2
O26D W8D K26 138.0(3) . 2
O21D W8D K39 89.3(5) . .
O30D W8D K39 44.4(4) . .
O14D W8D K39 53.7(4) . .
O15D W8D K39 133.7(4) . .
O9D W8D K39 139.1(4) . .
O26D W8D K39 94.2(3) . .
K26 W8D K39 111.2(2) 2 .
O21D W8D K10 82.8(4) . 2_655
O30D W8D K10 134.9(3) . 2_655
O14D W8D K10 130.7(3) . 2_655
O15D W8D K10 45.6(3) . 2_655
O9D W8D K10 45.7(3) . 2_655
O26D W8D K10 94.2(3) . 2_655
K26 W8D K10 61.15(16) 2 2_655
K39 W8D K10 171.6(2) . 2_655
O22D W9D O31D 102.8(5) . .
O22D W9D O15D 99.3(5) . .
O31D W9D O15D 88.8(4) . .
O22D W9D O16D 99.4(5) . .
O31D W9D O16D 92.5(5) . .
O15D W9D O16D 160.5(4) . .
O22D W9D O10D 98.2(5) . .
O31D W9D O10D 158.9(4) . .
O15D W9D O10D 85.4(4) . .
O16D W9D O10D 86.5(4) . .
O22D W9D O27D 169.7(5) . .
O31D W9D O27D 85.7(4) . .
O15D W9D O27D 86.4(4) . .
O16D W9D O27D 74.3(4) . .
O10D W9D O27D 73.7(4) . .
O22D W9D K26 48.0(4) . 2
O31D W9D K26 90.0(4) . 2
O15D W9D K26 52.7(3) . 2
O16D W9D K26 146.7(3) . 2
O10D W9D K26 102.4(3) . 2
O27D W9D K26 138.9(3) . 2
O22D W9D K10 84.5(4) . 2_655
O31D W9D K10 133.8(4) . 2_655
O15D W9D K10 45.2(3) . 2_655
O16D W9D K10 131.8(3) . 2_655
O10D W9D K10 45.7(3) . 2_655
O27D W9D K10 93.7(2) . 2_655
K26 W9D K10 61.20(17) 2 2_655
O1E W1E O7E 100.8(5) . .
O1E W1E O12E 99.3(5) . .
O7E W1E O12E 89.5(4) . .
O1E W1E O6E 99.4(5) . .
O7E W1E O6E 159.8(4) . .
O12E W1E O6E 88.9(4) . .
O1E W1E O4E 101.1(5) . .
O7E W1E O4E 89.3(4) . .
O12E W1E O4E 159.4(4) . .
O6E W1E O4E 85.2(4) . .
O1E W1E O25E 171.8(4) . .
O7E W1E O25E 74.1(4) . .
O12E W1E O25E 74.5(4) . .
O6E W1E O25E 86.1(4) . .
O4E W1E O25E 85.4(4) . .
O1E W1E K27 54.3(4) . 2
O7E W1E K27 86.0(3) . 2
O12E W1E K27 151.5(3) . 2
O6E W1E K27 104.6(3) . 2
O4E W1E K27 48.8(3) . 2
O25E W1E K27 130.4(2) . 2
O1E W1E K15 80.2(4) . 1_455
O7E W1E K15 133.7(4) . 1_455
O12E W1E K15 45.7(4) . 1_455
O6E W1E K15 52.2(4) . 1_455
O4E W1E K15 136.4(4) . 1_455
O25E W1E K15 98.6(3) . 1_455
K27 W1E K15 126.4(2) 2 1_455
O2E W2E O9E 101.0(5) . .
O2E W2E O5E 101.9(4) . .
O9E W2E O5E 91.9(4) . .
O2E W2E O8E 98.2(4) . .
O9E W2E O8E 88.1(4) . .
O5E W2E O8E 159.5(4) . .
O2E W2E O4E 99.7(4) . .
O9E W2E O4E 159.2(4) . .
O5E W2E O4E 85.1(4) . .
O8E W2E O4E 87.6(4) . .
O2E W2E O26E 170.1(4) . .
O9E W2E O26E 73.6(4) . .
O5E W2E O26E 86.7(4) . .
O8E W2E O26E 73.6(3) . .
O4E W2E O26E 85.7(4) . .
O2E W2E K27 51.7(4) . 2
O9E W2E K27 150.0(3) . 2
O5E W2E K27 104.7(3) . 2
O8E W2E K27 84.7(3) . 2
O4E W2E K27 49.5(3) . 2
O26E W2E K27 131.2(2) . 2
O3E W3E O10E 100.2(4) . .
O3E W3E O6E 100.5(5) . .
O10E W3E O6E 159.1(4) . .
O3E W3E O5E 101.9(4) . .
O10E W3E O5E 89.4(4) . .
O6E W3E O5E 83.7(4) . .
O3E W3E O11E 99.3(4) . .
O10E W3E O11E 90.4(4) . .
O6E W3E O11E 89.0(4) . .
O5E W3E O11E 158.5(4) . .
O3E W3E O27E 171.3(4) . .
O10E W3E O27E 74.4(3) . .
O6E W3E O27E 85.3(4) . .
O5E W3E O27E 85.2(4) . .
O11E W3E O27E 74.1(3) . .
O3E W3E K17 47.9(4) . 2
O10E W3E K17 52.4(3) . 2
O6E W3E K17 148.4(4) . 2
O5E W3E K17 101.6(4) . 2
O11E W3E K17 95.2(4) . 2
O27E W3E K17 125.9(3) . 2
O17E W4E O32E 103.7(5) . .
O17E W4E O23E 98.2(5) . .
O32E W4E O23E 88.4(4) . .
O17E W4E O22E 100.8(4) . .
O32E W4E O22E 91.4(4) . .
O23E W4E O22E 160.5(4) . .
O17E W4E O11E 96.8(5) . .
O32E W4E O11E 159.3(4) . .
O23E W4E O11E 86.0(4) . .
O22E W4E O11E 87.4(4) . .
O17E W4E O27E 169.7(4) . .
O32E W4E O27E 85.4(4) . .
O23E W4E O27E 86.6(4) . .
O22E W4E O27E 73.9(3) . .
O11E W4E O27E 74.4(4) . .
O17E W4E K2 49.3(4) . 3_566
O32E W4E K2 96.9(3) . 3_566
O23E W4E K2 48.9(3) . 3_566
O22E W4E K2 150.1(3) . 3_566
O11E W4E K2 94.4(3) . 3_566
O27E W4E K2 135.2(2) . 3_566
O18E W5E O33E 102.9(5) . .
O18E W5E O24E 101.3(4) . .
O33E W5E O24E 93.0(4) . .
O18E W5E O23E 99.2(4) . .
O33E W5E O23E 88.5(4) . .
O24E W5E O23E 158.6(4) . .
O18E W5E O12E 96.7(4) . .
O33E W5E O12E 160.0(4) . .
O24E W5E O12E 86.7(4) . .
O23E W5E O12E 84.8(4) . .
O18E W5E O25E 168.3(4) . .
O33E W5E O25E 87.9(4) . .
O24E W5E O25E 73.4(3) . .
O23E W5E O25E 85.4(3) . .
O12E W5E O25E 72.9(4) . .
O18E W5E K2 49.6(3) . 3_566
O33E W5E K2 95.0(3) . 3_566
O24E W5E K2 150.9(3) . 3_566
O23E W5E K2 49.7(3) . 3_566
O12E W5E K2 94.9(3) . 3_566
O25E W5E K2 134.8(2) . 3_566
O18E W5E K35 91.3(4) . 3_666
O33E W5E K35 46.1(4) . 3_666
O24E W5E K35 51.3(3) . 3_666
O23E W5E K35 134.5(4) . 3_666
O12E W5E K35 138.0(3) . 3_666
O25E W5E K35 93.2(3) . 3_666
K2 W5E K35 120.66(17) 3_566 3_666
O18E W5E K15 77.1(4) . 1_455
O33E W5E K15 135.1(4) . 1_455
O24E W5E K15 131.4(4) . 1_455
O23E W5E K15 48.4(4) . 1_455
O12E W5E K15 46.4(3) . 1_455
O25E W5E K15 98.5(3) . 1_455
K2 W5E K15 50.3(2) 3_566 1_455
K35 W5E K15 168.3(3) 3_666 1_455
O13E W6E O28E 104.1(5) . .
O13E W6E O19E 100.6(5) . .
O28E W6E O19E 90.1(4) . .
O13E W6E O24E 98.9(5) . .
O28E W6E O24E 91.9(4) . .
O19E W6E O24E 159.3(4) . .
O13E W6E O7E 96.6(5) . .
O28E W6E O7E 159.2(4) . .
O19E W6E O7E 85.0(4) . .
O24E W6E O7E 85.8(4) . .
O13E W6E O25E 167.0(5) . .
O28E W6E O25E 86.9(4) . .
O19E W6E O25E 86.1(4) . .
O24E W6E O25E 73.5(4) . .
O7E W6E O25E 72.7(3) . .
O13E W6E K35 88.4(4) . 3_666
O28E W6E K35 44.8(4) . 3_666
O19E W6E K35 134.6(4) . 3_666
O24E W6E K35 52.8(4) . 3_666
O7E W6E K35 138.5(3) . 3_666
O25E W6E K35 94.8(3) . 3_666
O14E W7E O29E 103.0(5) . .
O14E W7E O19E 100.0(5) . .
O29E W7E O19E 88.2(4) . .
O14E W7E O20E 98.5(5) . .
O29E W7E O20E 91.6(4) . .
O19E W7E O20E 161.1(4) . .
O14E W7E O8E 101.8(5) . .
O29E W7E O8E 155.2(4) . .
O19E W7E O8E 86.4(4) . .
O20E W7E O8E 85.9(4) . .
O14E W7E O26E 170.8(4) . .
O29E W7E O26E 82.2(4) . .
O19E W7E O26E 87.8(4) . .
O20E W7E O26E 73.5(4) . .
O8E W7E O26E 73.4(3) . .
O15E W8E O30E 103.5(5) . .
O15E W8E O21E 99.8(4) . .
O30E W8E O21E 89.9(4) . .
O15E W8E O20E 98.7(5) . .
O30E W8E O20E 94.9(4) . .
O21E W8E O20E 159.2(4) . .
O15E W8E O9E 97.2(5) . .
O30E W8E O9E 159.2(4) . .
O21E W8E O9E 84.7(4) . .
O20E W8E O9E 83.7(4) . .
O15E W8E O26E 167.8(4) . .
O30E W8E O26E 87.2(4) . .
O21E W8E O26E 85.8(4) . .
O20E W8E O26E 74.3(4) . .
O9E W8E O26E 72.4(4) . .
O15E W8E K5 68.7(4) . 2
O30E W8E K5 132.5(3) . 2
O21E W8E K5 48.9(3) . 2
O20E W8E K5 132.3(3) . 2
O9E W8E K5 54.6(3) . 2
O26E W8E K5 108.4(2) . 2
O15E W8E K28 38.0(4) . 2
O30E W8E K28 66.4(4) . 2
O21E W8E K28 107.2(4) . 2
O20E W8E K28 93.3(4) . 2
O9E W8E K28 134.3(4) . 2
O26E W8E K28 150.1(3) . 2
K5 W8E K28 100.2(3) 2 2
O16E W9E O31E 104.8(5) . .
O16E W9E O21E 102.3(4) . .
O31E W9E O21E 89.6(4) . .
O16E W9E O22E 99.0(4) . .
O31E W9E O22E 90.8(4) . .
O21E W9E O22E 157.8(4) . .
O16E W9E O10E 94.0(5) . .
O31E W9E O10E 161.1(4) . .
O21E W9E O10E 85.4(4) . .
O22E W9E O10E 87.0(4) . .
O16E W9E O27E 165.1(5) . .
O31E W9E O27E 88.2(4) . .
O21E W9E O27E 84.6(3) . .
O22E W9E O27E 73.2(3) . .
O10E W9E O27E 73.2(3) . .
O16E W9E K5 75.4(3) . 2
O31E W9E K5 122.6(3) . 2
O21E W9E K5 38.4(3) . 2
O22E W9E K5 146.5(3) . 2
O10E W9E K5 61.0(3) . 2
O27E W9E K5 103.9(2) . 2
O16E W9E K30 31.8(4) . 2
O31E W9E K30 75.1(3) . 2
O21E W9E K30 113.2(3) . 2
O22E W9E K30 88.3(3) . 2
O10E W9E K30 123.5(3) . 2
O27E W9E K30 155.0(3) . 2
K5 W9E K30 100.83(17) 2 2
O1F W1F O12F 99.0(6) . .
O1F W1F O7F 99.7(6) . .
O12F W1F O7F 89.4(5) . .
O1F W1F O4F 103.8(6) . .
O12F W1F O4F 157.1(5) . .
O7F W1F O4F 89.0(5) . .
O1F W1F O6F 100.3(5) . .
O12F W1F O6F 88.5(5) . .
O7F W1F O6F 160.1(5) . .
O4F W1F O6F 85.3(5) . .
O1F W1F O25F 169.8(6) . .
O12F W1F O25F 73.0(4) . .
O7F W1F O25F 74.3(4) . .
O4F W1F O25F 84.6(4) . .
O6F W1F O25F 86.1(4) . .
O1F W1F K24 47.7(6) . 3_675
O12F W1F K24 146.7(4) . 3_675
O7F W1F K24 94.7(5) . 3_675
O4F W1F K24 56.2(5) . 3_675
O6F W1F K24 97.9(5) . 3_675
O25F W1F K24 139.8(4) . 3_675
O2F W2F O9F 99.1(6) . .
O2F W2F O5F 101.2(6) . .
O9F W2F O5F 90.0(5) . .
O2F W2F O4F 102.7(6) . .
O9F W2F O4F 158.1(5) . .
O5F W2F O4F 84.3(5) . .
O2F W2F O8F 100.3(6) . .
O9F W2F O8F 88.4(6) . .
O5F W2F O8F 158.4(5) . .
O4F W2F O8F 89.2(6) . .
O2F W2F O26F 169.5(5) . .
O9F W2F O26F 72.6(5) . .
O5F W2F O26F 85.6(4) . .
O4F W2F O26F 85.8(5) . .
O8F W2F O26F 73.4(5) . .
O2F W2F K24 52.0(6) . 3_675
O9F W2F K24 151.1(5) . 3_675
O5F W2F K24 95.9(4) . 3_675
O4F W2F K24 50.7(5) . 3_675
O8F W2F K24 95.9(5) . 3_675
O26F W2F K24 135.9(4) . 3_675
O3F W3F O11F 101.7(5) . .
O3F W3F O10F 99.8(6) . .
O11F W3F O10F 89.1(5) . .
O3F W3F O6F 100.4(6) . .
O11F W3F O6F 89.7(5) . .
O10F W3F O6F 159.6(4) . .
O3F W3F O5F 99.9(6) . .
O11F W3F O5F 158.4(5) . .
O10F W3F O5F 88.5(5) . .
O6F W3F O5F 85.2(5) . .
O3F W3F O27F 172.1(5) . .
O11F W3F O27F 74.0(4) . .
O10F W3F O27F 73.8(4) . .
O6F W3F O27F 86.3(4) . .
O5F W3F O27F 84.7(4) . .
O3F W3F K23 70.9(5) . 3_665
O11F W3F K23 49.3(4) . 3_665
O10F W3F K23 58.9(4) . 3_665
O6F W3F K23 131.9(4) . 3_665
O5F W3F K23 142.4(5) . 3_665
O27F W3F K23 101.5(4) . 3_665
O3F W3F K12 84.6(5) . 4_575
O11F W3F K12 44.7(4) . 4_575
O10F W3F K12 133.0(4) . 4_575
O6F W3F K12 52.5(4) . 4_575
O5F W3F K12 137.3(4) . 4_575
O27F W3F K12 96.4(3) . 4_575
K23 W3F K12 79.4(3) 3_665 4_575
O17F W4F O32F 104.3(5) . .
O17F W4F O23F 99.4(5) . .
O32F W4F O23F 90.6(5) . .
O17F W4F O22F 99.5(5) . .
O32F W4F O22F 94.3(5) . .
O23F W4F O22F 158.6(4) . .
O17F W4F O11F 96.1(5) . .
O32F W4F O11F 159.6(4) . .
O23F W4F O11F 84.6(5) . .
O22F W4F O11F 83.6(5) . .
O17F W4F O27F 166.8(5) . .
O32F W4F O27F 87.8(4) . .
O23F W4F O27F 85.6(4) . .
O22F W4F O27F 73.8(4) . .
O11F W4F O27F 72.1(4) . .
O17F W4F K12 76.2(4) . 4_575
O32F W4F K12 135.8(4) . 4_575
O23F W4F K12 47.2(4) . 4_575
O22F W4F K12 129.6(4) . 4_575
O11F W4F K12 48.1(4) . 4_575
O27F W4F K12 99.0(3) . 4_575
O17F W4F K33 49.7(4) . 3_665
O32F W4F K33 153.6(4) . 3_665
O23F W4F K33 89.8(3) . 3_665
O22F W4F K33 95.0(3) . 3_665
O11F W4F K33 46.5(3) . 3_665
O27F W4F K33 118.5(3) . 3_665
K12 W4F K33 44.0(3) 4_575 3_665
O17F W4F K14 49.2(5) . 4_575
O32F W4F K14 87.9(4) . 4_575
O23F W4F K14 53.0(4) . 4_575
O22F W4F K14 147.8(4) . 4_575
O11F W4F K14 104.6(4) . 4_575
O27F W4F K14 138.4(3) . 4_575
K12 W4F K14 58.4(3) 4_575 4_575
K33 W4F K14 71.3(3) 3_665 4_575
O18F W5F O33F 103.1(5) . .
O18F W5F O23F 102.4(5) . .
O33F W5F O23F 89.6(5) . .
O18F W5F O24F 99.4(5) . .
O33F W5F O24F 91.9(4) . .
O23F W5F O24F 157.3(5) . .
O18F W5F O12F 99.0(5) . .
O33F W5F O12F 157.8(5) . .
O23F W5F O12F 84.9(5) . .
O24F W5F O12F 85.2(4) . .
O18F W5F O25F 168.5(5) . .
O33F W5F O25F 85.7(4) . .
O23F W5F O25F 84.8(4) . .
O24F W5F O25F 72.7(4) . .
O12F W5F O25F 72.4(4) . .
O18F W5F K14 46.1(5) . 4_575
O33F W5F K14 89.5(4) . 4_575
O23F W5F K14 58.2(5) . 4_575
O24F W5F K14 144.5(5) . 4_575
O12F W5F K14 105.6(4) . 4_575
O25F W5F K14 142.7(4) . 4_575
O18F W5F K12 82.3(5) . 4_575
O33F W5F K12 130.1(4) . 4_575
O23F W5F K12 41.8(4) . 4_575
O24F W5F K12 136.9(4) . 4_575
O12F W5F K12 52.4(4) . 4_575
O25F W5F K12 97.8(3) . 4_575
K14 W5F K12 58.5(3) 4_575 4_575
O13F W6F O28F 103.8(5) . .
O13F W6F O19F 99.3(5) . .
O28F W6F O19F 87.7(5) . .
O13F W6F O24F 100.6(5) . .
O28F W6F O24F 92.4(5) . .
O19F W6F O24F 159.5(5) . .
O13F W6F O7F 98.3(5) . .
O28F W6F O7F 157.9(5) . .
O19F W6F O7F 86.9(5) . .
O24F W6F O7F 85.4(5) . .
O13F W6F O25F 170.6(5) . .
O28F W6F O25F 83.7(4) . .
O19F W6F O25F 86.6(4) . .
O24F W6F O25F 73.1(4) . .
O7F W6F O25F 74.5(4) . .
O13F W6F K25 47.7(4) . 1_565
O28F W6F K25 101.9(4) . 1_565
O19F W6F K25 51.7(4) . 1_565
O24F W6F K25 147.3(4) . 1_565
O7F W6F K25 91.4(4) . 1_565
O25F W6F K25 137.1(3) . 1_565
O14F W7F O29F 102.1(6) . .
O14F W7F O20F 100.3(6) . .
O29F W7F O20F 94.2(5) . .
O14F W7F O19F 99.9(6) . .
O29F W7F O19F 88.7(5) . .
O20F W7F O19F 158.5(5) . .
O14F W7F O8F 95.8(6) . .
O29F W7F O8F 161.7(5) . .
O20F W7F O8F 86.0(5) . .
O19F W7F O8F 84.7(5) . .
O14F W7F O26F 167.2(6) . .
O29F W7F O26F 89.2(4) . .
O20F W7F O26F 72.5(4) . .
O19F W7F O26F 86.2(4) . .
O8F W7F O26F 73.4(4) . .
O14F W7F K42 89.7(5) . .
O29F W7F K42 47.4(5) . .
O20F W7F K42 51.3(5) . .
O19F W7F K42 136.1(5) . .
O8F W7F K42 137.2(5) . .
O26F W7F K42 93.7(4) . .
O14F W7F K25 50.6(5) . 1_565
O29F W7F K25 97.4(4) . 1_565
O20F W7F K25 150.4(4) . 1_565
O19F W7F K25 49.4(4) . 1_565
O8F W7F K25 91.2(4) . 1_565
O26F W7F K25 134.6(3) . 1_565
K42 W7F K25 123.3(3) . 1_565
O15F W8F O30F 101.2(7) . .
O15F W8F O21F 101.5(6) . .
O30F W8F O21F 89.7(5) . .
O15F W8F O20F 100.5(6) . .
O30F W8F O20F 92.0(5) . .
O21F W8F O20F 157.1(5) . .
O15F W8F O9F 101.2(7) . .
O30F W8F O9F 157.6(5) . .
O21F W8F O9F 86.4(5) . .
O20F W8F O9F 83.4(5) . .
O15F W8F O26F 167.6(6) . .
O30F W8F O26F 88.3(5) . .
O21F W8F O26F 86.4(4) . .
O20F W8F O26F 70.9(4) . .
O9F W8F O26F 69.5(5) . .
O15F W8F K42 87.6(6) . .
O30F W8F K42 46.0(4) . .
O21F W8F K42 135.6(5) . .
O20F W8F K42 51.4(4) . .
O9F W8F K42 134.8(4) . .
O26F W8F K42 93.4(4) . .
O16F W9F O31F 102.0(6) . .
O16F W9F O22F 98.6(6) . .
O31F W9F O22F 93.6(5) . .
O16F W9F O21F 101.0(6) . .
O31F W9F O21F 87.0(5) . .
O22F W9F O21F 159.9(5) . .
O16F W9F O10F 100.8(6) . .
O31F W9F O10F 156.8(5) . .
O22F W9F O10F 86.8(5) . .
O21F W9F O10F 84.9(5) . .
O16F W9F O27F 171.0(5) . .
O31F W9F O27F 84.1(4) . .
O22F W9F O27F 74.3(4) . .
O21F W9F O27F 85.8(4) . .
O10F W9F O27F 73.6(4) . .
O1 Mo1 O29A 101.2(5) . .
O1 Mo1 O28A 100.7(4) . .
O29A Mo1 O28A 76.9(4) . .
O1 Mo1 S1 100.7(4) . .
O29A Mo1 S1 85.3(3) . .
O28A Mo1 S1 154.5(3) . .
O1 Mo1 S2 101.3(4) . .
O29A Mo1 S2 154.8(3) . .
O28A Mo1 S2 87.9(3) . .
S1 Mo1 S2 101.55(15) . .
O1 Mo1 O29 175.1(5) . .
O29A Mo1 O29 75.7(5) . .
O28A Mo1 O29 75.0(5) . .
S1 Mo1 O29 83.0(4) . .
S2 Mo1 O29 81.0(4) . .
O1 Mo1 Mo2 96.7(4) . .
O29A Mo1 Mo2 135.2(3) . .
O28A Mo1 Mo2 139.1(3) . .
S1 Mo1 Mo2 50.89(11) . .
S2 Mo1 Mo2 52.31(10) . .
O29 Mo1 Mo2 88.1(4) . .
O2 Mo2 O29B 118.3(5) . .
O2 Mo2 O28B 96.7(5) . .
O29B Mo2 O28B 76.6(4) . .
O2 Mo2 S1 107.1(4) . .
O29B Mo2 S1 132.1(3) . .
O28B Mo2 S1 84.1(3) . .
O2 Mo2 S2 102.7(4) . .
O29B Mo2 S2 81.8(3) . .
O28B Mo2 S2 156.0(3) . .
S1 Mo2 S2 103.30(16) . .
O2 Mo2 Mo1 103.3(4) . .
O29B Mo2 Mo1 124.0(3) . .
O28B Mo2 Mo1 135.9(3) . .
S1 Mo2 Mo1 52.61(11) . .
S2 Mo2 Mo1 52.40(11) . .
O2 Mo2 K4 41.4(3) . 3_666
O29B Mo2 K4 105.6(3) . 3_666
O28B Mo2 K4 134.7(3) . 3_666
S1 Mo2 K4 118.72(14) . 3_666
S2 Mo2 K4 61.53(14) . 3_666
Mo1 Mo2 K4 81.28(8) . 3_666
O2 Mo2 O29 146.0(4) . .
O29B Mo2 O29 87.9(4) . .
O28B Mo2 O29 111.1(4) . .
S1 Mo2 O29 58.9(3) . .
S2 Mo2 O29 57.3(3) . .
Mo1 Mo2 O29 42.9(2) . .
K4 Mo2 O29 114.2(3) 3_666 .
O2 Mo2 K34 65.0(5) . 3_666
O29B Mo2 K34 121.0(4) . 3_666
O28B Mo2 K34 46.5(4) . 3_666
S1 Mo2 K34 65.1(4) . 3_666
S2 Mo2 K34 157.0(2) . 3_666
Mo1 Mo2 K34 109.4(3) . 3_666
K4 Mo2 K34 105.2(4) 3_666 3_666
O29 Mo2 K34 121.8(5) . 3_666
O2 Mo2 K37 31.5(4) . 3_666
O29B Mo2 K37 142.7(4) . 3_666
O28B Mo2 K37 85.5(4) . 3_666
S1 Mo2 K37 76.7(2) . 3_666
S2 Mo2 K37 118.3(2) . 3_666
Mo1 Mo2 K37 91.48(19) . 3_666
K4 Mo2 K37 65.4(2) 3_666 3_666
O29 Mo2 K37 129.2(3) . 3_666
K34 Mo2 K37 41.6(4) 3_666 3_666
O3 Mo3 O30B 101.9(5) . .
O3 Mo3 O31B 99.2(5) . .
O30B Mo3 O31B 78.3(4) . .
O3 Mo3 S4 101.3(4) . .
O30B Mo3 S4 85.8(3) . .
O31B Mo3 S4 156.2(3) . .
O3 Mo3 S3 101.2(4) . .
O30B Mo3 S3 154.0(3) . .
O31B Mo3 S3 86.4(3) . .
S4 Mo3 S3 101.24(15) . .
O3 Mo3 Mo4 95.7(4) . .
O30B Mo3 Mo4 136.9(3) . .
O31B Mo3 Mo4 137.2(3) . .
S4 Mo3 Mo4 52.00(11) . .
S3 Mo3 Mo4 51.36(10) . .
O4 Mo4 O33C 117.4(4) . .
O4 Mo4 O32C 98.0(5) . .
O33C Mo4 O32C 75.2(4) . .
O4 Mo4 S3 105.6(4) . .
O33C Mo4 S3 134.3(3) . .
O32C Mo4 S3 84.6(3) . .
O4 Mo4 S4 102.4(4) . .
O33C Mo4 S4 83.7(3) . .
O32C Mo4 S4 155.7(3) . .
S3 Mo4 S4 102.20(15) . .
O4 Mo4 Mo3 100.2(4) . .
O33C Mo4 Mo3 127.6(3) . .
O32C Mo4 Mo3 136.4(3) . .
S3 Mo4 Mo3 52.35(12) . .
S4 Mo4 Mo3 51.99(10) . .
O4 Mo4 K4 40.3(4) . 3_666
O33C Mo4 K4 107.1(3) . 3_666
O32C Mo4 K4 135.7(3) . 3_666
S3 Mo4 K4 115.72(13) . 3_666
S4 Mo4 K4 62.22(12) . 3_666
Mo3 Mo4 K4 78.33(7) . 3_666
O4 Mo4 K43 62.2(4) . .
O33C Mo4 K43 120.9(4) . .
O32C Mo4 K43 49.3(4) . .
S3 Mo4 K43 66.3(3) . .
S4 Mo4 K43 154.5(3) . .
Mo3 Mo4 K43 108.2(2) . .
K4 Mo4 K43 101.1(3) 3_666 .
O4 Mo4 K44 36.2(4) . .
O33C Mo4 K44 147.2(3) . .
O32C Mo4 K44 88.5(3) . .
S3 Mo4 K44 70.01(18) . .
S4 Mo4 K44 115.8(2) . .
Mo3 Mo4 K44 83.62(16) . .
K4 Mo4 K44 65.61(17) 3_666 .
K43 Mo4 K44 39.7(3) . .
O5 Mo5 O28C 102.2(4) . .
O5 Mo5 O29C 98.6(5) . .
O28C Mo5 O29C 78.5(4) . .
O5 Mo5 S6 102.4(4) . .
O28C Mo5 S6 86.0(3) . .
O29C Mo5 S6 156.1(3) . .
O5 Mo5 S5 101.5(3) . .
O28C Mo5 S5 153.2(3) . .
O29C Mo5 S5 85.7(3) . .
S6 Mo5 S5 100.94(15) . .
O5 Mo5 Mo6 95.1(4) . .
O28C Mo5 Mo6 137.7(3) . .
O29C Mo5 Mo6 136.7(3) . .
S6 Mo5 Mo6 52.43(10) . .
S5 Mo5 Mo6 51.22(11) . .
O6 Mo6 O33A 118.9(5) . .
O6 Mo6 O32A 96.8(4) . .
O33A Mo6 O32A 76.7(4) . .
O6 Mo6 S5 107.2(4) . .
O33A Mo6 S5 131.6(3) . .
O32A Mo6 S5 84.3(3) . .
O6 Mo6 S6 102.4(4) . .
O33A Mo6 S6 82.6(3) . .
O32A Mo6 S6 156.8(3) . .
S5 Mo6 S6 102.06(15) . .
O6 Mo6 Mo5 99.9(4) . .
O33A Mo6 Mo5 126.3(3) . .
O32A Mo6 Mo5 136.8(3) . .
S5 Mo6 Mo5 52.75(10) . .
S6 Mo6 Mo5 52.08(11) . .
O6 Mo6 K4 40.1(3) . 3_666
O33A Mo6 K4 109.6(3) . 3_666
O32A Mo6 K4 135.1(3) . 3_666
S5 Mo6 K4 115.15(13) . 3_666
S6 Mo6 K4 62.34(12) . 3_666
Mo5 Mo6 K4 76.49(7) . 3_666
O6 Mo6 K38 58.8(4) . .
O33A Mo6 K38 119.6(3) . .
O32A Mo6 K38 47.9(3) . .
S5 Mo6 K38 72.1(2) . .
S6 Mo6 K38 155.4(2) . .
Mo5 Mo6 K38 111.8(2) . .
K4 Mo6 K38 97.8(2) 3_666 .
O6 Mo6 K41 33.7(4) . .
O33A Mo6 K41 145.8(3) . .
O32A Mo6 K41 86.3(3) . .
S5 Mo6 K41 74.4(2) . .
S6 Mo6 K41 117.0(2) . .
Mo5 Mo6 K41 86.1(2) . .
K4 Mo6 K41 63.5(2) 3_666 .
K38 Mo6 K41 38.6(3) . .
O7 Mo7 O30A 122.3(5) . .
O7 Mo7 O31A 97.1(5) . .
O30A Mo7 O31A 77.1(4) . .
O7 Mo7 S7 108.3(4) . .
O30A Mo7 S7 127.8(3) . .
O31A Mo7 S7 85.3(3) . .
O7 Mo7 S8 101.3(4) . .
O30A Mo7 S8 81.9(3) . .
O31A Mo7 S8 157.3(3) . .
S7 Mo7 S8 101.21(15) . .
O7 Mo7 Mo8 100.1(3) . .
O30A Mo7 Mo8 122.5(3) . .
O31A Mo7 Mo8 137.9(3) . .
S7 Mo7 Mo8 52.87(11) . .
S8 Mo7 Mo8 50.91(10) . .
O7 Mo7 K38 57.1(4) . .
O30A Mo7 K38 119.9(3) . .
O31A Mo7 K38 48.0(4) . .
S7 Mo7 K38 76.5(2) . .
S8 Mo7 K38 154.6(2) . .
Mo8 Mo7 K38 115.28(17) . .
O7 Mo7 K37 38.1(4) . 3_666
O30A Mo7 K37 120.3(4) . 3_666
O31A Mo7 K37 135.2(4) . 3_666
S7 Mo7 K37 106.8(2) . 3_666
S8 Mo7 K37 64.0(3) . 3_666
Mo8 Mo7 K37 70.94(19) . 3_666
K38 Mo7 K37 92.1(3) . 3_666
O8 Mo8 O32E 126.7(5) . .
O8 Mo8 O33E 94.5(5) . .
O32E Mo8 O33E 77.3(4) . .
O8 Mo8 S8 108.7(4) . .
O32E Mo8 S8 122.7(3) . .
O33E Mo8 S8 85.4(3) . .
O8 Mo8 S7 101.3(4) . .
O32E Mo8 S7 82.9(3) . .
O33E Mo8 S7 159.6(3) . .
S8 Mo8 S7 101.28(15) . .
O8 Mo8 Mo7 100.5(3) . .
O32E Mo8 Mo7 120.6(3) . .
O33E Mo8 Mo7 138.3(3) . .
S8 Mo8 Mo7 52.96(10) . .
S7 Mo8 Mo7 50.90(11) . .
O8 Mo8 K35 53.7(4) . 3_666
O32E Mo8 K35 120.0(3) . 3_666
O33E Mo8 K35 47.3(3) . 3_666
S8 Mo8 K35 79.6(2) . 3_666
S7 Mo8 K35 152.5(2) . 3_666
Mo7 Mo8 K35 116.55(15) . 3_666
O8 Mo8 K40 40.5(4) . .
O32E Mo8 K40 120.3(4) . .
O33E Mo8 K40 134.7(3) . .
S8 Mo8 K40 110.6(3) . .
S7 Mo8 K40 61.1(2) . .
Mo7 Mo8 K40 72.2(2) . .
K35 Mo8 K40 92.6(3) 3_666 .
O9 Mo9 O32B 124.1(5) . .
O9 Mo9 O33B 96.2(5) . .
O32B Mo9 O33B 77.3(5) . .
O9 Mo9 S9 108.5(4) . .
O32B Mo9 S9 125.8(3) . .
O33B Mo9 S9 85.4(3) . .
O9 Mo9 S10 101.1(4) . .
O32B Mo9 S10 82.1(4) . .
O33B Mo9 S10 158.2(3) . .
S9 Mo9 S10 101.25(18) . .
O9 Mo9 Mo10 100.9(4) . .
O32B Mo9 Mo10 121.1(3) . .
O33B Mo9 Mo10 137.8(3) . .
S9 Mo9 Mo10 52.61(13) . .
S10 Mo9 Mo10 50.96(12) . .
O9 Mo9 K44 40.8(4) . .
O32B Mo9 K44 113.3(4) . .
O33B Mo9 K44 135.4(3) . .
S9 Mo9 K44 114.9(2) . .
S10 Mo9 K44 60.3(2) . .
Mo10 Mo9 K44 75.89(16) . .
O9 Mo9 K36 50.2(4) . 3_666
O32B Mo9 K36 168.8(4) . 3_666
O33B Mo9 K36 93.3(3) . 3_666
S9 Mo9 K36 58.3(2) . 3_666
S10 Mo9 K36 107.9(2) . 3_666
Mo10 Mo9 K36 69.99(19) . 3_666
K44 Mo9 K36 69.3(2) . 3_666
O10 Mo10 O28F 123.9(5) . .
O10 Mo10 O29F 96.0(5) . .
O28F Mo10 O29F 76.8(5) . .
O10 Mo10 S10 108.5(4) . .
O28F Mo10 S10 125.6(3) . .
O29F Mo10 S10 84.8(3) . .
O10 Mo10 S9 101.5(4) . .
O28F Mo10 S9 83.0(4) . .
O29F Mo10 S9 158.4(3) . .
S10 Mo10 S9 101.18(18) . .
O10 Mo10 Mo9 101.2(4) . .
O28F Mo10 Mo9 121.7(3) . .
O29F Mo10 Mo9 137.4(3) . .
S10 Mo10 Mo9 52.83(14) . .
S9 Mo10 Mo9 50.67(12) . .
O10 Mo10 K42 57.6(5) . .
O28F Mo10 K42 119.7(4) . .
O29F Mo10 K42 46.9(4) . .
S10 Mo10 K42 75.5(3) . .
S9 Mo10 K42 154.7(3) . .
Mo9 Mo10 K42 115.0(2) . .
O10 Mo10 K36 44.8(5) . 3_666
O28F Mo10 K36 118.6(4) . 3_666
O29F Mo10 K36 140.7(4) . 3_666
S10 Mo10 K36 108.0(2) . 3_666
S9 Mo10 K36 57.3(2) . 3_666
Mo9 Mo10 K36 68.33(18) . 3_666
K42 Mo10 K36 99.2(3) . 3_666
O11 Mo11 O30C 126.4(5) . .
O11 Mo11 O31C 97.1(5) . .
O30C Mo11 O31C 75.3(4) . .
O11 Mo11 S11 108.6(4) . .
O30C Mo11 S11 123.1(3) . .
O31C Mo11 S11 85.8(3) . .
O11 Mo11 S12 100.9(4) . .
O30C Mo11 S12 82.5(3) . .
O31C Mo11 S12 157.0(3) . .
S11 Mo11 S12 101.75(16) . .
O11 Mo11 Mo12 101.6(4) . .
O30C Mo11 Mo12 119.3(3) . .
O31C Mo11 Mo12 138.2(3) . .
S11 Mo11 Mo12 52.92(12) . .
S12 Mo11 Mo12 50.90(11) . .
O11 Mo11 K43 55.4(4) . .
O30C Mo11 K43 121.3(4) . .
O31C Mo11 K43 49.9(4) . .
S11 Mo11 K43 77.1(3) . .
S12 Mo11 K43 152.8(3) . .
Mo12 Mo11 K43 115.7(2) . .
O11 Mo11 K41 45.7(4) . .
O30C Mo11 K41 117.9(4) . .
O31C Mo11 K41 142.2(4) . .
S11 Mo11 K41 109.8(3) . .
S12 Mo11 K41 55.5(3) . .
Mo12 Mo11 K41 69.3(2) . .
K43 Mo11 K41 98.8(3) . .
O12 Mo12 O28D 123.0(5) . .
O12 Mo12 O29D 96.3(5) . .
O28D Mo12 O29D 77.1(4) . .
O12 Mo12 S12 109.3(4) . .
O28D Mo12 S12 125.9(3) . .
O29D Mo12 S12 85.0(3) . .
O12 Mo12 S11 102.0(4) . .
O28D Mo12 S11 81.5(3) . .
O29D Mo12 S11 157.2(3) . .
S12 Mo12 S11 101.43(16) . .
O12 Mo12 Mo11 103.0(4) . .
O28D Mo12 Mo11 119.8(3) . .
O29D Mo12 Mo11 137.4(3) . .
S12 Mo12 Mo11 52.93(11) . .
S11 Mo12 Mo11 50.56(11) . .
O12 Mo12 K39 55.9(4) . .
O28D Mo12 K39 119.5(3) . .
O29D Mo12 K39 47.7(4) . .
S12 Mo12 K39 78.1(2) . .
S11 Mo12 K39 154.9(2) . .
Mo11 Mo12 K39 117.83(19) . .
O12 Mo12 K45 43.4(4) . .
O28D Mo12 K45 115.4(4) . .
O29D Mo12 K45 139.2(3) . .
S12 Mo12 K45 111.4(2) . .
S11 Mo12 K45 58.8(2) . .
Mo11 Mo12 K45 72.56(19) . .
K39 Mo12 K45 97.6(3) . .
O12 Mo12 K41 53.6(5) . .
O28D Mo12 K41 169.9(4) . .
O29D Mo12 K41 93.5(4) . .
S12 Mo12 K41 55.8(3) . .
S11 Mo12 K41 108.3(3) . .
Mo11 Mo12 K41 69.7(2) . .
K39 Mo12 K41 50.4(3) . .
K45 Mo12 K41 69.5(3) . .
O13 Mo13 O31D 120.8(5) . .
O13 Mo13 O30D 95.1(4) . .
O31D Mo13 O30D 77.3(4) . .
O13 Mo13 S13 108.2(4) . .
O31D Mo13 S13 128.6(3) . .
O30D Mo13 S13 84.1(3) . .
O13 Mo13 S14 102.4(4) . .
O31D Mo13 S14 82.4(3) . .
O30D Mo13 S14 158.1(3) . .
S13 Mo13 S14 102.54(16) . .
O13 Mo13 Mo14 102.2(4) . .
O31D Mo13 Mo14 123.4(3) . .
O30D Mo13 Mo14 136.5(3) . .
S13 Mo13 Mo14 52.72(11) . .
S14 Mo13 Mo14 52.02(12) . .
O13 Mo13 K8 40.3(4) . 3_666
O31D Mo13 K8 106.4(3) . 3_666
O30D Mo13 K8 131.4(3) . 3_666
S13 Mo13 K8 121.49(14) . 3_666
S14 Mo13 K8 62.66(13) . 3_666
Mo14 Mo13 K8 82.87(8) . 3_666
O13 Mo13 K39 56.9(4) . .
O31D Mo13 K39 122.1(3) . .
O30D Mo13 K39 48.9(3) . .
S13 Mo13 K39 72.1(3) . .
S14 Mo13 K39 153.0(2) . .
Mo14 Mo13 K39 111.3(2) . .
K8 Mo13 K39 96.8(2) 3_666 .
O14 Mo14 O31E 99.4(5) . .
O14 Mo14 O30E 101.0(5) . .
O31E Mo14 O30E 77.9(4) . .
O14 Mo14 S14 101.2(4) . .
O31E Mo14 S14 156.1(3) . .
O30E Mo14 S14 86.4(3) . .
O14 Mo14 S13 102.1(4) . .
O31E Mo14 S13 86.0(3) . .
O30E Mo14 S13 153.7(3) . .
S14 Mo14 S13 101.26(16) . .
O14 Mo14 Mo13 96.3(4) . .
O31E Mo14 Mo13 136.6(3) . .
O30E Mo14 Mo13 137.7(3) . .
S14 Mo14 Mo13 52.26(11) . .
S13 Mo14 Mo13 51.15(11) . .
O15 Mo15 O29E 122.4(5) . .
O15 Mo15 O28E 97.3(5) . .
O29E Mo15 O28E 76.7(4) . .
O15 Mo15 S15 106.2(4) . .
O29E Mo15 S15 129.1(3) . .
O28E Mo15 S15 83.4(3) . .
O15 Mo15 S16 101.2(4) . .
O29E Mo15 S16 82.6(3) . .
O28E Mo15 S16 157.5(3) . .
S15 Mo15 S16 103.48(16) . .
O15 Mo15 Mo16 102.3(4) . .
O29E Mo15 Mo16 122.3(3) . .
O28E Mo15 Mo16 135.1(3) . .
S15 Mo15 Mo16 52.54(12) . .
S16 Mo15 Mo16 52.34(11) . .
O15 Mo15 K8 40.5(4) . 3_666
O29E Mo15 K8 112.9(3) . 3_666
O28E Mo15 K8 136.3(3) . 3_666
S15 Mo15 K8 113.83(14) . 3_666
S16 Mo15 K8 60.69(13) . 3_666
Mo16 Mo15 K8 77.69(8) . 3_666
O15 Mo15 K35 59.6(4) . 3_666
O29E Mo15 K35 120.7(4) . 3_666
O28E Mo15 K35 47.6(3) . 3_666
S15 Mo15 K35 70.2(2) . 3_666
S16 Mo15 K35 154.8(2) . 3_666
Mo16 Mo15 K35 112.38(18) . 3_666
K8 Mo15 K35 98.7(2) 3_666 3_666
O15 Mo15 K36 33.0(4) . 3_666
O29E Mo15 K36 147.4(3) . 3_666
O28E Mo15 K36 85.5(3) . 3_666
S15 Mo15 K36 74.2(2) . 3_666
S16 Mo15 K36 117.0(2) . 3_666
Mo16 Mo15 K36 89.50(18) . 3_666
K8 Mo15 K36 63.6(2) 3_666 3_666
K35 Mo15 K36 38.1(3) 3_666 3_666
O16 Mo16 O33F 99.5(5) . .
O16 Mo16 O32F 101.7(5) . .
O33F Mo16 O32F 77.2(4) . .
O16 Mo16 S15 100.4(4) . .
O33F Mo16 S15 84.2(3) . .
O32F Mo16 S15 153.1(3) . .
O16 Mo16 S16 102.1(4) . .
O33F Mo16 S16 155.9(3) . .
O32F Mo16 S16 87.8(3) . .
S15 Mo16 S16 102.33(16) . .
O16 Mo16 Mo15 98.2(4) . .
O33F Mo16 Mo15 134.2(3) . .
O32F Mo16 Mo15 138.7(3) . .
S15 Mo16 Mo15 51.11(11) . .
S16 Mo16 Mo15 52.59(12) . .
O17 Mo17 O31F 119.3(5) . .
O17 Mo17 O30F 97.0(5) . .
O31F Mo17 O30F 76.5(5) . .
O17 Mo17 S17 106.9(4) . .
O31F Mo17 S17 131.6(4) . .
O30F Mo17 S17 84.6(3) . .
O17 Mo17 S18 101.5(4) . .
O31F Mo17 S18 82.5(3) . .
O30F Mo17 S18 157.0(3) . .
S17 Mo17 S18 102.70(17) . .
O17 Mo17 Mo18 100.7(4) . .
O31F Mo17 Mo18 125.0(3) . .
O30F Mo17 Mo18 137.0(3) . .
S17 Mo17 Mo18 52.80(13) . .
S18 Mo17 Mo18 52.02(11) . .
O17 Mo17 K8 39.8(4) . 3_666
O31F Mo17 K8 109.9(4) . 3_666
O30F Mo17 K8 135.0(3) . 3_666
S17 Mo17 K8 114.84(15) . 3_666
S18 Mo17 K8 61.67(15) . 3_666
Mo18 Mo17 K8 77.18(9) . 3_666
O17 Mo17 K42 60.6(5) . .
O31F Mo17 K42 120.5(4) . .
O30F Mo17 K42 47.7(4) . .
S17 Mo17 K42 70.0(3) . .
S18 Mo17 K42 155.2(3) . .
Mo18 Mo17 K42 111.4(2) . .
K8 Mo17 K42 99.0(3) 3_666 .
O17 Mo17 K45 34.5(4) . .
O31F Mo17 K45 147.0(4) . .
O30F Mo17 K45 86.5(4) . .
S17 Mo17 K45 73.3(2) . .
S18 Mo17 K45 116.4(2) . .
Mo18 Mo17 K45 86.51(19) . .
K8 Mo17 K45 63.8(2) 3_666 .
K42 Mo17 K45 39.1(3) . .
O18 Mo18 O32D 103.1(5) . .
O18 Mo18 O33D 101.0(5) . .
O32D Mo18 O33D 77.7(4) . .
O18 Mo18 S18 100.3(4) . .
O32D Mo18 S18 86.2(3) . .
O33D Mo18 S18 155.7(3) . .
O18 Mo18 S17 101.3(4) . .
O32D Mo18 S17 152.8(3) . .
O33D Mo18 S17 86.2(3) . .
S18 Mo18 S17 100.86(17) . .
O18 Mo18 Mo17 95.2(4) . .
O32D Mo18 Mo17 137.2(3) . .
O33D Mo18 Mo17 136.3(3) . .
S18 Mo18 Mo17 52.21(12) . .
S17 Mo18 Mo17 50.70(12) . .
O26A As1 O27A 97.6(4) . .
O26A As1 O25A 96.7(4) . .
O27A As1 O25A 96.6(4) . .
O25B As2 O26B 96.7(5) . .
O25B As2 O27B 95.5(4) . .
O26B As2 O27B 95.2(4) . .
O26C As3 O25C 96.1(4) . .
O26C As3 O27C 97.4(4) . .
O25C As3 O27C 97.1(4) . .
O25D As4 O26D 96.8(4) . .
O25D As4 O27D 95.8(4) . .
O26D As4 O27D 96.0(4) . .
O25E As5 O26E 97.3(4) . .
O25E As5 O27E 97.6(4) . .
O26E As5 O27E 96.6(4) . .
O27F As6 O25F 96.2(4) 2_545 2_545
O27F As6 O26F 97.3(5) 2_545 2_545
O25F As6 O26F 99.5(5) 2_545 2_545
Mo2 S1 Mo1 76.50(14) . .
Mo2 S1 O29 84.2(3) . .
Mo1 S1 O29 51.7(3) . .
Mo2 S1 K32 137.7(4) . .
Mo1 S1 K32 145.6(3) . .
O29 S1 K32 121.4(5) . .
Mo2 S1 K34 80.4(4) . 3_666
Mo1 S1 K34 138.1(5) . 3_666
O29 S1 K34 157.3(4) . 3_666
K32 S1 K34 63.7(6) . 3_666
Mo2 S2 Mo1 75.29(13) . .
Mo2 S2 O29 84.7(3) . .
Mo1 S2 O29 52.7(3) . .
Mo2 S2 K4 80.68(14) . 3_666
Mo1 S2 K4 98.60(16) . 3_666
O29 S2 K4 150.5(3) . 3_666
Mo4 S3 Mo3 76.29(14) . .
Mo4 S3 K17 94.0(3) . 1_565
Mo3 S3 K17 101.1(3) . 1_565
Mo4 S3 K43 78.8(3) . .
Mo3 S3 K43 133.4(3) . .
K17 S3 K43 119.5(4) 1_565 .
Mo4 S4 Mo3 76.01(13) . .
Mo4 S4 K4 80.13(14) . 3_666
Mo3 S4 K4 94.28(14) . 3_666
Mo4 S4 K5 115.19(18) . 1_565
Mo3 S4 K5 97.35(15) . 1_565
K4 S4 K5 162.64(18) 3_666 1_565
Mo6 S5 Mo5 76.03(13) . .
Mo5 S6 Mo6 75.49(13) . .
Mo5 S6 K4 91.58(15) . 3_666
Mo6 S6 K4 80.10(13) . 3_666
Mo5 S6 K1 96.00(14) . 3_666
Mo6 S6 K1 114.09(15) . 3_666
K4 S6 K1 165.21(16) 3_666 3_666
Mo7 S7 Mo8 76.22(14) . .
Mo7 S7 K40 88.4(3) . .
Mo8 S7 K40 83.6(2) . .
Mo8 S8 Mo7 76.13(14) . .
Mo8 S8 K37 83.9(3) . 3_666
Mo7 S8 K37 81.2(3) . 3_666
Mo8 S8 K2 97.21(15) . 3_566
Mo7 S8 K2 113.47(15) . 3_566
K37 S8 K2 165.2(3) 3_666 3_566
Mo8 S8 K32 136.2(3) . .
Mo7 S8 K32 147.6(3) . .
K37 S8 K32 98.7(4) 3_666 .
K2 S8 K32 70.2(3) 3_566 .
Mo9 S9 Mo10 76.72(16) . .
Mo9 S9 K36 87.1(2) . 3_666
Mo10 S9 K36 87.4(3) . 3_666
Mo10 S10 Mo9 76.21(15) . .
Mo10 S10 K44 94.1(2) . .
Mo9 S10 K44 83.7(2) . .
Mo11 S11 Mo12 76.52(15) . .
Mo11 S11 K45 91.5(3) . .
Mo12 S11 K45 86.0(3) . .
Mo12 S12 Mo11 76.17(14) . .
Mo12 S12 K41 90.2(3) . .
Mo11 S12 K41 89.4(3) . .
Mo13 S13 Mo14 76.13(14) . .
Mo13 S13 K26 93.5(2) . 2
Mo14 S13 K26 102.23(19) . 2
Mo14 S14 Mo13 75.72(14) . .
Mo14 S14 K8 99.94(17) . 3_666
Mo13 S14 K8 79.87(14) . 3_666
Mo14 S14 K28 98.2(3) . 2
Mo13 S14 K28 120.8(4) . 2
K8 S14 K28 155.5(4) 3_666 2
Mo15 S15 Mo16 76.35(14) . .
Mo15 S15 K35 75.1(2) . 3_666
Mo16 S15 K35 132.5(3) . 3_666
Mo16 S16 Mo15 75.07(14) . .
Mo16 S16 K8 94.58(16) . 3_666
Mo15 S16 K8 81.28(15) . 3_666
Mo17 S17 Mo18 76.51(15) . .
Mo18 S18 Mo17 75.77(15) . .
Mo18 S18 K8 93.20(17) . 3_666
Mo17 S18 K8 80.43(16) . 3_666
Mo18 S18 K11 99.51(18) . 2_655
Mo17 S18 K11 119.5(2) . 2_655
K8 S18 K11 158.4(2) 3_666 2_655
W1A O1A K21 96.5(6) . .
W3A O3A K11 156.0(7) . 3_666
W1A O4A W2A 151.6(6) . .
W1A O4A K16 100.0(5) . .
W2A O4A K16 107.1(5) . .
W3A O5A W2A 151.1(5) . .
W3A O5A K23 104.4(5) . 2
W2A O5A K23 102.3(5) . 2
W3A O6A W1A 150.3(6) . .
W1A O7A W4A 122.5(5) . .
W1A O7A K16 103.3(5) . .
W4A O7A K16 104.9(5) . .
W2A O8A W5A 122.6(5) . .
W2A O8A K13 135.8(5) . 1_455
W5A O8A K13 99.7(5) . 1_455
W2A O8A K16 102.1(5) . .
W5A O8A K16 103.2(5) . .
K13 O8A K16 77.9(5) 1_455 .
W2A O9A W6A 119.3(5) . .
W2A O9A K33 130.1(5) . 2
W6A O9A K33 110.6(4) . 2
W2A O9A K23 105.3(5) . 2
W6A O9A K23 106.3(5) . 2
K33 O9A K23 58.5(4) 2 2
W3A O10A W7A 120.5(5) . .
W3A O10A K23 102.1(5) . 2
W7A O10A K23 104.6(5) . 2
W3A O11A W9A 121.3(5) . .
W8A O12A W1A 120.3(5) . .
W8A O12A K21 127.4(6) . .
W1A O12A K21 108.6(5) . .
W5A O14A K9 161.8(6) . 3_566
W5A O14A K13 106.6(6) . 1_455
K9 O14A K13 86.6(4) 3_566 1_455
W6A O15A K2 137.1(6) . 3_566
W6A O15A K33 97.7(5) . 2
K2 O15A K33 113.0(4) 3_566 2
W9A O17A K27 128.3(6) . 3_666
W8A O18A K1 146.3(6) . 3_666
W4A O19A W5A 142.6(6) . .
W4A O19A K16 104.4(5) . .
W5A O19A K16 112.2(5) . .
W5A O20A W6A 120.4(5) . .
W7A O21A W6A 143.9(5) . .
W7A O21A K23 110.2(5) . 2
W6A O21A K23 105.2(5) . 2
W7A O22A W9A 121.6(5) . .
W7A O22A K38 97.7(4) . .
W9A O22A K38 96.6(4) . .
W8A O23A W9A 143.6(5) . .
W4A O24A W8A 119.5(5) . .
As1 O25A W4A 116.0(4) . .
As1 O25A W1A 134.7(5) . .
W4A O25A W1A 94.7(4) . .
As1 O25A W8A 116.3(5) . .
W4A O25A W8A 93.0(3) . .
W1A O25A W8A 92.8(3) . .
As1 O26A W6A 117.7(5) . .
As1 O26A W5A 117.7(4) . .
W6A O26A W5A 93.3(3) . .
As1 O26A W2A 133.8(5) . .
W6A O26A W2A 92.8(3) . .
W5A O26A W2A 92.1(3) . .
As1 O27A W9A 117.5(4) . .
As1 O27A W7A 116.3(4) . .
W9A O27A W7A 92.9(3) . .
As1 O27A W3A 134.8(5) . .
W9A O27A W3A 93.1(3) . .
W7A O27A W3A 92.7(3) . .
W4A O28A Mo1 156.8(6) . .
W4A O28A O29 107.1(5) . .
Mo1 O28A O29 60.0(4) . .
W5A O29A Mo1 158.9(6) . .
W5A O29A O29 108.0(6) . .
Mo1 O29A O29 60.1(4) . .
W6A O30A Mo7 142.5(6) . .
W7A O31A Mo7 144.8(6) . .
W7A O31A K38 109.2(5) . .
Mo7 O31A K38 100.4(4) . .
W9A O32A Mo6 142.6(5) . .
W9A O32A K38 112.3(5) . .
Mo6 O32A K38 99.0(4) . .
W8A O33A Mo6 141.6(5) . .
W2B O49 K10 157.1(7) . 1_465
W2B O49 K26 94.5(5) . 1_565
K10 O49 K26 85.6(4) 1_465 1_565
W2B O4B W1B 150.6(7) . .
W2B O4B K19 104.3(5) . .
W1B O4B K19 103.0(5) . .
W3B O5B W2B 150.4(6) . .
W1B O6B W3B 154.0(6) . .
W1B O7B W6B 121.0(6) . .
W1B O7B K19 103.6(5) . .
W6B O7B K19 104.8(5) . .
W2B O8B W7B 120.6(6) . .
W2B O8B K19 102.8(5) . .
W7B O8B K19 104.7(5) . .
W2B O9B W8B 120.7(5) . .
W2B O9B K26 101.2(4) . 1_565
W8B O9B K26 132.6(6) . 1_565
W3B O10B W9B 120.6(5) . .
W3B O10B K30 120.1(6) . 1_565
W9B O10B K30 93.9(4) . 1_565
W4B O11B W3B 119.2(5) . .
W1B O12B W5B 121.5(5) . .
W6B O13B K32 131.3(8) . .
W7B O14B O29 126.3(7) . .
W8B O15B K5 122.7(5) . 1_565
W8B O15B K22 100.4(5) . 1_565
K5 O15B K22 93.1(4) 1_565 1_565
W4B O17B K25 141.1(6) . 1_565
W4B O17B K20 104.3(6) . .
K25 O17B K20 113.2(5) 1_565 .
W5B O18B K20 104.0(6) . .
W7B O19B W6B 143.2(6) . .
W7B O19B K19 108.9(6) . .
W6B O19B K19 106.7(5) . .
W8B O20B W7B 121.4(5) . .
W8B O20B K22 104.7(5) . 1_565
W7B O20B K22 131.5(6) . 1_565
W8B O21B W9B 144.5(6) . .
W8B O21B K30 116.3(5) . 1_565
W9B O21B K30 99.1(5) . 1_565
W9B O22B W4B 119.4(5) . .
W5B O23B W4B 143.7(6) . .
W5B O23B K20 102.5(5) . .
W4B O23B K20 100.2(5) . .
W5B O24B W6B 121.3(6) . .
W5B O24B K34 105.2(7) . 3_666
W6B O24B K34 97.8(5) . 3_666
As2 O25B W1B 136.3(5) . .
As2 O25B W5B 117.8(5) . .
W1B O25B W5B 92.8(3) . .
As2 O25B W6B 115.9(5) . .
W1B O25B W6B 91.7(4) . .
W5B O25B W6B 91.7(3) . .
As2 O26B W2B 136.4(5) . .
As2 O26B W7B 116.3(4) . .
W2B O26B W7B 92.3(4) . .
As2 O26B W8B 116.3(5) . .
W2B O26B W8B 93.3(3) . .
W7B O26B W8B 91.9(3) . .
As2 O27B W4B 116.7(4) . .
As2 O27B W9B 116.8(4) . .
W4B O27B W9B 92.3(3) . .
As2 O27B W3B 135.5(5) . .
W4B O27B W3B 92.2(3) . .
W9B O27B W3B 93.1(3) . .
W6B O28B Mo2 142.7(6) . .
W6B O28B K34 104.2(6) . 3_666
Mo2 O28B K34 102.5(5) . 3_666
W7B O29B Mo2 140.8(6) . .
W8B O30B Mo3 155.5(6) . .
W9B O31B Mo3 155.5(6) . .
W4B O32B Mo9 142.1(6) . .
W5B O33B Mo9 144.8(6) . .
W5B O33B K34 101.0(6) . 3_666
Mo9 O33B K34 109.6(6) . 3_666
W1C O1C K21 99.4(5) . 3_676
W3C O3C K21 98.1(5) . 3_676
W1C O4C W2C 149.8(5) . .
W1C O4C K1 106.5(4) . 1_565
W2C O4C K1 99.7(4) . 1_565
W1C O4C K21 86.8(4) . 3_676
W2C O4C K21 94.1(5) . 3_676
K1 O4C K21 117.9(4) 1_565 3_676
W2C O5C W3C 150.0(6) . .
W1C O6C W3C 152.2(5) . .
W1C O6C K3 105.7(4) . 1_565
W3C O6C K3 100.8(4) . 1_565
W1C O6C K21 88.1(4) . 3_676
W3C O6C K21 92.2(5) . 3_676
K3 O6C K21 106.9(4) 1_565 3_676
W1C O7C W4C 120.3(5) . .
W1C O7C K1 108.2(4) . 1_565
W4C O7C K1 97.2(3) . 1_565
W1C O7C K6 123.0(4) . 1_565
W4C O7C K6 85.4(3) . 1_565
K1 O7C K6 118.4(3) 1_565 1_565
W2C O8C W5C 120.7(5) . .
W2C O8C K1 110.1(4) . 1_565
W5C O8C K1 99.1(4) . 1_565
W2C O9C W6C 120.4(5) . .
W3C O10C W7C 121.2(5) . .
W3C O11C W8C 121.2(5) . .
W3C O11C K3 104.8(4) . 1_565
W8C O11C K3 103.6(4) . 1_565
W1C O12C W9C 119.7(4) . .
W1C O12C K3 103.7(4) . 1_565
W9C O12C K3 104.5(4) . 1_565
W4C O13C K1 129.7(5) . 3_666
W4C O13C K6 95.2(4) . 1_565
K1 O13C K6 120.7(4) 3_666 1_565
W5C O14C K6 160.8(6) . 3_666
W6C O15C K13 152.7(7) . .
W6C O15C K9 109.0(5) . 3_666
K13 O15C K9 88.6(5) . 3_666
W6C O15C K31 126.0(7) . .
K13 O15C K31 51.2(5) . .
K9 O15C K31 121.4(5) 3_666 .
W7C O16C K9 101.6(5) . 3_666
W8C O17C K17 112.8(6) . 1_565
W9C O18C K5 141.9(6) . 1_565
W4C O19C W5C 142.3(5) . .
W4C O19C K1 113.2(4) . 1_565
W5C O19C K1 104.0(4) . 1_565
W6C O20C W5C 120.0(4) . .
W7C O21C W6C 142.5(5) . .
W7C O21C K9 106.9(4) . 3_666
W6C O21C K9 97.2(4) . 3_666
W8C O22C W7C 122.4(5) . .
W8C O22C K43 99.3(5) . .
W7C O22C K43 99.6(5) . .
W8C O23C W9C 143.4(5) . .
W8C O23C K3 106.2(4) . 1_565
W9C O23C K3 109.4(4) . 1_565
W9C O24C W4C 119.8(5) . .
W9C O24C K6 127.6(4) . 1_565
W4C O24C K6 92.8(3) . 1_565
As3 O25C W4C 116.8(4) . .
As3 O25C W1C 135.9(5) . .
W4C O25C W1C 92.6(3) . .
As3 O25C W9C 117.2(4) . .
W4C O25C W9C 92.2(3) . .
W1C O25C W9C 91.7(3) . .
As3 O26C W6C 117.5(4) . .
As3 O26C W5C 118.0(5) . .
W6C O26C W5C 92.2(3) . .
As3 O26C W2C 134.9(5) . .
W6C O26C W2C 91.9(3) . .
W5C O26C W2C 92.2(3) . .
As3 O27C W7C 117.5(4) . .
As3 O27C W8C 118.0(5) . .
W7C O27C W8C 93.0(3) . .
As3 O27C W3C 133.9(4) . .
W7C O27C W3C 92.6(3) . .
W8C O27C W3C 92.2(3) . .
W4C O28C Mo5 154.3(6) . .
W5C O29C Mo5 154.2(6) . .
W6C O30C Mo11 146.7(6) . .
W7C O31C Mo11 150.6(6) . .
W7C O31C K43 105.7(5) . .
Mo11 O31C K43 99.8(5) . .
W8C O32C Mo4 145.2(6) . .
W8C O32C K43 109.3(5) . .
Mo4 O32C K43 99.4(5) . .
W9C O33C Mo4 145.4(5) . .
W1D O1D K2 100.1(5) . 3_666
W1D O1D K33 130.4(6) . 2_655
K2 O1D K33 118.1(4) 3_666 2_655
W2D O2D K14 108.0(5) . .
W2D O2D K12 122.9(6) . .
K14 O2D K12 88.2(6) . .
W3D O3D K18 104.3(6) . 1_655
W2D O4D W1D 152.6(6) . .
W3D O5D W2D 152.0(6) . .
W3D O5D K10 103.7(4) . 2_655
W2D O5D K10 102.9(4) . 2_655
W3D O6D W1D 149.4(6) . .
W3D O6D K18 98.0(4) . 1_655
W1D O6D K18 108.1(5) . 1_655
W3D O6D K15 110.6(5) . .
W1D O6D K15 98.0(5) . .
K18 O6D K15 53.0(4) 1_655 .
W1D O7D W6D 120.3(5) . .
W2D O8D W7D 120.6(5) . .
W2D O8D K14 95.4(5) . .
W7D O8D K14 143.8(5) . .
W2D O9D W8D 120.7(5) . .
W2D O9D K10 102.6(5) . 2_655
W8D O9D K10 106.1(4) . 2_655
W3D O10D W9D 119.3(5) . .
W3D O10D K10 101.2(4) . 2_655
W9D O10D K10 106.6(5) . 2_655
W3D O11D W4D 120.2(6) . .
W3D O11D K15 102.6(5) . .
W4D O11D K15 101.7(5) . .
W1D O12D W5D 121.5(6) . .
W1D O12D K2 102.8(4) . 3_666
W5D O12D K2 133.7(5) . 3_666
W1D O12D K15 106.8(5) . .
W5D O12D K15 105.4(5) . .
K2 O12D K15 70.8(4) 3_666 .
W7D O13D W6D 143.8(6) . .
W7D O13D K31 98.3(5) . .
W6D O13D K31 104.2(5) . .
W8D O14D W7D 122.0(6) . .
W8D O14D K39 97.4(4) . .
W7D O14D K39 97.9(5) . .
W8D O15D W9D 142.7(6) . .
W8D O15D K10 107.5(5) . 2_655
W9D O15D K10 107.9(4) . 2_655
W8D O15D K26 98.6(5) . 2
W9D O15D K26 97.1(4) . 2
K10 O15D K26 82.5(3) 2_655 2
W9D O16D W4D 119.0(5) . .
W5D O17D W4D 142.0(6) . .
W5D O17D K15 103.0(5) . .
W4D O17D K15 114.5(5) . .
W6D O18D W5D 119.7(5) . .
W6D O19D K9 143.2(6) . 3_666
W6D O19D K13 130.4(6) . .
K9 O19D K13 84.5(4) 3_666 .
W6D O19D K31 101.9(5) . .
K9 O19D K31 112.9(4) 3_666 .
K13 O19D K31 46.1(4) . .
W7D O20D K31 105.4(6) . .
W8D O21D K26 105.0(6) . 2
W9D O22D K26 106.1(5) . 2
W9D O22D K28 130.7(7) . 2
K26 O22D K28 103.7(5) 2 2
W4D O23D K7 144.4(6) . 2_655
W4D O23D K11 122.6(6) . 2_655
K7 O23D K11 92.6(3) 2_655 2_655
As4 O25D W6D 117.5(5) . .
As4 O25D W5D 117.9(5) . .
W6D O25D W5D 92.1(3) . .
As4 O25D W1D 135.2(5) . .
W6D O25D W1D 91.9(3) . .
W5D O25D W1D 91.8(3) . .
As4 O26D W7D 117.0(5) . .
As4 O26D W2D 135.1(5) . .
W7D O26D W2D 92.6(3) . .
As4 O26D W8D 117.6(4) . .
W7D O26D W8D 92.3(3) . .
W2D O26D W8D 92.2(3) . .
As4 O27D W3D 136.4(5) . .
As4 O27D W4D 115.8(4) . .
W3D O27D W4D 93.2(3) . .
As4 O27D W9D 117.0(5) . .
W3D O27D W9D 92.0(3) . .
W4D O27D W9D 92.2(3) . .
W6D O28D Mo12 141.3(5) . .
W7D O29D Mo12 146.0(6) . .
W7D O29D K39 107.7(5) . .
Mo12 O29D K39 101.5(5) . .
W8D O30D Mo13 143.5(5) . .
W8D O30D K39 110.2(5) . .
Mo13 O30D K39 98.4(4) . .
W9D O31D Mo13 143.4(6) . .
W4D O32D Mo18 155.0(6) . .
W5D O33D Mo18 158.2(6) . .
W1E O1E K7 153.3(6) . 2
W1E O1E K27 100.0(5) . 2
K7 O1E K27 86.6(3) 2 2
W2E O2E K6 151.3(6) . 2
W2E O2E K27 103.0(4) . 2
K6 O2E K27 97.6(3) 2 2
W3E O3E K3 148.2(5) . 2
W3E O3E K17 105.9(5) . 2
K3 O3E K17 101.2(4) 2 2
W1E O4E W2E 150.3(5) . .
W1E O4E K27 102.8(4) . 2
W2E O4E K27 101.5(4) . 2
W2E O5E W3E 153.0(5) . .
W1E O6E W3E 152.0(6) . .
W1E O6E K15 100.6(5) . 1_455
W3E O6E K15 105.4(5) . 1_455
W1E O7E W6E 120.4(5) . .
W2E O8E W7E 120.7(4) . .
W2E O9E W8E 120.5(5) . .
W2E O9E K5 121.1(5) . 2
W8E O9E K5 91.4(4) . 2
W3E O10E W9E 119.9(4) . .
W3E O10E K17 97.4(4) . 2
W9E O10E K17 141.0(5) . 2
W3E O11E W4E 118.8(5) . .
W3E O11E K18 120.5(5) . .
W4E O11E K18 120.5(5) . .
W3E O11E K15 105.6(4) . 1_455
W4E O11E K15 104.3(4) . 1_455
K18 O11E K15 55.0(4) . 1_455
W1E O12E W5E 119.9(5) . .
W1E O12E K15 108.0(5) . 1_455
W5E O12E K15 105.5(5) . 1_455
W8E O15E K22 168.1(7) . 2
W8E O15E K28 120.3(6) . 2
K22 O15E K28 58.6(5) 2 2
W8E O15E K5 82.6(4) . 2
K22 O15E K5 91.9(4) 2 2
K28 O15E K5 139.1(5) 2 2
W9E O16E K30 129.2(6) . 2
W4E O17E K2 104.2(5) . 3_566
W5E O18E K2 103.0(4) . 3_566
W5E O18E K32 151.4(8) . .
K2 O18E K32 95.7(5) 3_566 .
W6E O19E W7E 142.9(5) . .
W8E O20E W7E 118.5(5) . .
W9E O21E W8E 144.0(5) . .
W9E O21E K5 116.2(4) . 2
W8E O21E K5 99.7(4) . 2
W9E O22E W4E 120.1(5) . .
W4E O23E W5E 144.8(6) . .
W4E O23E K2 100.6(4) . 3_566
W5E O23E K2 99.2(4) . 3_566
W4E O23E K15 109.9(5) . 1_455
W5E O23E K15 104.5(5) . 1_455
K2 O23E K15 67.0(4) 3_566 1_455
W5E O24E W6E 120.7(5) . .
W5E O24E K35 99.9(4) . 3_666
W6E O24E K35 97.5(5) . 3_666
As5 O25E W6E 118.0(5) . .
As5 O25E W1E 134.6(5) . .
W6E O25E W1E 92.8(3) . .
As5 O25E W5E 116.6(4) . .
W6E O25E W5E 92.3(3) . .
W1E O25E W5E 92.6(3) . .
As5 O26E W8E 117.4(4) . .
As5 O26E W7E 117.8(4) . .
W8E O26E W7E 93.5(3) . .
As5 O26E W2E 133.3(5) . .
W8E O26E W2E 93.5(3) . .
W7E O26E W2E 92.2(3) . .
As5 O27E W4E 116.5(4) . .
As5 O27E W3E 135.0(5) . .
W4E O27E W3E 92.7(3) . .
As5 O27E W9E 117.6(5) . .
W4E O27E W9E 92.7(3) . .
W3E O27E W9E 92.4(3) . .
W6E O28E Mo15 144.0(6) . .
W6E O28E K35 109.1(5) . 3_666
Mo15 O28E K35 100.2(4) . 3_666
W7E O29E Mo15 143.3(6) . .
W8E O30E Mo14 156.1(6) . .
W9E O31E Mo14 157.5(6) . .
W4E O32E Mo8 142.8(6) . .
W5E O33E Mo8 144.3(6) . .
W5E O33E K35 107.8(5) . 3_666
Mo8 O33E K35 101.7(4) . 3_666
W1F O1F K24 106.7(7) . 3_675
W2F O2F K25 156.2(8) . 3_665
W2F O2F K24 104.3(7) . 3_675
K25 O2F K24 79.9(5) 3_665 3_675
W2F O4F W1F 153.6(7) . .
W2F O4F K24 102.6(6) . 3_675
W1F O4F K24 94.7(6) . 3_675
W2F O5F W3F 152.4(8) . .
W1F O6F W3F 149.7(6) . .
W1F O6F K12 108.3(5) . 4_575
W3F O6F K12 98.9(5) . 4_575
W1F O7F W6F 119.2(6) . .
W2F O8F W7F 120.3(6) . .
W2F O9F W8F 124.8(7) . .
W3F O10F W9F 120.5(6) . .
W3F O10F K23 91.5(5) . 3_665
W9F O10F K23 108.2(5) . 3_665
W3F O11F W4F 121.0(5) . .
W3F O11F K12 108.8(5) . 4_575
W4F O11F K12 101.3(5) . 4_575
W3F O11F K33 134.6(5) . 3_665
W4F O11F K33 104.4(4) . 3_665
K12 O11F K33 59.6(4) 4_575 3_665
W3F O11F K23 102.8(6) . 3_665
W4F O11F K23 109.1(5) . 3_665
K12 O11F K23 114.4(5) 4_575 3_665
K33 O11F K23 57.2(4) 3_665 3_665
W1F O12F W5F 122.6(5) . .
W1F O12F K12 106.4(5) . 4_575
W5F O12F K12 99.0(5) . 4_575
W6F O13F K20 135.3(7) . .
W6F O13F K25 106.6(6) . 1_565
K20 O13F K25 114.8(5) . 1_565
W7F O14F K24 153.1(9) . .
W7F O14F K25 104.4(6) . 1_565
K24 O14F K25 84.5(6) . 1_565
W9F O16F K11 131.7(7) . 2_655
W4F O17F K33 105.9(5) . 3_665
W4F O17F K14 107.4(6) . 4_575
K33 O17F K14 94.6(4) 3_665 4_575
W5F O18F K14 110.1(7) . 4_575
W7F O19F W6F 145.5(7) . .
W7F O19F K25 102.6(5) . 1_565
W6F O19F K25 98.7(5) . 1_565
W7F O20F W8F 121.7(6) . .
W7F O20F K42 100.4(6) . .
W8F O20F K42 98.5(5) . .
W8F O21F W9F 144.3(7) . .
W9F O22F W4F 119.4(5) . .
W9F O22F K23 106.1(5) . 3_665
W4F O22F K23 97.4(5) . 3_665
W4F O23F W5F 143.0(6) . .
W4F O23F K12 104.3(5) . 4_575
W5F O23F K12 112.5(5) . 4_575
W4F O23F K14 99.7(5) . 4_575
W5F O23F K14 92.7(5) . 4_575
K12 O23F K14 76.8(4) 4_575 4_575
W5F O24F W6F 120.8(6) . .
As6 O25F W6F 116.8(5) 2 .
As6 O25F W5F 119.1(4) 2 .
W6F O25F W5F 93.3(4) . .
As6 O25F W1F 134.1(5) 2 .
W6F O25F W1F 91.9(3) . .
W5F O25F W1F 92.0(3) . .
As6 O26F W8F 119.0(5) 2 .
As6 O26F W7F 116.9(5) 2 .
W8F O26F W7F 94.8(4) . .
As6 O26F W2F 131.8(5) 2 .
W8F O26F W2F 93.1(4) . .
W7F O26F W2F 92.9(4) . .
As6 O27F W4F 116.6(5) 2 .
As6 O27F W9F 117.6(5) 2 .
W4F O27F W9F 92.3(3) . .
As6 O27F W3F 135.4(5) 2 .
W4F O27F W3F 92.9(3) . .
W9F O27F W3F 91.9(4) . .
W6F O28F Mo10 143.9(6) . .
W7F O29F Mo10 147.0(7) . .
W7F O29F K42 105.9(6) . .
Mo10 O29F K42 102.7(6) . .
W8F O30F Mo17 146.6(7) . .
W8F O30F K42 108.0(6) . .
Mo17 O30F K42 101.1(6) . .
W9F O31F Mo17 145.9(7) . .
W4F O32F Mo16 156.1(6) . .
W5F O33F Mo16 158.2(6) . .
Mo2 O2 K4 114.6(5) . 3_666
Mo2 O2 K37 130.3(6) . 3_666
K4 O2 K37 100.2(5) 3_666 3_666
Mo3 O3 K4 108.4(5) . 3_666
Mo4 O4 K4 116.3(5) . 3_666
Mo4 O4 K44 123.6(5) . .
K4 O4 K44 98.7(4) 3_666 .
Mo5 O5 K4 108.7(5) . 3_666
Mo6 O6 K4 116.6(5) . 3_666
Mo6 O6 K41 127.5(6) . .
K4 O6 K41 96.1(5) 3_666 .
Mo6 O6 K38 95.5(5) . .
K4 O6 K38 144.6(4) 3_666 .
K41 O6 K38 49.9(4) . .
Mo7 O7 K37 121.2(6) . 3_666
Mo7 O7 K38 97.6(5) . .
K37 O7 K38 133.8(6) 3_666 .
Mo7 O7 K40 107.2(5) . .
K37 O7 K40 79.8(5) 3_666 .
K38 O7 K40 64.3(4) . .
Mo7 O7 K41 140.2(6) . .
K37 O7 K41 87.9(5) 3_666 .
K38 O7 K41 46.5(4) . .
K40 O7 K41 47.6(4) . .
Mo8 O8 K40 117.9(6) . .
Mo8 O8 K36 146.2(6) . 3_666
K40 O8 K36 89.2(5) . 3_666
Mo8 O8 K37 111.5(6) . 3_666
K40 O8 K37 81.6(5) . 3_666
K36 O8 K37 49.4(4) 3_666 3_666
Mo8 O8 K35 101.9(5) . 3_666
K40 O8 K35 136.3(5) . 3_666
K36 O8 K35 47.4(4) 3_666 3_666
K37 O8 K35 66.7(4) 3_666 3_666
Mo9 O9 K44 117.2(6) . .
Mo9 O9 K37 142.6(6) . 3_666
K44 O9 K37 95.5(5) . 3_666
Mo9 O9 K36 106.0(5) . 3_666
K44 O9 K36 95.6(4) . 3_666
K37 O9 K36 49.8(4) 3_666 3_666
Mo10 O10 K36 112.5(6) . 3_666
Mo10 O10 K45 140.6(6) . .
K36 O10 K45 94.1(5) 3_666 .
Mo10 O10 K42 97.8(5) . .
K36 O10 K42 141.3(5) 3_666 .
K45 O10 K42 48.1(4) . .
Mo11 O11 K41 111.8(6) . .
Mo11 O11 K44 144.4(6) . .
K41 O11 K44 94.4(4) . .
Mo11 O11 K43 100.4(5) . .
K41 O11 K43 141.6(5) . .
K44 O11 K43 48.0(4) . .
Mo12 O12 K45 115.0(6) . .
Mo12 O12 K40 141.2(6) . .
K45 O12 K40 94.1(5) . .
Mo12 O12 K39 100.2(5) . .
K45 O12 K39 140.3(5) . .
K40 O12 K39 46.3(4) . .
Mo12 O12 K41 103.3(5) . .
K45 O12 K41 91.8(5) . .
K40 O12 K41 48.0(4) . .
K39 O12 K41 61.4(4) . .
Mo13 O13 K8 115.9(5) . 3_666
Mo13 O13 K40 132.3(6) . .
K8 O13 K40 97.8(4) 3_666 .
Mo13 O13 K39 97.2(5) . .
K8 O13 K39 145.7(5) 3_666 .
K40 O13 K39 50.1(4) . .
Mo15 O15 K8 116.0(5) . 3_666
Mo15 O15 K36 128.3(6) . 3_666
K8 O15 K36 96.5(4) 3_666 3_666
Mo15 O15 K35 95.0(5) . 3_666
K8 O15 K35 144.7(4) 3_666 3_666
K36 O15 K35 48.9(4) 3_666 3_666
Mo16 O16 K8 106.6(4) . 3_666
Mo17 O17 K8 116.2(5) . 3_666
Mo17 O17 K45 126.0(6) . .
K8 O17 K45 97.2(5) 3_666 .
Mo18 O18 K8 109.8(5) . 3_666
O18A K1 O10W 77.5(3) 3_666 .
O18A K1 O19C 125.9(3) 3_666 1_545
O10W K1 O19C 98.1(3) . 1_545
O18A K1 O61W 73.4(5) 3_666 .
O10W K1 O61W 130.4(7) . .
O19C K1 O61W 131.6(6) 1_545 .
O18A K1 O8C 113.1(3) 3_666 1_545
O10W K1 O8C 153.6(3) . 1_545
O19C K1 O8C 55.8(3) 1_545 1_545
O61W K1 O8C 75.9(6) . 1_545
O18A K1 O13C 146.8(4) 3_666 3_666
O10W K1 O13C 70.3(3) . 3_666
O19C K1 O13C 68.0(3) 1_545 3_666
O61W K1 O13C 122.8(6) . 3_666
O8C K1 O13C 99.6(3) 1_545 3_666
O18A K1 O7C 77.2(3) 3_666 1_545
O10W K1 O7C 69.6(3) . 1_545
O19C K1 O7C 52.0(2) 1_545 1_545
O61W K1 O7C 137.6(7) . 1_545
O8C K1 O7C 88.6(3) 1_545 1_545
O13C K1 O7C 98.3(3) 3_666 1_545
O18A K1 O4C 71.0(3) 3_666 1_545
O10W K1 O4C 115.6(3) . 1_545
O19C K1 O4C 62.7(3) 1_545 1_545
O61W K1 O4C 91.6(7) . 1_545
O8C K1 O4C 52.1(3) 1_545 1_545
O13C K1 O4C 130.7(3) 3_666 1_545
O7C K1 O4C 49.7(3) 1_545 1_545
O18A K1 S6 70.2(3) 3_666 3_666
O10W K1 S6 57.9(2) . 3_666
O19C K1 S6 150.0(3) 1_545 3_666
O61W K1 S6 74.6(7) . 3_666
O8C K1 S6 147.7(2) 1_545 3_666
O13C K1 S6 85.7(2) 3_666 3_666
O7C K1 S6 122.4(2) 1_545 3_666
O4C K1 S6 141.1(2) 1_545 3_666
O18A K1 W5C 137.0(3) 3_666 1_545
O10W K1 W5C 125.2(2) . 1_545
O19C K1 W5C 30.14(19) 1_545 1_545
O61W K1 W5C 103.3(6) . 1_545
O8C K1 W5C 31.5(2) 1_545 1_545
O13C K1 W5C 71.7(2) 3_666 1_545
O7C K1 W5C 78.56(17) 1_545 1_545
O4C K1 W5C 66.20(18) 1_545 1_545
S6 K1 W5C 151.86(14) 3_666 1_545
O18A K1 W4C 107.5(3) 3_666 1_545
O10W K1 W4C 75.2(2) . 1_545
O19C K1 W4C 26.19(19) 1_545 1_545
O61W K1 W4C 152.1(7) . 1_545
O8C K1 W4C 78.4(2) 1_545 1_545
O13C K1 W4C 72.1(2) 3_666 1_545
O7C K1 W4C 30.34(16) 1_545 1_545
O4C K1 W4C 63.74(19) 1_545 1_545
S6 K1 W4C 132.75(13) 3_666 1_545
W5C K1 W4C 56.25(6) 1_545 1_545
O18A K1 W2C 87.7(3) 3_666 1_545
O10W K1 W2C 143.6(3) . 1_545
O19C K1 W2C 64.3(2) 1_545 1_545
O61W K1 W2C 74.2(7) . 1_545
O8C K1 W2C 26.59(19) 1_545 1_545
O13C K1 W2C 123.4(2) 3_666 1_545
O7C K1 W2C 74.76(19) 1_545 1_545
O4C K1 W2C 28.38(17) 1_545 1_545
S6 K1 W2C 145.75(13) 3_666 1_545
W5C K1 W2C 51.69(5) 1_545 1_545
W4C K1 W2C 77.98(7) 1_545 1_545
O15A K2 O12D 117.4(4) 3_566 3_666
O15A K2 O13W 80.8(4) 3_566 .
O12D K2 O13W 71.2(4) 3_666 .
O15A K2 O23E 120.1(3) 3_566 3_566
O12D K2 O23E 116.0(3) 3_666 3_566
O13W K2 O23E 142.2(4) . 3_566
O15A K2 O18E 136.4(4) 3_566 3_566
O12D K2 O18E 95.9(3) 3_666 3_566
O13W K2 O18E 84.7(3) . 3_566
O23E K2 O18E 58.2(3) 3_566 3_566
O15A K2 O17E 68.4(3) 3_566 3_566
O12D K2 O17E 130.7(3) 3_666 3_566
O13W K2 O17E 148.0(4) . 3_566
O23E K2 O17E 56.9(3) 3_566 3_566
O18E K2 O17E 111.4(3) 3_566 3_566
O15A K2 O1D 68.7(3) 3_566 3_666
O12D K2 O1D 57.0(3) 3_666 3_666
O13W K2 O1D 90.1(4) . 3_666
O23E K2 O1D 125.8(3) 3_566 3_666
O18E K2 O1D 152.4(3) 3_566 3_666
O17E K2 O1D 86.9(3) 3_566 3_666
O15A K2 K15 139.3(4) 3_566 3_666
O12D K2 K15 57.7(3) 3_666 3_666
O13W K2 K15 124.9(4) . 3_666
O23E K2 K15 61.0(3) 3_566 3_666
O18E K2 K15 81.6(3) 3_566 3_666
O17E K2 K15 85.8(4) 3_566 3_666
O1D K2 K15 79.3(4) 3_666 3_666
O15A K2 W1D 90.9(3) 3_566 3_666
O12D K2 W1D 29.7(2) 3_666 3_666
O13W K2 W1D 77.6(3) . 3_666
O23E K2 W1D 128.3(2) 3_566 3_666
O18E K2 W1D 125.6(3) 3_566 3_666
O17E K2 W1D 110.5(3) 3_566 3_666
O1D K2 W1D 27.5(2) 3_666 3_666
K15 K2 W1D 68.5(3) 3_666 3_666
O15A K2 W5E 133.4(3) 3_566 3_566
O12D K2 W5E 109.0(2) 3_666 3_566
O13W K2 W5E 111.4(3) . 3_566
O23E K2 W5E 31.04(18) 3_566 3_566
O18E K2 W5E 27.3(2) 3_566 3_566
O17E K2 W5E 85.2(2) 3_566 3_566
O1D K2 W5E 149.9(3) 3_666 3_566
K15 K2 W5E 71.2(3) 3_666 3_566
W1D K2 W5E 135.11(11) 3_666 3_566
O15A K2 S8 75.1(3) 3_566 3_566
O12D K2 S8 143.4(3) 3_666 3_566
O13W K2 S8 77.9(3) . 3_566
O23E K2 S8 78.2(2) 3_566 3_566
O18E K2 S8 61.7(2) 3_566 3_566
O17E K2 S8 85.7(2) 3_566 3_566
O1D K2 S8 143.2(3) 3_666 3_566
K15 K2 S8 135.8(3) 3_666 3_566
W1D K2 S8 153.33(14) 3_666 3_566
W5E K2 S8 64.87(9) 3_566 3_566
O15A K2 W4E 92.1(3) 3_566 3_566
O12D K2 W4E 129.9(3) 3_666 3_566
O13W K2 W4E 157.9(3) . 3_566
O23E K2 W4E 30.41(19) 3_566 3_566
O18E K2 W4E 86.2(2) 3_566 3_566
O17E K2 W4E 26.5(2) 3_566 3_566
O1D K2 W4E 106.9(3) 3_666 3_566
K15 K2 W4E 73.3(3) 3_666 3_566
W1D K2 W4E 123.77(12) 3_666 3_566
W5E K2 W4E 59.27(6) 3_566 3_566
S8 K2 W4E 80.07(10) 3_566 3_566
O12W K3 O3E 69.6(4) . 2_545
O12W K3 O15W 74.5(4) . .
O3E K3 O15W 140.5(4) 2_545 .
O12W K3 O6W 74.4(4) . .
O3E K3 O6W 73.3(3) 2_545 .
O15W K3 O6W 82.0(4) . .
O12W K3 O11C 140.1(4) . 1_545
O3E K3 O11C 122.1(3) 2_545 1_545
O15W K3 O11C 95.9(4) . 1_545
O6W K3 O11C 143.8(3) . 1_545
O12W K3 O23C 153.6(4) . 1_545
O3E K3 O23C 84.3(3) 2_545 1_545
O15W K3 O23C 131.7(4) . 1_545
O6W K3 O23C 102.5(3) . 1_545
O11C K3 O23C 52.9(3) 1_545 1_545
O12W K3 O6C 143.7(4) . 1_545
O3E K3 O6C 140.4(3) 2_545 1_545
O15W K3 O6C 69.9(4) . 1_545
O6W K3 O6C 93.6(3) . 1_545
O11C K3 O6C 52.8(3) 1_545 1_545
O23C K3 O6C 61.8(3) 1_545 1_545
O12W K3 O67W 83.6(10) . 1_545
O3E K3 O67W 105.6(11) 2_545 1_545
O15W K3 O67W 85.6(10) . 1_545
O6W K3 O67W 156.9(10) . 1_545
O11C K3 O67W 56.8(10) 1_545 1_545
O23C K3 O67W 100.3(9) 1_545 1_545
O6C K3 O67W 100.3(11) 1_545 1_545
O12W K3 O12C 130.7(4) . 1_545
O3E K3 O12C 92.2(3) 2_545 1_545
O15W K3 O12C 99.2(4) . 1_545
O6W K3 O12C 56.3(3) . 1_545
O11C K3 O12C 88.8(3) 1_545 1_545
O23C K3 O12C 51.7(3) 1_545 1_545
O6C K3 O12C 51.5(3) 1_545 1_545
O67W K3 O12C 145.6(10) 1_545 1_545
O12W K3 O66W 75.8(18) . 2_645
O3E K3 O66W 68.0(14) 2_545 2_645
O15W K3 O66W 118.1(10) . 2_645
O6W K3 O66W 137.3(18) . 2_645
O11C K3 O66W 75.2(19) 1_545 2_645
O23C K3 O66W 91.1(14) 1_545 2_645
O6C K3 O66W 127.9(19) 1_545 2_645
O67W K3 O66W 38.0(17) 1_545 2_645
O12C K3 O66W 140.3(10) 1_545 2_645
O12W K3 W3C 140.1(3) . 1_545
O3E K3 W3C 146.5(3) 2_545 1_545
O15W K3 W3C 73.0(3) . 1_545
O6W K3 W3C 122.3(3) . 1_545
O11C K3 W3C 27.98(19) 1_545 1_545
O23C K3 W3C 64.08(19) 1_545 1_545
O6C K3 W3C 29.05(19) 1_545 1_545
O67W K3 W3C 71.7(10) 1_545 1_545
O12C K3 W3C 77.26(19) 1_545 1_545
O66W K3 W3C 100.1(19) 2_645 1_545
O12W K3 W8C 147.8(3) . 1_545
O3E K3 W8C 95.3(2) 2_545 1_545
O15W K3 W8C 124.1(4) . 1_545
O6W K3 W8C 129.8(3) . 1_545
O11C K3 W8C 29.74(19) 1_545 1_545
O23C K3 W8C 27.43(18) 1_545 1_545
O6C K3 W8C 64.29(19) 1_545 1_545
O67W K3 W8C 73.2(9) 1_545 1_545
O12C K3 W8C 76.14(19) 1_545 1_545
O66W K3 W8C 72.2(18) 2_645 1_545
W3C K3 W8C 51.42(5) 1_545 1_545
O4 K4 O6 118.0(3) 3_666 3_666
O4 K4 O16W 73.8(5) 3_666 .
O6 K4 O16W 78.3(5) 3_666 .
O4 K4 O2 115.7(3) 3_666 3_666
O6 K4 O2 109.4(3) 3_666 3_666
O16W K4 O2 76.2(5) . 3_666
O4 K4 O5 57.8(3) 3_666 3_666
O6 K4 O5 65.7(3) 3_666 3_666
O16W K4 O5 85.3(5) . 3_666
O2 K4 O5 161.5(3) 3_666 3_666
O4 K4 S2 140.8(3) 3_666 3_666
O6 K4 S2 97.4(3) 3_666 3_666
O16W K4 S2 133.6(5) . 3_666
O2 K4 S2 61.6(2) 3_666 3_666
O5 K4 S2 135.4(2) 3_666 3_666
O4 K4 S4 61.0(2) 3_666 3_666
O6 K4 S4 143.2(3) 3_666 3_666
O16W K4 S4 128.8(5) . 3_666
O2 K4 S4 102.0(3) 3_666 3_666
O5 K4 S4 89.8(2) 3_666 3_666
S2 K4 S4 80.75(14) 3_666 3_666
O4 K4 S6 102.8(2) 3_666 3_666
O6 K4 S6 60.9(2) 3_666 3_666
O16W K4 S6 132.0(5) . 3_666
O2 K4 S6 138.5(3) 3_666 3_666
O5 K4 S6 56.5(2) 3_666 3_666
S2 K4 S6 78.99(14) 3_666 3_666
S4 K4 S6 82.94(13) 3_666 3_666
O4 K4 O3 64.8(3) 3_666 3_666
O6 K4 O3 161.9(3) 3_666 3_666
O16W K4 O3 85.8(5) . 3_666
O2 K4 O3 57.5(3) 3_666 3_666
O5 K4 O3 122.2(3) 3_666 3_666
S2 K4 O3 87.1(2) 3_666 3_666
S4 K4 O3 54.82(19) 3_666 3_666
S6 K4 O3 137.2(2) 3_666 3_666
O4 K4 Mo4 23.4(2) 3_666 3_666
O6 K4 Mo4 132.4(3) 3_666 3_666
O16W K4 Mo4 95.8(5) . 3_666
O2 K4 Mo4 114.9(3) 3_666 3_666
O5 K4 Mo4 66.77(19) 3_666 3_666
S2 K4 Mo4 118.15(13) 3_666 3_666
S4 K4 Mo4 37.64(9) 3_666 3_666
S6 K4 Mo4 94.25(12) 3_666 3_666
O3 K4 Mo4 57.5(2) 3_666 3_666
O4 K4 Mo2 129.6(2) 3_666 3_666
O6 K4 Mo2 108.7(3) 3_666 3_666
O16W K4 Mo2 99.3(5) . 3_666
O2 K4 Mo2 24.0(2) 3_666 3_666
O5 K4 Mo2 172.1(2) 3_666 3_666
S2 K4 Mo2 37.79(8) 3_666 3_666
S4 K4 Mo2 92.30(12) 3_666 3_666
S6 K4 Mo2 116.13(14) 3_666 3_666
O3 K4 Mo2 64.9(2) 3_666 3_666
Mo4 K4 Mo2 118.81(11) 3_666 3_666
O4 K4 Mo6 115.8(2) 3_666 3_666
O6 K4 Mo6 23.3(2) 3_666 3_666
O16W K4 Mo6 99.6(4) . 3_666
O2 K4 Mo6 124.4(3) 3_666 3_666
O5 K4 Mo6 58.06(19) 3_666 3_666
S2 K4 Mo6 89.68(12) 3_666 3_666
S4 K4 Mo6 120.28(13) 3_666 3_666
S6 K4 Mo6 37.56(8) 3_666 3_666
O3 K4 Mo6 174.5(2) 3_666 3_666
Mo4 K4 Mo6 120.71(11) 3_666 3_666
Mo2 K4 Mo6 114.50(11) 3_666 3_666
O18C K5 O21E 111.7(3) 1_545 2_545
O18C K5 O9W 84.0(3) 1_545 .
O21E K5 O9W 96.4(3) 2_545 .
O18C K5 O9E 87.7(3) 1_545 2_545
O21E K5 O9E 55.2(3) 2_545 2_545
O9W K5 O9E 144.5(3) . 2_545
O18C K5 O15B 155.1(4) 1_545 1_545
O21E K5 O15B 70.6(3) 2_545 1_545
O9W K5 O15B 71.1(3) . 1_545
O9E K5 O15B 111.5(3) 2_545 1_545
O18C K5 O77W 73.7(6) 1_545 2_545
O21E K5 O77W 133.5(9) 2_545 2_545
O9W K5 O77W 129.8(9) . 2_545
O9E K5 O77W 79.8(9) 2_545 2_545
O15B K5 O77W 123.9(7) 1_545 2_545
O18C K5 O50W 124.8(6) 1_545 .
O21E K5 O50W 120.0(6) 2_545 .
O9W K5 O50W 106.9(6) . .
O9E K5 O50W 106.1(6) 2_545 .
O15B K5 O50W 66.7(5) 1_545 .
O77W K5 O50W 57.6(8) 2_545 .
O18C K5 O15E 139.9(3) 1_545 2_545
O21E K5 O15E 53.0(3) 2_545 2_545
O9W K5 O15E 130.4(3) . 2_545
O9E K5 O15E 52.5(3) 2_545 2_545
O15B K5 O15E 62.5(3) 1_545 2_545
O77W K5 O15E 92.0(7) 2_545 2_545
O50W K5 O15E 70.5(6) . 2_545
O18C K5 S4 76.6(2) 1_545 1_545
O21E K5 S4 157.4(3) 2_545 1_545
O9W K5 S4 62.8(2) . 1_545
O9E K5 S4 147.4(2) 2_545 1_545
O15B K5 S4 93.0(2) 1_545 1_545
O77W K5 S4 68.5(9) 2_545 1_545
O50W K5 S4 63.2(6) . 1_545
O15E K5 S4 133.3(2) 2_545 1_545
O18C K5 W8E 117.5(3) 1_545 2_545
O21E K5 W8E 31.45(19) 2_545 2_545
O9W K5 W8E 126.8(2) . 2_545
O9E K5 W8E 34.0(2) 2_545 2_545
O15B K5 W8E 78.1(2) 1_545 2_545
O77W K5 W8E 103.3(9) 2_545 2_545
O50W K5 W8E 98.7(6) . 2_545
O15E K5 W8E 28.73(17) 2_545 2_545
S4 K5 W8E 161.89(19) 1_545 2_545
O18C K5 W9E 103.7(3) 1_545 2_545
O21E K5 W9E 25.46(19) 2_545 2_545
O9W K5 W9E 71.4(2) . 2_545
O9E K5 W9E 77.3(2) 2_545 2_545
O15B K5 W9E 67.2(2) 1_545 2_545
O77W K5 W9E 157.0(9) 2_545 2_545
O50W K5 W9E 131.3(5) . 2_545
O15E K5 W9E 75.22(19) 2_545 2_545
S4 K5 W9E 133.94(15) 1_545 2_545
W8E K5 W9E 56.88(6) 2_545 2_545
O18C K5 K17 52.1(3) 1_545 .
O21E K5 K17 91.0(3) 2_545 .
O9W K5 K17 37.3(3) . .
O9E K5 K17 114.7(3) 2_545 .
O15B K5 K17 103.9(3) 1_545 .
O77W K5 K17 121.2(6) 2_545 .
O50W K5 K17 138.3(6) . .
O15E K5 K17 143.6(3) 2_545 .
S4 K5 K17 77.7(2) 1_545 .
W8E K5 K17 119.6(2) 2_545 .
W9E K5 K17 68.42(19) 2_545 .
O2E K6 O14C 142.9(4) 2_545 3_666
O2E K6 O84W 74.3(11) 2_545 .
O14C K6 O84W 78.8(12) 3_666 .
O2E K6 O2W 91.3(4) 2_545 .
O14C K6 O2W 101.8(4) 3_666 .
O84W K6 O2W 67.7(16) . .
O2E K6 O80W 74.6(12) 2_545 2_545
O14C K6 O80W 80.8(14) 3_666 2_545
O84W K6 O80W 91.0(19) . 2_545
O2W K6 O80W 157.2(10) . 2_545
O2E K6 O24C 90.3(3) 2_545 1_545
O14C K6 O24C 116.6(3) 3_666 1_545
O84W K6 O24C 164.2(11) . 1_545
O2W K6 O24C 110.0(4) . 1_545
O80W K6 O24C 88.3(12) 2_545 1_545
O2E K6 O13C 146.4(3) 2_545 1_545
O14C K6 O13C 65.6(3) 3_666 1_545
O84W K6 O13C 139.2(11) . 1_545
O2W K6 O13C 99.7(3) . 1_545
O80W K6 O13C 101.8(10) 2_545 1_545
O24C K6 O13C 56.1(3) 1_545 1_545
O2E K6 O7C 107.4(3) 2_545 1_545
O14C K6 O7C 109.4(3) 3_666 1_545
O84W K6 O7C 129.3(16) . 1_545
O2W K6 O7C 61.6(3) . 1_545
O80W K6 O7C 139.3(11) 2_545 1_545
O24C K6 O7C 51.5(3) 1_545 1_545
O13C K6 O7C 53.6(3) 1_545 1_545
O2E K6 W4C 119.9(3) 2_545 1_545
O14C K6 W4C 94.1(3) 3_666 1_545
O84W K6 W4C 157.7(15) . 1_545
O2W K6 W4C 93.6(3) . 1_545
O80W K6 W4C 108.9(10) 2_545 1_545
O24C K6 W4C 32.90(18) 1_545 1_545
O13C K6 W4C 28.5(2) 1_545 1_545
O7C K6 W4C 33.65(16) 1_545 1_545
O2E K6 K27 45.8(2) 2_545 .
O14C K6 K27 129.1(3) 3_666 .
O84W K6 K27 54.0(13) . .
O2W K6 K27 46.7(3) . .
O80W K6 K27 114.5(10) 2_545 .
O24C K6 K27 112.3(2) 1_545 .
O13C K6 K27 142.0(3) 1_545 .
O7C K6 K27 90.0(2) 1_545 .
W4C K6 K27 121.66(17) 1_545 .
O5W K7 O1E 96.0(4) . 2_545
O5W K7 O12W 133.9(4) . .
O1E K7 O12W 80.9(4) 2_545 .
O5W K7 O23D 144.0(4) . 2_645
O1E K7 O23D 104.5(4) 2_545 2_645
O12W K7 O23D 79.2(4) . 2_645
O5W K7 O15W 78.6(5) . .
O1E K7 O15W 139.2(4) 2_545 .
O12W K7 O15W 75.1(5) . .
O23D K7 O15W 102.7(5) 2_645 .
O5W K7 O14W 76.5(5) . .
O1E K7 O14W 143.1(5) 2_545 .
O12W K7 O14W 130.2(5) . .
O23D K7 O14W 69.3(4) 2_645 .
O15W K7 O14W 75.5(5) . .
O5W K7 O18W 96.2(5) . .
O1E K7 O18W 63.9(4) 2_545 .
O12W K7 O18W 121.9(5) . .
O23D K7 O18W 68.0(5) 2_645 .
O15W K7 O18W 156.3(5) . .
O14W K7 O18W 80.8(5) . .
O5W K7 O6W 67.8(4) . .
O1E K7 O6W 63.3(3) 2_545 .
O12W K7 O6W 70.0(4) . .
O23D K7 O6W 148.0(4) 2_645 .
O15W K7 O6W 77.6(4) . .
O14W K7 O6W 138.7(4) . .
O18W K7 O6W 122.2(4) . .
O5W K7 K3 92.2(3) . .
O1E K7 K3 96.3(3) 2_545 .
O12W K7 K3 43.4(3) . .
O23D K7 K3 114.1(3) 2_645 .
O15W K7 K3 44.5(4) . .
O14W K7 K3 119.9(4) . .
O18W K7 K3 159.1(4) . .
O6W K7 K3 44.8(2) . .
O5W K7 K27 45.7(3) . .
O1E K7 K27 51.3(3) 2_545 .
O12W K7 K27 108.9(3) . .
O23D K7 K27 150.3(3) 2_645 .
O15W K7 K27 106.9(4) . .
O14W K7 K27 117.7(4) . .
O18W K7 K27 84.2(4) . .
O6W K7 K27 44.1(2) . .
K3 K7 K27 88.13(14) . .
O5W K7 K11 101.6(3) . .
O1E K7 K11 104.6(3) 2_545 .
O12W K7 K11 123.8(3) . .
O23D K7 K11 45.0(2) 2_645 .
O15W K7 K11 116.1(4) . .
O14W K7 K11 44.5(3) . .
O18W K7 K11 41.7(4) . .
O6W K7 K11 161.6(3) . .
K3 K7 K11 153.46(17) . .
K27 K7 K11 117.71(16) . .
O5W K7 K15 150.0(4) . 2_645
O1E K7 K15 59.4(3) 2_545 2_645
O12W K7 K15 33.9(3) . 2_645
O23D K7 K15 64.5(3) 2_645 2_645
O15W K7 K15 108.1(4) . 2_645
O14W K7 K15 133.4(4) . 2_645
O18W K7 K15 88.1(5) . 2_645
O6W K7 K15 84.8(3) . 2_645
K3 K7 K15 75.3(2) . 2_645
K27 K7 K15 105.8(2) . 2_645
K11 K7 K15 101.2(2) . 2_645
O17 K8 O13 121.6(4) 3_666 3_666
O17 K8 O15 116.5(4) 3_666 3_666
O13 K8 O15 108.9(4) 3_666 3_666
O17 K8 O22W 77.0(6) 3_666 .
O13 K8 O22W 78.2(6) 3_666 .
O15 K8 O22W 78.5(6) 3_666 .
O17 K8 O18 66.7(3) 3_666 3_666
O13 K8 O18 60.9(3) 3_666 3_666
O15 K8 O18 165.4(3) 3_666 3_666
O22W K8 O18 88.9(6) . 3_666
O17 K8 S16 100.5(3) 3_666 3_666
O13 K8 S16 133.7(3) 3_666 3_666
O15 K8 S16 61.5(2) 3_666 3_666
O22W K8 S16 134.1(6) . 3_666
O18 K8 S16 133.0(3) 3_666 3_666
O17 K8 S18 61.9(3) 3_666 3_666
O13 K8 S18 103.8(3) 3_666 3_666
O15 K8 S18 139.0(3) 3_666 3_666
O22W K8 S18 133.0(6) . 3_666
O18 K8 S18 55.5(2) 3_666 3_666
S16 K8 S18 78.15(15) 3_666 3_666
O17 K8 S14 141.7(3) 3_666 3_666
O13 K8 S14 61.0(2) 3_666 3_666
O15 K8 S14 94.6(3) 3_666 3_666
O22W K8 S14 134.0(5) . 3_666
O18 K8 S14 89.0(2) 3_666 3_666
S16 K8 S14 74.26(14) 3_666 3_666
S18 K8 S14 80.13(16) 3_666 3_666
O17 K8 O16 55.6(3) 3_666 3_666
O13 K8 O16 168.2(3) 3_666 3_666
O15 K8 O16 66.9(3) 3_666 3_666
O22W K8 O16 90.1(5) . 3_666
O18 K8 O16 120.9(3) 3_666 3_666
S16 K8 O16 55.17(19) 3_666 3_666
S18 K8 O16 85.0(2) 3_666 3_666
S14 K8 O16 129.2(2) 3_666 3_666
O17 K8 Mo17 24.0(3) 3_666 3_666
O13 K8 Mo17 118.8(3) 3_666 3_666
O15 K8 Mo17 130.8(3) 3_666 3_666
O22W K8 Mo17 99.2(6) . 3_666
O18 K8 Mo17 58.0(2) 3_666 3_666
S16 K8 Mo17 91.37(14) 3_666 3_666
S18 K8 Mo17 37.89(10) 3_666 3_666
S14 K8 Mo17 117.93(16) 3_666 3_666
O16 K8 Mo17 63.9(2) 3_666 3_666
O17 K8 Mo15 113.3(3) 3_666 3_666
O13 K8 Mo15 122.6(3) 3_666 3_666
O15 K8 Mo15 23.5(2) 3_666 3_666
O22W K8 Mo15 100.1(6) . 3_666
O18 K8 Mo15 170.8(3) 3_666 3_666
S16 K8 Mo15 38.03(10) 3_666 3_666
S18 K8 Mo15 115.87(15) 3_666 3_666
S14 K8 Mo15 86.13(13) 3_666 3_666
O16 K8 Mo15 57.81(19) 3_666 3_666
Mo17 K8 Mo15 118.00(12) 3_666 3_666
O17 K8 Mo13 133.7(3) 3_666 3_666
O13 K8 Mo13 23.8(2) 3_666 3_666
O15 K8 Mo13 108.1(3) 3_666 3_666
O22W K8 Mo13 101.3(5) . 3_666
O18 K8 Mo13 67.1(2) 3_666 3_666
S16 K8 Mo13 111.44(15) 3_666 3_666
S18 K8 Mo13 92.26(14) 3_666 3_666
S14 K8 Mo13 37.47(9) 3_666 3_666
O16 K8 Mo13 166.6(2) 3_666 3_666
Mo17 K8 Mo13 120.33(13) 3_666 3_666
Mo15 K8 Mo13 112.47(13) 3_666 3_666
O19D K9 O24W 141.5(6) 3_666 .
O19D K9 O14A 82.5(4) 3_666 3_566
O24W K9 O14A 78.9(6) . 3_566
O19D K9 O15C 63.5(3) 3_666 3_666
O24W K9 O15C 81.7(5) . 3_666
O14A K9 O15C 86.0(4) 3_566 3_666
O19D K9 O23W 145.9(6) 3_666 .
O24W K9 O23W 64.4(7) . .
O14A K9 O23W 83.4(5) 3_566 .
O15C K9 O23W 145.8(6) 3_666 .
O19D K9 O62W 77.3(5) 3_666 3_666
O24W K9 O62W 140.5(7) . 3_666
O14A K9 O62W 124.3(7) 3_566 3_666
O15C K9 O62W 126.8(7) 3_666 3_666
O23W K9 O62W 85.4(7) . 3_666
O19D K9 O21C 107.6(4) 3_666 3_666
O24W K9 O21C 58.7(5) . 3_666
O14A K9 O21C 123.7(4) 3_566 3_666
O15C K9 O21C 55.0(3) 3_666 3_666
O23W K9 O21C 106.1(6) . 3_666
O62W K9 O21C 111.8(7) 3_666 3_666
O19D K9 O16C 117.8(4) 3_666 3_666
O24W K9 O16C 83.0(6) . 3_666
O14A K9 O16C 159.5(4) 3_566 3_666
O15C K9 O16C 100.9(3) 3_666 3_666
O23W K9 O16C 80.2(5) . 3_666
O62W K9 O16C 66.5(6) 3_666 3_666
O21C K9 O16C 51.1(3) 3_666 3_666
O19D K9 W6C 83.9(3) 3_666 3_666
O24W K9 W6C 68.1(5) . 3_666
O14A K9 W6C 103.1(3) 3_566 3_666
O15C K9 W6C 24.9(2) 3_666 3_666
O23W K9 W6C 129.7(6) . 3_666
O62W K9 W6C 125.1(7) 3_666 3_666
O21C K9 W6C 30.18(19) 3_666 3_666
O16C K9 W6C 78.6(2) 3_666 3_666
O19D K9 K13 50.0(3) 3_666 3_666
O24W K9 K13 93.9(6) . 3_666
O14A K9 K13 46.7(3) 3_566 3_666
O15C K9 K13 44.6(3) 3_666 3_666
O23W K9 K13 129.5(5) . 3_666
O62W K9 K13 125.5(5) 3_666 3_666
O21C K9 K13 97.9(3) 3_666 3_666
O16C K9 K13 145.2(3) 3_666 3_666
W6C K9 K13 68.2(2) 3_666 3_666
O19D K9 W7C 115.1(3) 3_666 3_666
O24W K9 W7C 70.1(5) . 3_666
O14A K9 W7C 146.9(3) 3_566 3_666
O15C K9 W7C 78.6(3) 3_666 3_666
O23W K9 W7C 93.1(5) . 3_666
O62W K9 W7C 87.9(6) 3_666 3_666
O21C K9 W7C 26.74(18) 3_666 3_666
O16C K9 W7C 24.4(2) 3_666 3_666
W6C K9 W7C 54.97(9) 3_666 3_666
K13 K9 W7C 123.0(3) 3_666 3_666
O19D K9 O29 131.6(4) 3_666 3_566
O24W K9 O29 49.8(5) . 3_566
O14A K9 O29 50.4(3) 3_566 3_566
O15C K9 O29 115.8(4) 3_666 3_566
O23W K9 O29 37.1(4) . 3_566
O62W K9 O29 117.1(7) 3_666 3_566
O21C K9 O29 108.1(3) 3_666 3_566
O16C K9 O29 109.9(3) 3_666 3_566
W6C K9 O29 114.0(2) 3_666 3_566
K13 K9 O29 93.5(3) 3_666 3_566
W7C K9 O29 111.6(2) 3_666 3_566
O49 K10 O60W 68.6(6) 1_645 .
O49 K10 O89W 71.6(10) 1_645 .
O60W K10 O89W 135.1(11) . .
O49 K10 O4W 126.4(7) 1_645 .
O60W K10 O4W 91.4(10) . .
O89W K10 O4W 95.8(17) . .
O49 K10 O5D 145.3(4) 1_645 2_645
O60W K10 O5D 128.0(6) . 2_645
O89W K10 O5D 96.8(10) . 2_645
O4W K10 O5D 86.4(6) . 2_645
O49 K10 O9AW 134.8(10) 1_645 .
O60W K10 O9AW 118(2) . .
O89W K10 O9AW 78(2) . .
O4W K10 O9AW 27(2) . .
O5D K10 O9AW 69.6(13) 2_645 .
O49 K10 O9D 133.1(5) 1_645 2_645
O60W K10 O9D 75.5(6) . 2_645
O89W K10 O9D 149.4(10) . 2_645
O4W K10 O9D 82.4(7) . 2_645
O5D K10 O9D 52.7(3) 2_645 2_645
O9AW K10 O9D 88.4(10) . 2_645
O49 K10 O15D 94.5(4) 1_645 2_645
O60W K10 O15D 83.8(6) . 2_645
O89W K10 O15D 119.6(16) . 2_645
O4W K10 O15D 133.7(7) . 2_645
O5D K10 O15D 62.2(3) 2_645 2_645
O9AW K10 O15D 129.8(10) . 2_645
O9D K10 O15D 51.7(3) 2_645 2_645
O49 K10 O10D 92.8(4) 1_645 2_645
O60W K10 O10D 130.9(7) . 2_645
O89W K10 O10D 70.2(14) . 2_645
O4W K10 O10D 132.7(7) . 2_645
O5D K10 O10D 52.8(3) 2_645 2_645
O9AW K10 O10D 107.4(18) . 2_645
O9D K10 O10D 88.6(3) 2_645 2_645
O15D K10 O10D 51.7(3) 2_645 2_645
O49 K10 W2D 157.7(4) 1_645 2_645
O60W K10 W2D 102.1(6) . 2_645
O89W K10 W2D 122.4(9) . 2_645
O4W K10 W2D 72.4(6) . 2_645
O5D K10 W2D 28.8(2) 2_645 2_645
O9AW K10 W2D 67.4(9) . 2_645
O9D K10 W2D 28.2(2) 2_645 2_645
O15D K10 W2D 63.8(2) 2_645 2_645
O10D K10 W2D 78.0(2) 2_645 2_645
O49 K10 W3D 119.8(4) 1_645 2_645
O60W K10 W3D 146.4(6) . 2_645
O89W K10 W3D 73.4(11) . 2_645
O4W K10 W3D 104.4(6) . 2_645
O5D K10 W3D 28.3(2) 2_645 2_645
O9AW K10 W3D 80.5(17) . 2_645
O9D K10 W3D 77.4(3) 2_645 2_645
O15D K10 W3D 63.8(3) 2_645 2_645
O10D K10 W3D 28.8(2) 2_645 2_645
W2D K10 W3D 56.95(10) 2_645 2_645
O49 K10 K26 51.1(3) 1_645 1_655
O60W K10 K26 51.3(6) . 1_655
O89W K10 K26 113.7(13) . 1_655
O4W K10 K26 142.4(8) . 1_655
O5D K10 K26 111.2(3) 2_645 1_655
O9AW K10 K26 167.7(17) . 1_655
O9D K10 K26 83.0(3) 2_645 1_655
O15D K10 K26 49.0(3) 2_645 1_655
O10D K10 K26 81.2(3) 2_645 1_655
W2D K10 K26 107.0(2) 2_645 1_655
W3D K10 K26 106.0(2) 2_645 1_655
O18W K11 O3A 67.6(5) . 3_666
O18W K11 O27W 134.7(7) . 2_645
O3A K11 O27W 67.7(6) 3_666 2_645
O18W K11 O14W 87.2(7) . .
O3A K11 O14W 70.6(4) 3_666 .
O27W K11 O14W 85.2(5) 2_645 .
O18W K11 O11W 73.2(6) . 2_645
O3A K11 O11W 130.7(4) 3_666 2_645
O27W K11 O11W 135.9(5) 2_645 2_645
O14W K11 O11W 136.3(4) . 2_645
O18W K11 O23D 71.5(5) . 2_645
O3A K11 O23D 121.6(4) 3_666 2_645
O27W K11 O23D 142.4(5) 2_645 2_645
O14W K11 O23D 67.5(4) . 2_645
O11W K11 O23D 69.3(3) 2_645 2_645
O18W K11 O16F 87.2(6) . 2_645
O3A K11 O16F 77.1(4) 3_666 2_645
O27W K11 O16F 76.0(5) 2_645 2_645
O14W K11 O16F 147.0(5) . 2_645
O11W K11 O16F 72.1(4) 2_645 2_645
O23D K11 O16F 139.8(4) 2_645 2_645
O18W K11 O4AW 137.3(8) . 2_645
O3A K11 O4AW 120.6(6) 3_666 2_645
O27W K11 O4AW 74.7(7) 2_645 2_645
O14W K11 O4AW 61.8(8) . 2_645
O11W K11 O4AW 108.3(6) 2_645 2_645
O23D K11 O4AW 69.8(6) 2_645 2_645
O16F K11 O4AW 134.9(8) 2_645 2_645
O18W K11 S18 134.3(6) . 2_645
O3A K11 S18 143.7(3) 3_666 2_645
O27W K11 S18 82.2(5) 2_645 2_645
O14W K11 S18 128.3(4) . 2_645
O11W K11 S18 61.3(3) 2_645 2_645
O23D K11 S18 94.6(3) 2_645 2_645
O16F K11 S18 76.2(3) 2_645 2_645
O4AW K11 S18 66.5(7) 2_645 2_645
O18W K11 K7 49.0(5) . .
O3A K11 K7 79.2(3) 3_666 .
O27W K11 K7 127.1(4) 2_645 .
O14W K11 K7 44.3(4) . .
O11W K11 K7 97.0(3) 2_645 .
O23D K11 K7 42.4(2) 2_645 .
O16F K11 K7 135.6(3) 2_645 .
O4AW K11 K7 89.5(7) 2_645 .
S18 K11 K7 136.88(17) 2_645 .
O88W K12 O2D 85(3) . .
O88W K12 O23F 129(2) . 4_676
O2D K12 O23F 87.6(5) . 4_676
O88W K12 O11F 131(2) . 4_676
O2D K12 O11F 137.1(6) . 4_676
O23F K12 O11F 53.4(4) 4_676 4_676
O88W K12 K33 131(2) . 2_655
O2D K12 K33 115.8(6) . 2_655
O23F K12 K33 97.5(5) 4_676 2_655
O11F K12 K33 61.1(4) 4_676 2_655
O88W K12 O6F 85.6(17) . 4_676
O2D K12 O6F 128.2(6) . 4_676
O23F K12 O6F 60.5(4) 4_676 4_676
O11F K12 O6F 51.5(3) 4_676 4_676
K33 K12 O6F 108.5(4) 2_655 4_676
O88W K12 O12F 79(2) . 4_676
O2D K12 O12F 80.0(4) . 4_676
O23F K12 O12F 49.7(3) 4_676 4_676
O11F K12 O12F 85.6(4) 4_676 4_676
K33 K12 O12F 144.7(5) 2_655 4_676
O6F K12 O12F 48.2(4) 4_676 4_676
O88W K12 O70W 76(3) . 1_655
O2D K12 O70W 139.6(8) . 1_655
O23F K12 O70W 131.9(8) 4_676 1_655
O11F K12 O70W 78.9(8) 4_676 1_655
K33 K12 O70W 59.1(11) 2_655 1_655
O6F K12 O70W 86.1(8) 4_676 1_655
O12F K12 O70W 129.2(10) 4_676 1_655
O88W K12 W4F 149.1(17) . 4_676
O2D K12 W4F 106.6(4) . 4_676
O23F K12 W4F 28.5(2) 4_676 4_676
O11F K12 W4F 30.6(2) 4_676 4_676
K33 K12 W4F 70.2(3) 2_655 4_676
O6F K12 W4F 64.5(3) 4_676 4_676
O12F K12 W4F 75.1(3) 4_676 4_676
O70W K12 W4F 107.8(9) 1_655 4_676
O88W K12 K14 130(3) . .
O2D K12 K14 45.7(4) . .
O23F K12 K14 56.2(3) 4_676 .
O11F K12 K14 93.1(4) 4_676 .
K33 K12 K14 86.1(5) 2_655 .
O6F K12 K14 116.4(4) 4_676 .
O12F K12 K14 84.4(4) 4_676 .
O70W K12 K14 143.9(11) 1_655 .
W4F K12 K14 63.8(3) 4_676 .
O88W K12 W3F 105(2) . 4_676
O2D K12 W3F 148.7(5) . 4_676
O23F K12 W3F 62.7(3) 4_676 4_676
O11F K12 W3F 26.5(2) 4_676 4_676
K33 K12 W3F 79.9(3) 2_655 4_676
O6F K12 W3F 28.6(2) 4_676 4_676
O12F K12 W3F 73.4(3) 4_676 4_676
O70W K12 W3F 71.5(7) 1_655 4_676
W4F K12 W3F 51.02(14) 4_676 4_676
K14 K12 W3F 114.4(3) . 4_676
O88W K12 W2D 81(2) . .
O2D K12 W2D 21.1(2) . .
O23F K12 W2D 106.4(4) 4_676 .
O11F K12 W2D 147.3(5) 4_676 .
K33 K12 W2D 102.9(4) 2_655 .
O6F K12 W2D 147.1(5) 4_676 .
O12F K12 W2D 99.5(4) 4_676 .
O70W K12 W2D 119.1(7) 1_655 .
W4F K12 W2D 119.6(3) 4_676 .
K14 K12 W2D 55.8(3) . .
W3F K12 W2D 169.1(3) 4_676 .
K31 K13 O15C 67.3(5) . .
K31 K13 O58W 92.9(8) . .
O15C K13 O58W 139.5(8) . .
K31 K13 O14A 147.5(7) . 1_655
O15C K13 O14A 88.0(5) . 1_655
O58W K13 O14A 93.0(7) . 1_655
K31 K13 O8A 151.2(7) . 1_655
O15C K13 O8A 141.4(6) . 1_655
O58W K13 O8A 64.9(6) . 1_655
O14A K13 O8A 56.7(4) 1_655 1_655
K31 K13 O19D 71.0(6) . .
O15C K13 O19D 62.1(4) . .
O58W K13 O19D 78.3(6) . .
O14A K13 O19D 79.0(5) 1_655 .
O8A K13 O19D 118.1(6) 1_655 .
K31 K13 O69W 123.7(8) . 1_655
O15C K13 O69W 66.8(7) . 1_655
O58W K13 O69W 143.4(9) . 1_655
O14A K13 O69W 57.4(7) 1_655 1_655
O8A K13 O69W 80.0(7) 1_655 1_655
O19D K13 O69W 112.2(9) . 1_655
K31 K13 W5A 165.3(7) . 1_655
O15C K13 W5A 113.3(5) . 1_655
O58W K13 W5A 77.4(6) . 1_655
O14A K13 W5A 25.9(2) 1_655 1_655
O8A K13 W5A 30.9(2) 1_655 1_655
O19D K13 W5A 96.0(4) . 1_655
O69W K13 W5A 66.9(6) 1_655 1_655
K31 K13 K16 128.9(7) . 1_655
O15C K13 K16 106.5(6) . 1_655
O58W K13 K16 113.2(6) . 1_655
O14A K13 K16 77.0(5) 1_655 1_655
O8A K13 K16 54.6(4) 1_655 1_655
O19D K13 K16 153.8(6) . 1_655
O69W K13 K16 44.6(7) 1_655 1_655
W5A K13 K16 65.6(3) 1_655 1_655
K31 K13 K9 101.6(5) . 3_666
O15C K13 K9 46.8(3) . 3_666
O58W K13 K9 109.8(7) . 3_666
O14A K13 K9 46.7(3) 1_655 3_666
O8A K13 K9 103.1(4) 1_655 3_666
O19D K13 K9 45.6(3) . 3_666
O69W K13 K9 67.2(8) 1_655 3_666
W5A K13 K9 72.1(3) 1_655 3_666
K16 K13 K9 108.8(4) 1_655 3_666
O3W K14 O2D 92.0(9) . .
O3W K14 O7W 125.6(10) . 4_676
O2D K14 O7W 140.2(6) . 4_676
O3W K14 O18F 156.3(11) . 4_676
O2D K14 O18F 65.7(4) . 4_676
O7W K14 O18F 75.0(5) 4_676 4_676
O3W K14 O76W 73.1(15) . 4_676
O2D K14 O76W 127.0(10) . 4_676
O7W K14 O76W 81.5(7) 4_676 4_676
O18F K14 O76W 126.0(14) 4_676 4_676
O3W K14 O8D 59.6(8) . .
O2D K14 O8D 56.1(4) . .
O7W K14 O8D 151.3(9) 4_676 .
O18F K14 O8D 109.1(6) 4_676 .
O76W K14 O8D 73.2(8) 4_676 .
O3W K14 O17F 78.9(10) . 4_676
O2D K14 O17F 110.2(7) . 4_676
O7W K14 O17F 70.1(5) 4_676 4_676
O18F K14 O17F 100.7(5) 4_676 4_676
O76W K14 O17F 115.9(13) 4_676 4_676
O8D K14 O17F 133.6(7) . 4_676
O3W K14 O23F 119.2(13) . 4_676
O2D K14 O23F 80.5(5) . 4_676
O7W K14 O23F 70.3(4) 4_676 4_676
O18F K14 O23F 52.1(4) 4_676 4_676
O76W K14 O23F 151.3(8) 4_676 4_676
O8D K14 O23F 135.5(5) . 4_676
O17F K14 O23F 49.6(4) 4_676 4_676
O3W K14 W2D 72.7(8) . .
O2D K14 W2D 26.3(2) . .
O7W K14 W2D 161.5(7) 4_676 .
O18F K14 W2D 88.1(4) 4_676 .
O76W K14 W2D 103.1(8) 4_676 .
O8D K14 W2D 30.3(2) . .
O17F K14 W2D 121.6(6) 4_676 .
O23F K14 W2D 105.4(4) 4_676 .
O3W K14 K12 85.8(12) . .
O2D K14 K12 46.1(4) . .
O7W K14 K12 116.7(6) 4_676 .
O18F K14 K12 73.2(5) 4_676 .
O76W K14 K12 158.0(10) 4_676 .
O8D K14 K12 91.2(4) . .
O17F K14 K12 64.2(5) 4_676 .
O23F K14 K12 47.0(4) 4_676 .
W2D K14 K12 63.8(3) . .
O3W K14 W5F 146.3(13) . 4_676
O2D K14 W5F 74.9(4) . 4_676
O7W K14 W5F 66.3(4) 4_676 4_676
O18F K14 W5F 23.8(3) 4_676 4_676
O76W K14 W5F 139.3(10) 4_676 4_676
O8D K14 W5F 127.7(5) . 4_676
O17F K14 W5F 76.9(4) 4_676 4_676
O23F K14 W5F 29.1(2) 4_676 4_676
W2D K14 W5F 100.8(3) . 4_676
K12 K14 W5F 62.6(3) . 4_676
O3W K14 W4F 100.8(11) . 4_676
O2D K14 W4F 101.1(5) . 4_676
O7W K14 W4F 62.7(4) 4_676 4_676
O18F K14 W4F 77.3(4) 4_676 4_676
O76W K14 W4F 131.3(10) 4_676 4_676
O8D K14 W4F 145.8(6) . 4_676
O17F K14 W4F 23.4(2) 4_676 4_676
O23F K14 W4F 27.2(2) 4_676 4_676
W2D K14 W4F 121.5(5) . 4_676
K12 K14 W4F 57.7(3) . 4_676
W5F K14 W4F 53.5(2) 4_676 4_676
K18 K15 O12W 80.4(6) 1_655 2_655
K18 K15 O12D 99.7(6) 1_655 .
O12W K15 O12D 135.2(6) 2_655 .
K18 K15 O12E 137.1(6) 1_655 1_655
O12W K15 O12E 99.0(5) 2_655 1_655
O12D K15 O12E 109.3(6) . 1_655
K18 K15 O17D 120.0(6) 1_655 .
O12W K15 O17D 89.7(5) 2_655 .
O12D K15 O17D 51.1(4) . .
O12E K15 O17D 102.8(5) 1_655 .
K18 K15 O23E 94.2(5) 1_655 1_655
O12W K15 O23E 123.3(6) 2_655 1_655
O12D K15 O23E 101.5(5) . 1_655
O12E K15 O23E 50.2(3) 1_655 1_655
O17D K15 O23E 137.1(6) . 1_655
K18 K15 O6D 63.0(4) 1_655 .
O12W K15 O6D 92.7(5) 2_655 .
O12D K15 O6D 51.0(3) . .
O12E K15 O6D 158.1(6) 1_655 .
O17D K15 O6D 58.5(4) . .
O23E K15 O6D 134.7(6) 1_655 .
K18 K15 O11E 54.1(4) 1_655 1_655
O12W K15 O11E 87.7(5) 2_655 1_655
O12D K15 O11E 128.8(6) . 1_655
O12E K15 O11E 83.0(4) 1_655 1_655
O17D K15 O11E 173.9(6) . 1_655
O23E K15 O11E 48.4(3) 1_655 1_655
O6D K15 O11E 116.1(5) . 1_655
K18 K15 O6E 94.0(5) 1_655 1_655
O12W K15 O6E 65.9(4) 2_655 1_655
O12D K15 O6E 156.4(6) . 1_655
O12E K15 O6E 49.5(3) 1_655 1_655
O17D K15 O6E 134.7(6) . 1_655
O23E K15 O6E 58.1(3) 1_655 1_655
O6D K15 O6E 151.8(6) . 1_655
O11E K15 O6E 48.4(3) 1_655 1_655
K18 K15 K2 89.1(5) 1_655 3_666
O12W K15 K2 168.3(6) 2_655 3_666
O12D K15 K2 51.5(3) . 3_666
O12E K15 K2 85.2(4) 1_655 3_666
O17D K15 K2 100.1(5) . 3_666
O23E K15 K2 52.0(3) 1_655 3_666
O6D K15 K2 87.0(4) . 3_666
O11E K15 K2 82.0(4) 1_655 3_666
O6E K15 K2 110.1(5) 1_655 3_666
K18 K15 O11D 83.0(5) 1_655 .
O12W K15 O11D 52.0(4) 2_655 .
O12D K15 O11D 83.4(4) . .
O12E K15 O11D 130.2(5) 1_655 .
O17D K15 O11D 47.8(3) . .
O23E K15 O11D 174.8(6) 1_655 .
O6D K15 O11D 47.5(3) . .
O11E K15 O11D 126.8(6) 1_655 .
O6E K15 O11D 117.6(5) 1_655 .
K2 K15 O11D 132.1(5) 3_666 .
K18 K15 W1D 74.1(4) 1_655 .
O12W K15 W1D 121.3(5) 2_655 .
O12D K15 W1D 26.8(2) . .
O12E K15 W1D 134.9(5) 1_655 .
O17D K15 W1D 61.6(3) . .
O23E K15 W1D 110.7(5) 1_655 .
O6D K15 W1D 28.7(2) . .
O11E K15 W1D 115.5(4) 1_655 .
O6E K15 W1D 163.7(5) 1_655 .
K2 K15 W1D 59.6(3) 3_666 .
O11D K15 W1D 72.8(3) . .
O69W K16 O7A 110.6(10) . .
O69W K16 O19A 69.9(8) . .
O7A K16 O19A 52.3(4) . .
O69W K16 O4A 126.3(10) . .
O7A K16 O4A 52.2(4) . .
O19A K16 O4A 60.7(4) . .
O69W K16 O8A 82.2(9) . .
O7A K16 O8A 86.3(5) . .
O19A K16 O8A 49.3(4) . .
O4A K16 O8A 50.1(4) . .
O69W K16 W1A 132.8(9) . .
O7A K16 W1A 28.3(2) . .
O19A K16 W1A 63.9(3) . .
O4A K16 W1A 28.8(2) . .
O8A K16 W1A 75.6(4) . .
O69W K16 K13 55.1(9) . 1_455
O7A K16 K13 130.4(7) . 1_455
O19A K16 K13 80.2(5) . 1_455
O4A K16 K13 95.2(5) . 1_455
O8A K16 K13 47.5(4) . 1_455
W1A K16 K13 122.7(5) . 1_455
O69W K16 W4A 82.8(9) . .
O7A K16 W4A 28.9(3) . .
O19A K16 W4A 27.9(2) . .
O4A K16 W4A 63.5(4) . .
O8A K16 W4A 74.1(4) . .
W1A K16 W4A 51.3(2) . .
K13 K16 W4A 107.6(5) 1_455 .
O69W K16 W2A 109.2(9) . .
O7A K16 W2A 75.6(4) . .
O19A K16 W2A 61.0(4) . .
O4A K16 W2A 27.0(3) . .
O8A K16 W2A 27.0(2) . .
W1A K16 W2A 55.6(2) . .
K13 K16 W2A 68.5(4) 1_455 .
W4A K16 W2A 76.7(3) . .
O9W K17 O71W 92.2(9) . .
O9W K17 O17C 130.0(6) . 1_545
O71W K17 O17C 85.4(9) . 1_545
O9W K17 O3E 119.5(6) . 2_545
O71W K17 O3E 129.6(10) . 2_545
O17C K17 O3E 99.0(5) 1_545 2_545
O9W K17 O10E 70.0(4) . 2_545
O71W K17 O10E 110.7(10) . 2_545
O17C K17 O10E 155.2(6) 1_545 2_545
O3E K17 O10E 56.3(4) 2_545 2_545
O9W K17 O97W 87.4(8) . .
O71W K17 O97W 51.7(10) . .
O17C K17 O97W 126.3(8) 1_545 .
O3E K17 O97W 89.1(7) 2_545 .
O10E K17 O97W 60.8(5) 2_545 .
O9W K17 S3 61.1(3) . 1_545
O71W K17 S3 72.3(9) . 1_545
O17C K17 S3 70.8(4) 1_545 1_545
O3E K17 S3 156.2(6) 2_545 1_545
O10E K17 S3 131.0(5) 2_545 1_545
O97W K17 S3 114.4(7) . 1_545
O9W K17 W3E 97.2(4) . 2_545
O71W K17 W3E 123.8(9) . 2_545
O17C K17 W3E 125.1(5) 1_545 2_545
O3E K17 W3E 26.2(2) 2_545 2_545
O10E K17 W3E 30.2(2) 2_545 2_545
O97W K17 W3E 73.5(5) . 2_545
S3 K17 W3E 155.1(5) 1_545 2_545
O9W K17 W8C 116.3(5) . 1_545
O71W K17 W8C 106.1(9) . 1_545
O17C K17 W8C 23.7(2) 1_545 1_545
O3E K17 W8C 94.2(4) 2_545 1_545
O10E K17 W8C 142.5(5) 2_545 1_545
O97W K17 W8C 149.9(7) . 1_545
S3 K17 W8C 67.7(2) 1_545 1_545
W3E K17 W8C 118.2(4) 2_545 1_545
O9W K17 K5 37.9(3) . .
O71W K17 K5 128.6(9) . .
O17C K17 K5 131.4(5) 1_545 .
O3E K17 K5 84.7(4) 2_545 .
O10E K17 K5 52.3(3) 2_545 .
O97W K17 K5 102.1(7) . .
S3 K17 K5 86.6(3) 1_545 .
W3E K17 K5 68.6(2) 2_545 .
W8C K17 K5 108.0(3) 1_545 .
O9W K17 K3 136.5(5) . .
O71W K17 K3 131.1(9) . .
O17C K17 K3 62.3(3) 1_545 .
O3E K17 K3 38.6(3) 2_545 .
O10E K17 K3 93.2(4) 2_545 .
O97W K17 K3 119.8(7) . .
S3 K17 K3 122.3(4) 1_545 .
W3E K17 K3 64.0(2) 2_545 .
W8C K17 K3 55.73(19) 1_545 .
K5 K17 K3 99.9(3) . .
O9W K17 K18 136.0(5) . 2_545
O71W K17 K18 81.6(9) . 2_545
O17C K17 K18 93.1(4) 1_545 2_545
O3E K17 K18 48.1(3) 2_545 2_545
O10E K17 K18 71.7(3) 2_545 2_545
O97W K17 K18 54.8(7) . 2_545
S3 K17 K18 150.1(5) 1_545 2_545
W3E K17 K18 54.3(2) 2_545 2_545
W8C K17 K18 107.2(3) 1_545 2_545
K5 K17 K18 121.9(3) . 2_545
K3 K17 K18 65.9(2) . 2_545
O11E K18 K15 70.9(5) . 1_455
O11E K18 O66W 104.0(11) . 1_455
K15 K18 O66W 114.9(13) 1_455 1_455
O11E K18 O3D 147.6(7) . 1_455
K15 K18 O3D 97.1(5) 1_455 1_455
O66W K18 O3D 52.7(11) 1_455 1_455
O11E K18 O6D 133.4(5) . 1_455
K15 K18 O6D 63.9(4) 1_455 1_455
O66W K18 O6D 104.9(11) 1_455 1_455
O3D K18 O6D 53.3(3) 1_455 1_455
O11E K18 O70W 98.5(10) . .
K15 K18 O70W 126.1(12) 1_455 .
O66W K18 O70W 118.9(15) 1_455 .
O3D K18 O70W 112.3(11) 1_455 .
O6D K18 O70W 98.5(9) 1_455 .
O11E K18 W3D 143.7(5) . 1_455
K15 K18 W3D 76.3(4) 1_455 1_455
O66W K18 W3D 76.1(11) 1_455 1_455
O3D K18 W3D 25.7(2) 1_455 1_455
O6D K18 W3D 28.8(2) 1_455 1_455
O70W K18 W3D 113.4(9) . 1_455
O11E K18 K2 71.0(3) . 3_566
K15 K18 K2 50.1(4) 1_455 3_566
O66W K18 K2 164.9(12) 1_455 3_566
O3D K18 K2 124.8(4) 1_455 3_566
O6D K18 K2 71.6(3) 1_455 3_566
O70W K18 K2 76.2(11) . 3_566
W3D K18 K2 99.3(3) 1_455 3_566
O11E K18 K12 138.7(5) . 1_455
K15 K18 K12 125.6(5) 1_455 1_455
O66W K18 K12 100.9(11) 1_455 1_455
O3D K18 K12 73.0(4) 1_455 1_455
O6D K18 K12 68.3(3) 1_455 1_455
O70W K18 K12 40.2(10) . 1_455
W3D K18 K12 74.4(2) 1_455 1_455
K2 K18 K12 91.5(3) 3_566 1_455
O11E K18 K17 61.5(3) . 2
K15 K18 K17 116.8(5) 1_455 2
O66W K18 K17 49.0(11) 1_455 2
O3D K18 K17 101.6(4) 1_455 2
O6D K18 K17 153.1(5) 1_455 2
O70W K18 K17 100.8(9) . 2
W3D K18 K17 124.5(4) 1_455 2
K2 K18 K17 131.4(3) 3_566 2
K12 K18 K17 117.6(4) 1_455 2
O63W K19 O19B 82.1(6) 1_455 .
O63W K19 O7B 125.4(9) 1_455 .
O19B K19 O7B 52.7(4) . .
O63W K19 O4B 134.5(8) 1_455 .
O19B K19 O4B 63.2(4) . .
O7B K19 O4B 53.6(4) . .
O63W K19 O8B 83.1(7) 1_455 .
O19B K19 O8B 51.9(4) . .
O7B K19 O8B 89.4(5) . .
O4B K19 O8B 52.7(4) . .
O63W K19 O85W 71.4(17) 1_455 1_455
O19B K19 O85W 153.5(17) . 1_455
O7B K19 O85W 145.4(19) . 1_455
O4B K19 O85W 139.8(15) . 1_455
O8B K19 O85W 124.4(19) . 1_455
O63W K19 W1B 146.6(7) 1_455 .
O19B K19 W1B 64.5(3) . .
O7B K19 W1B 28.7(2) . .
O4B K19 W1B 29.0(2) . .
O8B K19 W1B 78.0(3) . .
O85W K19 W1B 141.7(17) 1_455 .
O63W K19 W2B 110.8(8) 1_455 .
O19B K19 W2B 63.6(3) . .
O7B K19 W2B 78.0(4) . .
O4B K19 W2B 28.3(3) . .
O8B K19 W2B 28.2(2) . .
O85W K19 W2B 127.9(16) 1_455 .
W1B K19 W2B 56.97(18) . .
O63W K19 W6B 97.9(7) 1_455 .
O19B K19 W6B 27.8(3) . .
O7B K19 W6B 28.7(2) . .
O4B K19 W6B 64.8(3) . .
O8B K19 W6B 76.5(3) . .
O85W K19 W6B 153.3(16) 1_455 .
W1B K19 W6B 51.09(16) . .
W2B K19 W6B 78.7(2) . .
O63W K19 W7B 71.9(6) 1_455 .
O19B K19 W7B 27.0(3) . .
O7B K19 W7B 76.4(3) . .
O4B K19 W7B 63.8(3) . .
O8B K19 W7B 28.3(2) . .
O85W K19 W7B 136.7(19) 1_455 .
W1B K19 W7B 78.6(2) . .
W2B K19 W7B 50.11(17) . .
W6B K19 W7B 54.58(18) . .
O13F K20 O23B 112.9(5) . .
O13F K20 O17B 63.4(4) . .
O23B K20 O17B 55.6(4) . .
O13F K20 O18B 128.1(6) . .
O23B K20 O18B 54.0(4) . .
O17B K20 O18B 104.4(5) . .
O13F K20 O53W 84.1(8) . .
O23B K20 O53W 118.9(9) . .
O17B K20 O53W 133.2(8) . .
O18B K20 O53W 69.2(8) . .
O13F K20 O48W 138.6(9) . .
O23B K20 O48W 58.9(5) . .
O17B K20 O48W 84.0(7) . .
O18B K20 O48W 82.4(6) . .
O53W K20 O48W 136.9(10) . .
O13F K20 W4B 87.0(4) . .
O23B K20 W4B 29.5(3) . .
O17B K20 W4B 26.1(3) . .
O18B K20 W4B 80.8(4) . .
O53W K20 W4B 132.7(8) . .
O48W K20 W4B 69.5(5) . .
O13F K20 W5B 124.6(5) . .
O23B K20 W5B 28.6(3) . .
O17B K20 W5B 81.1(4) . .
O18B K20 W5B 25.4(2) . .
O53W K20 W5B 92.5(8) . .
O48W K20 W5B 69.6(5) . .
W4B K20 W5B 56.18(18) . .
O13F K20 K25 33.9(3) . 1_565
O23B K20 K25 86.7(4) . 1_565
O17B K20 K25 31.7(3) . 1_565
O18B K20 K25 128.0(4) . 1_565
O53W K20 K25 116.1(8) . 1_565
O48W K20 K25 107.0(7) . 1_565
W4B K20 K25 57.5(2) . 1_565
W5B K20 K25 109.3(3) . 1_565
O75W K21 O12A 118.3(12) . .
O75W K21 O15W 79.2(12) . 3_666
O12A K21 O15W 107.8(7) . 3_666
O75W K21 O1C 148.9(12) . 3_676
O12A K21 O1C 75.2(5) . 3_676
O15W K21 O1C 69.8(5) 3_666 3_676
O75W K21 O3C 62.5(11) . 3_676
O12A K21 O3C 168.7(7) . 3_676
O15W K21 O3C 60.9(5) 3_666 3_676
O1C K21 O3C 98.8(5) 3_676 3_676
O75W K21 O1A 65.5(11) . .
O12A K21 O1A 53.4(4) . .
O15W K21 O1A 91.1(6) 3_666 .
O1C K21 O1A 116.3(6) 3_676 .
O3C K21 O1A 124.2(6) 3_676 .
O75W K21 O20W 82.9(12) . 3_676
O12A K21 O20W 74.5(6) . 3_676
O15W K21 O20W 160.6(8) 3_666 3_676
O1C K21 O20W 128.2(8) 3_676 3_676
O3C K21 O20W 116.3(7) 3_676 3_676
O1A K21 O20W 74.8(6) . 3_676
O75W K21 O6C 112.0(11) . 3_676
O12A K21 O6C 125.9(6) . 3_676
O15W K21 O6C 62.9(5) 3_666 3_676
O1C K21 O6C 51.1(4) 3_676 3_676
O3C K21 O6C 50.0(3) 3_676 3_676
O1A K21 O6C 153.2(6) . 3_676
O20W K21 O6C 132.0(7) 3_676 3_676
O75W K21 O4C 140.8(12) . 3_676
O12A K21 O4C 98.1(5) . 3_676
O15W K21 O4C 104.4(6) 3_666 3_676
O1C K21 O4C 50.5(3) 3_676 3_676
O3C K21 O4C 84.7(4) 3_676 3_676
O1A K21 O4C 151.0(6) . 3_676
O20W K21 O4C 94.1(7) 3_676 3_676
O6C K21 O4C 45.1(3) 3_676 3_676
O75W K21 W1C 141.9(11) . 3_676
O12A K21 W1C 96.9(5) . 3_676
O15W K21 W1C 76.3(5) 3_666 3_676
O1C K21 W1C 26.4(2) 3_676 3_676
O3C K21 W1C 80.1(4) 3_676 3_676
O1A K21 W1C 142.7(6) . 3_676
O20W K21 W1C 122.9(7) 3_676 3_676
O6C K21 W1C 30.1(2) 3_676 3_676
O4C K21 W1C 30.0(2) 3_676 3_676
O75W K21 W1A 90.5(11) . .
O12A K21 W1A 27.8(3) . .
O15W K21 W1A 103.7(6) 3_666 .
O1C K21 W1A 99.0(4) 3_676 .
O3C K21 W1A 150.1(6) 3_676 .
O1A K21 W1A 26.0(2) . .
O20W K21 W1A 69.1(5) 3_676 .
O6C K21 W1A 149.3(5) 3_676 .
O4C K21 W1A 125.0(5) 3_676 .
W1C K21 W1A 123.4(4) 3_676 .
O75W K21 W3C 87.1(11) . 3_676
O12A K21 W3C 154.1(6) . 3_676
O15W K21 W3C 69.9(4) 3_666 3_676
O1C K21 W3C 80.1(4) 3_676 3_676
O3C K21 W3C 25.6(2) 3_676 3_676
O1A K21 W3C 149.6(5) . 3_676
O20W K21 W3C 116.5(6) 3_676 3_676
O6C K21 W3C 29.0(2) 3_676 3_676
O4C K21 W3C 59.3(3) 3_676 3_676
W1C K21 W3C 57.2(2) 3_676 3_676
W1A K21 W3C 173.5(5) . 3_676
O50W K22 O17W 135.4(9) . .
O50W K22 K28 152.2(11) . .
O17W K22 K28 63.1(6) . .
O50W K22 O15E 89.9(9) . 2_545
O17W K22 O15E 117.9(7) . 2_545
K28 K22 O15E 62.7(5) . 2_545
O50W K22 O20B 66.4(7) . 1_545
O17W K22 O20B 69.3(5) . 1_545
K28 K22 O20B 122.2(7) . 1_545
O15E K22 O20B 120.5(7) 2_545 1_545
O50W K22 O3BW 72.0(15) . .
O17W K22 O3BW 148.5(16) . .
K28 K22 O3BW 99.5(14) . .
O15E K22 O3BW 68.2(12) 2_545 .
O20B K22 O3BW 137.2(15) 1_545 .
O50W K22 O15B 71.9(7) . 1_545
O17W K22 O15B 87.0(6) . 1_545
K28 K22 O15B 91.8(6) . 1_545
O15E K22 O15B 67.0(5) 2_545 1_545
O20B K22 O15B 54.1(4) 1_545 1_545
O3BW K22 O15B 121.3(14) . 1_545
O50W K22 W8B 69.5(6) . 1_545
O17W K22 W8B 74.5(5) . 1_545
K28 K22 W8B 105.5(6) . 1_545
O15E K22 W8B 93.0(5) 2_545 1_545
O20B K22 W8B 28.3(3) 1_545 1_545
O3BW K22 W8B 137.0(15) . 1_545
O15B K22 W8B 26.1(2) 1_545 1_545
O50W K22 K5 46.7(8) . .
O17W K22 K5 128.5(7) . .
K28 K22 K5 106.4(5) . .
O15E K22 K5 49.2(3) 2_545 .
O20B K22 K5 79.0(4) 1_545 .
O3BW K22 K5 80.3(14) . .
O15B K22 K5 41.6(3) 1_545 .
W8B K22 K5 59.5(2) 1_545 .
K33 K23 O11F 61.1(4) . 3_665
K33 K23 O9A 57.2(4) . 2_545
O11F K23 O9A 112.9(6) 3_665 2_545
K33 K23 O32W 159.7(9) . 2_545
O11F K23 O32W 105.6(6) 3_665 2_545
O9A K23 O32W 140.6(7) 2_545 2_545
K33 K23 O21A 93.7(5) . 2_545
O11F K23 O21A 152.9(7) 3_665 2_545
O9A K23 O21A 51.3(4) 2_545 2_545
O32W K23 O21A 95.6(7) 2_545 2_545
K33 K23 O5A 104.0(5) . 2_545
O11F K23 O5A 132.0(7) 3_665 2_545
O9A K23 O5A 51.3(3) 2_545 2_545
O32W K23 O5A 96.2(8) 2_545 2_545
O21A K23 O5A 59.9(4) 2_545 2_545
K33 K23 O10A 140.9(6) . 2_545
O11F K23 O10A 157.6(7) 3_665 2_545
O9A K23 O10A 85.9(4) 2_545 2_545
O32W K23 O10A 54.7(5) 2_545 2_545
O21A K23 O10A 49.1(3) 2_545 2_545
O5A K23 O10A 51.0(4) 2_545 2_545
K33 K23 O28W 82.4(6) . 2_545
O11F K23 O28W 107.1(6) 3_665 2_545
O9A K23 O28W 88.6(6) 2_545 2_545
O32W K23 O28W 87.9(10) 2_545 2_545
O21A K23 O28W 56.3(4) 2_545 2_545
O5A K23 O28W 116.2(6) 2_545 2_545
O10A K23 O28W 84.5(5) 2_545 2_545
K33 K23 O10F 109.6(5) . 3_665
O11F K23 O10F 49.2(4) 3_665 3_665
O9A K23 O10F 158.2(7) 2_545 3_665
O32W K23 O10F 56.7(5) 2_545 3_665
O21A K23 O10F 150.4(7) 2_545 3_665
O5A K23 O10F 127.3(7) 2_545 3_665
O10A K23 O10F 109.5(6) 2_545 3_665
O28W K23 O10F 107.7(6) 2_545 3_665
K33 K23 O22F 93.9(5) . 3_665
O11F K23 O22F 48.2(4) 3_665 3_665
O9A K23 O22F 113.6(6) 2_545 3_665
O32W K23 O22F 86.0(8) 2_545 3_665
O21A K23 O22F 152.6(6) 2_545 3_665
O5A K23 O22F 92.7(5) 2_545 3_665
O10A K23 O22F 114.2(6) 2_545 3_665
O28W K23 O22F 151.0(6) 2_545 3_665
O10F K23 O22F 46.5(3) 3_665 3_665
K33 K23 W3F 82.2(4) . 3_665
O11F K23 W3F 27.9(2) 3_665 3_665
O9A K23 W3F 138.6(6) 2_545 3_665
O32W K23 W3F 80.8(5) 2_545 3_665
O21A K23 W3F 150.0(6) 2_545 3_665
O5A K23 W3F 149.9(6) 2_545 3_665
O10A K23 W3F 135.4(5) 2_545 3_665
O28W K23 W3F 93.8(5) 2_545 3_665
O10F K23 W3F 29.5(2) 3_665 3_665
O22F K23 W3F 57.3(3) 3_665 3_665
K33 K23 W2A 75.9(4) . 2_545
O11F K23 W2A 115.6(6) 3_665 2_545
O9A K23 W2A 27.4(2) 2_545 2_545
O32W K23 W2A 124.3(7) 2_545 2_545
O21A K23 W2A 62.1(3) 2_545 2_545
O5A K23 W2A 28.1(2) 2_545 2_545
O10A K23 W2A 75.4(3) 2_545 2_545
O28W K23 W2A 112.2(5) 2_545 2_545
O10F K23 W2A 140.2(6) 3_665 2_545
O22F K23 W2A 94.6(5) 3_665 2_545
W3F K23 W2A 142.9(5) 3_665 2_545
O14F K24 O1F 150.2(10) . 3_675
O14F K24 O87W 129.2(17) . .
O1F K24 O87W 80.5(15) 3_675 .
O14F K24 O4F 122.9(7) . 3_675
O1F K24 O4F 54.7(4) 3_675 3_675
O87W K24 O4F 75.0(13) . 3_675
O14F K24 O2F 91.2(7) . 3_675
O1F K24 O2F 101.9(6) 3_675 3_675
O87W K24 O2F 63.2(13) . 3_675
O4F K24 O2F 50.4(4) 3_675 3_675
O14F K24 W1F 142.6(7) . 3_675
O1F K24 W1F 25.6(3) 3_675 3_675
O87W K24 W1F 77.5(14) . 3_675
O4F K24 W1F 29.1(3) 3_675 3_675
O2F K24 W1F 78.0(4) 3_675 3_675
O14F K24 K25 51.3(5) . 1_565
O1F K24 K25 146.3(7) 3_675 1_565
O87W K24 K25 83.9(15) . 1_565
O4F K24 K25 92.5(6) 3_675 1_565
O2F K24 K25 44.5(4) 3_675 1_565
W1F K24 K25 121.5(5) 3_675 1_565
O14F K24 W2F 106.7(6) . 3_675
O1F K24 W2F 79.7(4) 3_675 3_675
O87W K24 W2F 67.2(12) . 3_675
O4F K24 W2F 26.6(3) 3_675 3_675
O2F K24 W2F 23.7(3) 3_675 3_675
W1F K24 W2F 54.9(2) 3_675 3_675
K25 K24 W2F 66.7(4) 1_565 3_675
O17B K25 O2F 127.4(5) 1_545 3_665
O17B K25 O13F 64.2(4) 1_545 1_545
O2F K25 O13F 146.6(5) 3_665 1_545
O17B K25 O19F 109.8(4) 1_545 1_545
O2F K25 O19F 122.6(5) 3_665 1_545
O13F K25 O19F 55.2(3) 1_545 1_545
O17B K25 O14F 121.8(5) 1_545 1_545
O2F K25 O14F 94.9(5) 3_665 1_545
O13F K25 O14F 103.4(4) 1_545 1_545
O19F K25 O14F 53.2(4) 1_545 1_545
O17B K25 O19W 143.5(6) 1_545 3_665
O2F K25 O19W 69.0(5) 3_665 3_665
O13F K25 O19W 85.5(5) 1_545 3_665
O19F K25 O19W 61.7(4) 1_545 3_665
O14F K25 O19W 83.2(5) 1_545 3_665
O17B K25 W6F 86.0(3) 1_545 1_545
O2F K25 W6F 140.6(4) 3_665 1_545
O13F K25 W6F 25.7(2) 1_545 1_545
O19F K25 W6F 29.5(2) 1_545 1_545
O14F K25 W6F 80.3(3) 1_545 1_545
O19W K25 W6F 71.6(4) 3_665 1_545
O17B K25 W7F 118.9(3) 1_545 1_545
O2F K25 W7F 109.9(4) 3_665 1_545
O13F K25 W7F 80.3(3) 1_545 1_545
O19F K25 W7F 28.1(2) 1_545 1_545
O14F K25 W7F 25.1(2) 1_545 1_545
O19W K25 W7F 71.7(4) 3_665 1_545
W6F K25 W7F 55.84(11) 1_545 1_545
O17B K25 K24 128.7(5) 1_545 1_545
O2F K25 K24 55.6(4) 3_665 1_545
O13F K25 K24 147.6(4) 1_545 1_545
O19F K25 K24 93.9(4) 1_545 1_545
O14F K25 K24 44.2(4) 1_545 1_545
O19W K25 K24 87.8(5) 3_665 1_545
W6F K25 K24 123.1(4) 1_545 1_545
W7F K25 K24 67.5(3) 1_545 1_545
O17B K25 K20 35.1(3) 1_545 1_545
O2F K25 K20 140.7(5) 3_665 1_545
O13F K25 K20 31.3(3) 1_545 1_545
O19F K25 K20 85.0(3) 1_545 1_545
O14F K25 K20 124.3(4) 1_545 1_545
O19W K25 K20 109.8(5) 3_665 1_545
W6F K25 K20 56.3(2) 1_545 1_545
W7F K25 K20 106.3(2) 1_545 1_545
K24 K25 K20 159.0(4) 1_545 1_545
K30 K26 O9B 77.9(4) . 1_545
K30 K26 O8W 83.5(4) . .
O9B K26 O8W 81.1(4) 1_545 .
K30 K26 O22D 152.9(4) . 2_545
O9B K26 O22D 92.0(4) 1_545 2_545
O8W K26 O22D 70.1(4) . 2_545
K30 K26 O21D 90.7(4) . 2_545
O9B K26 O21D 152.7(4) 1_545 2_545
O8W K26 O21D 122.5(4) . 2_545
O22D K26 O21D 108.1(4) 2_545 2_545
K30 K26 O15D 144.2(4) . 2_545
O9B K26 O15D 136.0(4) 1_545 2_545
O8W K26 O15D 109.0(4) . 2_545
O22D K26 O15D 55.5(3) 2_545 2_545
O21D K26 O15D 54.1(3) 2_545 2_545
K30 K26 O49 114.7(4) . 1_545
O9B K26 O49 54.7(3) 1_545 1_545
O8W K26 O49 123.3(4) . 1_545
O22D K26 O49 77.3(4) 2_545 1_545
O21D K26 O49 110.9(4) 2_545 1_545
O15D K26 O49 86.9(4) 2_545 1_545
K30 K26 O60W 89.1(6) . 1_455
O9B K26 O60W 96.7(5) 1_545 1_455
O8W K26 O60W 172.5(7) . 1_455
O22D K26 O60W 117.3(7) 2_545 1_455
O21D K26 O60W 57.9(5) 2_545 1_455
O15D K26 O60W 77.5(5) 2_545 1_455
O49 K26 O60W 59.6(6) 1_545 1_455
K30 K26 S13 76.6(3) . 2_545
O9B K26 S13 135.7(4) 1_545 2_545
O8W K26 S13 60.4(3) . 2_545
O22D K26 S13 94.5(3) 2_545 2_545
O21D K26 S13 62.6(3) 2_545 2_545
O15D K26 S13 80.9(3) 2_545 2_545
O49 K26 S13 167.7(4) 1_545 2_545
O60W K26 S13 118.4(5) 1_455 2_545
K30 K26 W2B 90.2(3) . 1_545
O9B K26 W2B 29.9(2) 1_545 1_545
O8W K26 W2B 109.7(3) . 1_545
O22D K26 W2B 93.3(3) 2_545 1_545
O21D K26 W2B 127.5(3) 2_545 1_545
O15D K26 W2B 114.9(3) 2_545 1_545
O49 K26 W2B 28.0(2) 1_545 1_545
O60W K26 W2B 69.6(5) 1_455 1_545
S13 K26 W2B 164.1(3) 2_545 1_545
K30 K26 W9D 160.4(3) . 2_545
O9B K26 W9D 115.8(3) 1_545 2_545
O8W K26 W9D 85.0(3) . 2_545
O22D K26 W9D 25.9(2) 2_545 2_545
O21D K26 W9D 82.2(3) 2_545 2_545
O15D K26 W9D 30.2(2) 2_545 2_545
O49 K26 W9D 84.8(3) 1_545 2_545
O60W K26 W9D 102.3(5) 1_455 2_545
S13 K26 W9D 83.91(17) 2_545 2_545
W2B K26 W9D 108.6(2) 1_545 2_545
K30 K26 W8D 114.7(3) . 2_545
O9B K26 W8D 159.9(4) 1_545 2_545
O8W K26 W8D 114.7(3) . 2_545
O22D K26 W8D 82.7(3) 2_545 2_545
O21D K26 W8D 25.4(2) 2_545 2_545
O15D K26 W8D 29.5(2) 2_545 2_545
O49 K26 W8D 105.2(3) 1_545 2_545
O60W K26 W8D 69.0(5) 1_455 2_545
S13 K26 W8D 64.34(13) 2_545 2_545
W2B K26 W8D 130.6(2) 1_545 2_545
W9D K26 W8D 56.87(11) 2_545 2_545
O31W K27 O6W 134.4(6) . .
O31W K27 O26W 72.9(9) . 3_666
O6W K27 O26W 114.8(6) . 3_666
O31W K27 O17A 81.7(5) . 3_666
O6W K27 O17A 143.8(4) . 3_666
O26W K27 O17A 72.9(5) 3_666 3_666
O31W K27 O5W 145.9(7) . .
O6W K27 O5W 69.9(4) . .
O26W K27 O5W 74.5(6) 3_666 .
O17A K27 O5W 79.4(3) 3_666 .
O31W K27 O4E 67.0(5) . 2_545
O6W K27 O4E 67.5(3) . 2_545
O26W K27 O4E 100.3(5) 3_666 2_545
O17A K27 O4E 148.4(4) 3_666 2_545
O5W K27 O4E 129.6(3) . 2_545
O31W K27 O2E 89.6(7) . 2_545
O6W K27 O2E 63.9(3) . 2_545
O26W K27 O2E 153.5(5) 3_666 2_545
O17A K27 O2E 125.1(3) 3_666 2_545
O5W K27 O2E 124.5(4) . 2_545
O4E K27 O2E 53.8(3) 2_545 2_545
O31W K27 O2W 118.4(7) . .
O6W K27 O2W 92.8(4) . .
O26W K27 O2W 127.9(5) 3_666 .
O17A K27 O2W 60.4(3) 3_666 .
O5W K27 O2W 75.3(4) . .
O4E K27 O2W 131.5(4) 2_545 .
O2E K27 O2W 77.8(3) 2_545 .
O31W K27 O1E 89.9(7) . 2_545
O6W K27 O1E 61.7(3) . 2_545
O26W K27 O1E 61.4(5) 3_666 2_545
O17A K27 O1E 134.0(4) 3_666 2_545
O5W K27 O1E 83.3(3) . 2_545
O4E K27 O1E 53.3(3) 2_545 2_545
O2E K27 O1E 99.8(3) 2_545 2_545
O2W K27 O1E 151.4(4) . 2_545
O31W K27 W2E 74.2(6) . 2_545
O6W K27 W2E 66.5(3) . 2_545
O26W K27 W2E 128.2(5) 3_666 2_545
O17A K27 W2E 138.6(3) 3_666 2_545
O5W K27 W2E 136.3(3) . 2_545
O4E K27 W2E 29.0(2) 2_545 2_545
O2E K27 W2E 25.31(17) 2_545 2_545
O2W K27 W2E 102.8(3) . 2_545
O1E K27 W2E 79.8(2) 2_545 2_545
O31W K27 W1E 73.7(6) . 2_545
O6W K27 W1E 66.0(3) . 2_545
O26W K27 W1E 76.1(5) 3_666 2_545
O17A K27 W1E 144.9(3) 3_666 2_545
O5W K27 W1E 107.9(3) . 2_545
O4E K27 W1E 28.4(2) 2_545 2_545
O2E K27 W1E 80.0(2) 2_545 2_545
O2W K27 W1E 154.4(3) . 2_545
O1E K27 W1E 25.7(2) 2_545 2_545
W2E K27 W1E 56.76(8) 2_545 2_545
O31W K27 K7 127.7(7) . .
O6W K27 K7 50.4(3) . .
O26W K27 K7 66.5(5) 3_666 .
O17A K27 K7 114.5(3) 3_666 .
O5W K27 K7 42.1(2) . .
O4E K27 K7 89.1(3) 2_545 .
O2E K27 K7 113.4(2) 2_545 .
O2W K27 K7 112.3(3) . .
O1E K27 K7 42.0(2) 2_545 .
W2E K27 K7 106.88(14) 2_545 .
W1E K27 K7 65.87(11) 2_545 .
K22 K28 O8W 93.6(7) . .
K22 K28 O15E 58.8(5) . 2_545
O8W K28 O15E 71.1(5) . 2_545
K22 K28 O17W 58.1(6) . .
O8W K28 O17W 86.1(7) . .
O15E K28 O17W 110.2(8) 2_545 .
K22 K28 O22D 112.1(7) . 2_545
O8W K28 O22D 67.8(5) . 2_545
O15E K28 O22D 137.2(7) 2_545 2_545
O17W K28 O22D 56.0(6) . 2_545
K22 K28 O51W 114.6(9) . 2_545
O8W K28 O51W 110.1(8) . 2_545
O15E K28 O51W 72.7(7) 2_545 2_545
O17W K28 O51W 163.2(9) . 2_545
O22D K28 O51W 133.3(9) 2_545 2_545
K22 K28 S14 150.5(7) . 2_545
O8W K28 S14 61.7(4) . 2_545
O15E K28 S14 95.8(5) 2_545 2_545
O17W K28 S14 129.3(7) . 2_545
O22D K28 S14 75.1(4) 2_545 2_545
O51W K28 S14 65.2(7) 2_545 2_545
K22 K28 W8E 79.9(5) . 2_545
O8W K28 W8E 61.5(4) . 2_545
O15E K28 W8E 21.7(2) 2_545 2_545
O17W K28 W8E 125.3(7) . 2_545
O22D K28 W8E 128.6(6) 2_545 2_545
O51W K28 W8E 62.9(6) 2_545 2_545
S14 K28 W8E 74.2(3) 2_545 2_545
K22 K28 K26 94.5(6) . .
O8W K28 K26 33.7(3) . .
O15E K28 K26 100.1(5) 2_545 .
O17W K28 K26 59.4(5) . .
O22D K28 K26 37.1(3) 2_545 .
O51W K28 K26 137.2(7) 2_545 .
S14 K28 K26 74.0(3) 2_545 .
W8E K28 K26 94.7(4) 2_545 .
Mo1 O29 O28A 45.0(3) . .
Mo1 O29 O29A 44.2(3) . .
O28A O29 O29A 53.6(4) . .
Mo1 O29 O23W 114.9(8) . 3_566
O28A O29 O23W 152.4(9) . 3_566
O29A O29 O23W 99.0(8) . 3_566
Mo1 O29 O56W 109.4(9) . .
O28A O29 O56W 81.5(8) . .
O29A O29 O56W 134.7(9) . .
O23W O29 O56W 126.0(11) 3_566 .
Mo1 O29 S2 46.3(3) . .
O28A O29 S2 60.8(4) . .
O29A O29 S2 90.0(5) . .
O23W O29 S2 123.3(7) 3_566 .
O56W O29 S2 70.8(8) . .
Mo1 O29 O14B 114.7(6) . .
O28A O29 O14B 127.9(6) . .
O29A O29 O14B 153.6(7) . .
O23W O29 O14B 74.4(8) 3_566 .
O56W O29 O14B 59.7(7) . .
S2 O29 O14B 73.6(4) . .
Mo1 O29 S1 45.3(3) . .
O28A O29 S1 89.6(5) . .
O29A O29 S1 58.0(4) . .
O23W O29 S1 70.2(6) 3_566 .
O56W O29 S1 137.0(8) . .
S2 O29 S1 68.2(3) . .
O14B O29 S1 96.2(5) . .
Mo1 O29 Mo2 49.0(3) . .
O28A O29 Mo2 87.6(4) . .
O29A O29 Mo2 85.3(4) . .
O23W O29 Mo2 86.8(6) 3_566 .
O56W O29 Mo2 100.5(8) . .
S2 O29 Mo2 37.96(19) . .
O14B O29 Mo2 69.0(4) . .
S1 O29 Mo2 36.83(19) . .
Mo1 O29 W4A 70.2(4) . .
O28A O29 W4A 26.5(3) . .
O29A O29 W4A 62.3(4) . .
O23W O29 W4A 149.0(8) 3_566 .
O56W O29 W4A 74.7(7) . .
S2 O29 W4A 83.4(4) . .
O14B O29 W4A 133.3(5) . .
S1 O29 W4A 112.3(4) . .
Mo2 O29 W4A 113.9(4) . .
Mo1 O29 W5A 69.3(4) . .
O28A O29 W5A 62.3(4) . .
O29A O29 W5A 26.2(3) . .
O23W O29 W5A 94.8(8) 3_566 .
O56W O29 W5A 129.6(7) . .
S2 O29 W5A 113.3(4) . .
O14B O29 W5A 169.2(6) . .
S1 O29 W5A 79.6(4) . .
Mo2 O29 W5A 111.0(4) . .
W4A O29 W5A 57.1(2) . .
Mo1 O29 K9 118.7(5) . 3_566
O28A O29 K9 126.1(5) . 3_566
O29A O29 K9 80.6(4) . 3_566
O23W O29 K9 38.3(5) 3_566 3_566
O56W O29 K9 130.7(8) . 3_566
S2 O29 K9 155.7(5) . 3_566
O14B O29 K9 105.9(4) . 3_566
S1 O29 K9 87.9(4) . 3_566
Mo2 O29 K9 118.4(4) . 3_566
W4A O29 K9 111.1(4) . 3_566
W5A O29 K9 64.3(2) . 3_566
K26 K30 O16E 115.1(5) . 2_545
K26 K30 O52W 90.7(6) . .
O16E K30 O52W 126.6(8) 2_545 .
K26 K30 O21B 99.2(5) . 1_545
O16E K30 O21B 69.2(4) 2_545 1_545
O52W K30 O21B 155.2(8) . 1_545
K26 K30 O10B 114.7(5) . 1_545
O16E K30 O10B 107.6(5) 2_545 1_545
O52W K30 O10B 101.3(8) . 1_545
O21B K30 O10B 53.9(3) 1_545 1_545
K26 K30 O55W 119.4(7) . .
O16E K30 O55W 76.8(6) 2_545 .
O52W K30 O55W 50.1(9) . .
O21B K30 O55W 136.7(7) 1_545 .
O10B K30 O55W 116.8(7) 1_545 .
K26 K30 W9B 125.3(4) . 1_545
O16E K30 W9B 75.7(3) 2_545 1_545
O52W K30 W9B 127.3(7) . 1_545
O21B K30 W9B 31.1(2) 1_545 1_545
O10B K30 W9B 32.6(2) 1_545 1_545
O55W K30 W9B 115.3(6) . 1_545
K26 K30 W8B 78.8(3) . 1_545
O16E K30 W8B 66.9(3) 2_545 1_545
O52W K30 W8B 166.0(7) . 1_545
O21B K30 W8B 24.4(2) 1_545 1_545
O10B K30 W8B 75.2(3) 1_545 1_545
O55W K30 W8B 143.6(6) . 1_545
W9B K30 W8B 55.47(14) 1_545 1_545
K26 K30 W9E 107.3(4) . 2_545
O16E K30 W9E 19.0(2) 2_545 2_545
O52W K30 W9E 111.7(8) . 2_545
O21B K30 W9E 87.1(3) 1_545 2_545
O10B K30 W9E 125.4(4) 1_545 2_545
O55W K30 W9E 64.4(5) . 2_545
W9B K30 W9E 94.3(2) 1_545 2_545
W8B K30 W9E 80.6(2) 1_545 2_545
K13 K31 O2AW 92.4(14) . 4_676
K13 K31 O21W 136.1(8) . .
O2AW K31 O21W 81.9(13) 4_676 .
K13 K31 O15C 61.5(5) . .
O2AW K31 O15C 132.5(11) 4_676 .
O21W K31 O15C 91.0(6) . .
K13 K31 O20D 155.7(8) . .
O2AW K31 O20D 89.1(13) 4_676 .
O21W K31 O20D 68.1(6) . .
O15C K31 O20D 131.4(6) . .
K13 K31 O13D 103.2(7) . .
O2AW K31 O13D 118.1(10) 4_676 .
O21W K31 O13D 117.9(7) . .
O15C K31 O13D 106.8(6) . .
O20D K31 O13D 55.5(4) . .
K13 K31 O3W 79.1(9) . .
O2AW K31 O3W 66.6(12) 4_676 .
O21W K31 O3W 134.7(11) . .
O15C K31 O3W 134.2(10) . .
O20D K31 O3W 79.3(8) . .
O13D K31 O3W 58.8(7) . .
K13 K31 O19D 62.9(6) . .
O2AW K31 O19D 145.5(14) 4_676 .
O21W K31 O19D 132.6(7) . .
O15C K31 O19D 58.4(4) . .
O20D K31 O19D 103.9(5) . .
O13D K31 O19D 52.8(4) . .
O3W K31 O19D 84.3(9) . .
K13 K31 O78W 86.6(12) . .
O2AW K31 O78W 57.6(13) 4_676 .
O21W K31 O78W 53.7(12) . .
O15C K31 O78W 80.5(10) . .
O20D K31 O78W 114.3(13) . .
O13D K31 O78W 169.7(13) . .
O3W K31 O78W 121.4(11) . .
O19D K31 O78W 136.6(12) . .
K13 K31 W7D 132.0(7) . .
O2AW K31 W7D 104.3(11) 4_676 .
O21W K31 W7D 91.2(6) . .
O15C K31 W7D 122.9(5) . .
O20D K31 W7D 25.9(2) . .
O13D K31 W7D 29.6(3) . .
O3W K31 W7D 67.7(7) . .
O19D K31 W7D 79.7(4) . .
O78W K31 W7D 140.2(12) . .
K13 K31 W6D 81.4(6) . .
O2AW K31 W6D 137.5(11) 4_676 .
O21W K31 W6D 130.0(7) . .
O15C K31 W6D 80.7(4) . .
O20D K31 W6D 81.1(4) . .
O13D K31 W6D 28.2(3) . .
O3W K31 W6D 70.9(7) . .
O19D K31 W6D 24.6(2) . .
O78W K31 W6D 160.9(11) . .
W7D K31 W6D 55.9(2) . .
O18E K32 O13W 81.2(6) . 3_566
O18E K32 O68W 80.3(10) . .
O13W K32 O68W 111.4(11) 3_566 .
O18E K32 O72W 134.9(12) . .
O13W K32 O72W 108.6(11) 3_566 .
O68W K32 O72W 54.9(13) . .
O18E K32 O13B 151.0(8) . .
O13W K32 O13B 127.8(8) 3_566 .
O68W K32 O13B 87.0(9) . .
O72W K32 O13B 43.4(9) . .
O18E K32 S1 126.0(8) . .
O13W K32 S1 92.2(5) 3_566 .
O68W K32 S1 148.0(9) . .
O72W K32 S1 98.1(11) . .
O13B K32 S1 61.1(4) . .
O18E K32 S8 60.6(5) . .
O13W K32 S8 75.0(5) 3_566 .
O68W K32 S8 139.4(11) . .
O72W K32 S8 164.0(11) . .
O13B K32 S8 121.8(7) . .
S1 K32 S8 66.0(4) . .
O18E K32 K34 91.2(7) . 3_666
O13W K32 K34 137.5(8) 3_566 3_666
O68W K32 K34 108.3(10) . 3_666
O72W K32 K34 106.2(9) . 3_666
O13B K32 K34 68.1(5) . 3_666
S1 K32 K34 59.1(4) . 3_666
S8 K32 K34 65.1(5) . 3_666
O18E K32 K2 41.9(3) . 3_566
O13W K32 K2 40.2(3) 3_566 3_566
O68W K32 K2 103.7(8) . 3_566
O72W K32 K2 138.0(10) . 3_566
O13B K32 K2 166.2(6) . 3_566
S1 K32 K2 108.2(5) . 3_566
S8 K32 K2 54.2(3) . 3_566
K34 K32 K2 115.3(6) 3_666 3_566
O9A K33 K23 64.3(4) 2_545 .
O9A K33 K12 171.1(5) 2_545 2_645
K23 K33 K12 118.5(5) . 2_645
O9A K33 O70W 124.1(12) 2_545 2_545
K23 K33 O70W 90.4(10) . 2_545
K12 K33 O70W 64.8(12) 2_645 2_545
O9A K33 O11F 119.9(4) 2_545 3_665
K23 K33 O11F 61.8(4) . 3_665
K12 K33 O11F 59.3(3) 2_645 3_665
O70W K33 O11F 80.9(7) 2_545 3_665
O9A K33 O1D 102.4(4) 2_545 2_645
K23 K33 O1D 138.5(6) . 2_645
K12 K33 O1D 80.9(4) 2_645 2_645
O70W K33 O1D 63.8(7) 2_545 2_645
O11F K33 O1D 135.7(4) 3_665 2_645
O9A K33 O58W 60.2(5) 2_545 2_645
K23 K33 O58W 121.1(6) . 2_645
K12 K33 O58W 113.7(6) 2_645 2_645
O70W K33 O58W 137.2(8) 2_545 2_645
O11F K33 O58W 137.9(6) 3_665 2_645
O1D K33 O58W 73.6(5) 2_645 2_645
O9A K33 O17F 94.8(4) 2_545 3_665
K23 K33 O17F 81.5(5) . 3_665
K12 K33 O17F 77.7(4) 2_645 3_665
O70W K33 O17F 131.8(9) 2_545 3_665
O11F K33 O17F 53.4(3) 3_665 3_665
O1D K33 O17F 139.9(5) 2_645 3_665
O58W K33 O17F 84.6(5) 2_645 3_665
O9A K33 O15A 52.8(3) 2_545 2_545
K23 K33 O15A 83.8(5) . 2_545
K12 K33 O15A 134.5(4) 2_645 2_545
O70W K33 O15A 76.9(10) 2_545 2_545
O11F K33 O15A 138.7(5) 3_665 2_545
O1D K33 O15A 59.9(3) 2_645 2_545
O58W K33 O15A 78.4(5) 2_645 2_545
O17F K33 O15A 147.5(4) 3_665 2_545
O9A K33 W6A 27.7(2) 2_545 2_545
K23 K33 W6A 70.6(3) . 2_545
K12 K33 W6A 159.8(4) 2_645 2_545
O70W K33 W6A 98.5(11) 2_545 2_545
O11F K33 W6A 132.3(4) 3_665 2_545
O1D K33 W6A 81.3(3) 2_645 2_545
O58W K33 W6A 69.9(5) 2_645 2_545
O17F K33 W6A 122.4(3) 3_665 2_545
O15A K33 W6A 25.28(19) 2_545 2_545
O9A K33 W4F 109.0(3) 2_545 3_665
K23 K33 W4F 71.9(4) . 3_665
K12 K33 W4F 65.8(3) 2_645 3_665
O70W K33 W4F 108.4(8) 2_545 3_665
O11F K33 W4F 29.1(2) 3_665 3_665
O1D K33 W4F 144.8(3) 2_645 3_665
O58W K33 W4F 108.8(5) 2_645 3_665
O17F K33 W4F 24.4(2) 3_665 3_665
O15A K33 W4F 155.0(3) 2_545 3_665
W6A K33 W4F 133.3(2) 2_545 3_665
O9A K33 K14 115.8(4) 2_545 2_645
K23 K33 K14 124.7(5) . 2_645
K12 K33 K14 55.4(3) 2_645 2_645
O70W K33 K14 119.5(12) 2_545 2_645
O11F K33 K14 77.4(3) 3_665 2_645
O1D K33 K14 96.7(3) 2_645 2_645
O58W K33 K14 68.1(5) 2_645 2_645
O17F K33 K14 43.4(3) 3_665 2_645
O15A K33 K14 144.0(4) 2_545 2_645
W6A K33 K14 136.7(3) 2_545 2_645
W4F K33 K14 55.5(2) 3_665 2_645
K35 K34 K37 78.4(6) . .
K35 K34 O28B 171.9(11) . 3_666
K37 K34 O28B 100.1(7) . 3_666
K35 K34 O24B 124.4(6) . 3_666
K37 K34 O24B 146.7(10) . 3_666
O28B K34 O24B 53.6(4) 3_666 3_666
K35 K34 O33B 106.5(7) . 3_666
K37 K34 O33B 100.7(9) . 3_666
O28B K34 O33B 65.7(5) 3_666 3_666
O24B K34 O33B 52.5(4) 3_666 3_666
K35 K34 K36 44.5(5) . .
K37 K34 K36 46.0(5) . .
O28B K34 K36 129.4(9) 3_666 .
O24B K34 K36 131.6(7) 3_666 .
O33B K34 K36 83.1(7) 3_666 .
K35 K34 S1 135.1(6) . 3_666
K37 K34 S1 79.5(5) . 3_666
O28B K34 S1 51.5(3) 3_666 3_666
O24B K34 S1 94.3(5) 3_666 3_666
O33B K34 S1 115.7(5) 3_666 3_666
K36 K34 S1 125.3(6) . 3_666
K35 K34 W6B 153.4(7) . 3_666
K37 K34 W6B 127.5(6) . 3_666
O28B K34 W6B 27.4(3) 3_666 3_666
O24B K34 W6B 30.4(3) 3_666 3_666
O33B K34 W6B 66.5(4) 3_666 3_666
K36 K34 W6B 147.8(8) . 3_666
S1 K34 W6B 64.4(3) 3_666 3_666
K35 K34 K32 99.5(8) . 3_666
K37 K34 K32 115.7(7) . 3_666
O28B K34 K32 88.3(7) 3_666 3_666
O24B K34 K32 86.4(7) 3_666 3_666
O33B K34 K32 138.7(7) 3_666 3_666
K36 K34 K32 136.3(6) . 3_666
S1 K34 K32 57.2(4) 3_666 3_666
W6B K34 K32 75.8(5) 3_666 3_666
K35 K34 Mo2 149.8(7) . 3_666
K37 K34 Mo2 71.7(5) . 3_666
O28B K34 Mo2 31.1(3) 3_666 3_666
O24B K34 Mo2 84.6(4) 3_666 3_666
O33B K34 Mo2 83.7(5) 3_666 3_666
K36 K34 Mo2 111.5(7) . 3_666
S1 K34 Mo2 34.50(15) 3_666 3_666
W6B K34 Mo2 56.8(2) 3_666 3_666
K32 K34 Mo2 89.6(5) 3_666 3_666
K36 K35 K34 86.9(7) . .
K36 K35 O28E 107.1(6) . 3_666
K34 K35 O28E 165.6(8) . 3_666
K36 K35 O33E 116.9(6) . 3_666
K34 K35 O33E 109.2(6) . 3_666
O28E K35 O33E 68.0(3) 3_666 3_666
K36 K35 O24E 159.1(6) . 3_666
K34 K35 O24E 113.3(8) . 3_666
O28E K35 O24E 53.2(3) 3_666 3_666
O33E K35 O24E 52.8(3) 3_666 3_666
K36 K35 O29W 110.0(6) . 3_666
K34 K35 O29W 87.7(6) . 3_666
O28E K35 O29W 84.3(5) 3_666 3_666
O33E K35 O29W 130.4(6) 3_666 3_666
O24E K35 O29W 77.6(5) 3_666 3_666
K36 K35 O8 64.7(4) . 3_666
K34 K35 O8 101.7(5) . 3_666
O28E K35 O8 87.9(4) 3_666 3_666
O33E K35 O8 52.5(3) 3_666 3_666
O24E K35 O8 104.0(4) 3_666 3_666
O29W K35 O8 168.7(7) 3_666 3_666
K36 K35 O15 55.1(4) . 3_666
K34 K35 O15 141.1(8) . 3_666
O28E K35 O15 53.3(3) 3_666 3_666
O33E K35 O15 84.7(4) 3_666 3_666
O24E K35 O15 104.1(4) 3_666 3_666
O29W K35 O15 111.1(6) 3_666 3_666
O8 K35 O15 57.6(3) 3_666 3_666
K36 K35 K37 48.4(4) . .
K34 K35 K37 51.8(5) . .
O28E K35 K37 141.2(6) 3_666 .
O33E K35 K37 95.0(4) 3_666 .
O24E K35 K37 141.2(5) 3_666 .
O29W K35 K37 129.2(5) 3_666 .
O8 K35 K37 55.8(3) 3_666 .
O15 K35 K37 92.0(5) 3_666 .
K36 K35 S15 77.6(4) . 3_666
K34 K35 S15 133.6(6) . 3_666
O28E K35 S15 49.7(3) 3_666 3_666
O33E K35 S15 116.9(4) 3_666 3_666
O24E K35 S15 91.1(3) 3_666 3_666
O29W K35 S15 58.5(5) 3_666 3_666
O8 K35 S15 110.2(4) 3_666 3_666
O15 K35 S15 52.6(3) 3_666 3_666
K37 K35 S15 125.8(5) . 3_666
K35 K36 O22W 142.8(7) . .
K35 K36 K37 85.1(6) . .
O22W K36 K37 91.1(7) . .
K35 K36 O15 76.0(4) . 3_666
O22W K36 O15 78.1(6) . 3_666
K37 K36 O15 129.3(6) . 3_666
K35 K36 O10 140.7(6) . 3_666
O22W K36 O10 69.2(7) . 3_666
K37 K36 O10 124.2(6) . 3_666
O15 K36 O10 98.0(5) 3_666 3_666
K35 K36 O9 112.0(5) . 3_666
O22W K36 O9 99.4(6) . 3_666
K37 K36 O9 64.6(4) . 3_666
O15 K36 O9 165.6(6) 3_666 3_666
O10 K36 O9 68.0(4) 3_666 3_666
K35 K36 O8 67.9(4) . 3_666
O22W K36 O8 76.7(7) . 3_666
K37 K36 O8 65.6(4) . 3_666
O15 K36 O8 63.7(4) 3_666 3_666
O10 K36 O8 144.2(5) 3_666 3_666
O9 K36 O8 130.0(5) 3_666 3_666
K35 K36 S9 87.9(5) . 3_666
O22W K36 S9 126.7(7) . 3_666
K37 K36 S9 114.2(5) . 3_666
O15 K36 S9 111.6(4) 3_666 3_666
O10 K36 S9 57.7(3) 3_666 3_666
O9 K36 S9 58.3(3) 3_666 3_666
O8 K36 S9 155.8(5) 3_666 3_666
K35 K36 K34 48.5(5) . .
O22W K36 K34 141.3(7) . .
K37 K36 K34 50.2(5) . .
O15 K36 K34 124.0(6) 3_666 .
O10 K36 K34 128.3(5) 3_666 .
O9 K36 K34 66.4(5) 3_666 .
O8 K36 K34 85.7(5) 3_666 .
S9 K36 K34 78.0(4) 3_666 .
K35 K36 Mo9 103.9(4) . 3_666
O22W K36 Mo9 112.6(6) . 3_666
K37 K36 Mo9 85.0(4) . 3_666
O15 K36 Mo9 144.9(5) 3_666 3_666
O10 K36 Mo9 59.3(3) 3_666 3_666
O9 K36 Mo9 23.8(2) 3_666 3_666
O8 K36 Mo9 149.7(4) 3_666 3_666
S9 K36 Mo9 34.60(13) 3_666 3_666
K34 K36 Mo9 69.1(4) . 3_666
K36 K37 O16W 97.0(8) . .
K36 K37 O2 131.5(6) . 3_666
O16W K37 O2 74.5(6) . 3_666
K36 K37 K34 83.8(6) . .
O16W K37 K34 144.6(8) . .
O2 K37 K34 78.6(5) 3_666 .
K36 K37 O7 128.4(6) . 3_666
O16W K37 O7 79.9(6) . 3_666
O2 K37 O7 97.7(5) 3_666 3_666
K34 K37 O7 126.8(8) . 3_666
K36 K37 O9 65.6(4) . 3_666
O16W K37 O9 70.5(6) . 3_666
O2 K37 O9 66.7(4) 3_666 3_666
K34 K37 O9 77.9(6) . 3_666
O7 K37 O9 149.1(6) 3_666 3_666
K36 K37 O8 65.0(4) . 3_666
O16W K37 O8 111.1(7) . 3_666
O2 K37 O8 162.9(6) 3_666 3_666
K34 K37 O8 101.3(6) . 3_666
O7 K37 O8 68.5(4) 3_666 3_666
O9 K37 O8 130.3(5) 3_666 3_666
K36 K37 K35 46.6(4) . .
O16W K37 K35 143.6(7) . .
O2 K37 K35 127.5(6) 3_666 .
K34 K37 K35 49.7(4) . .
O7 K37 K35 118.7(5) 3_666 .
O9 K37 K35 91.0(4) 3_666 .
O8 K37 K35 57.5(3) 3_666 .
K36 K37 S8 109.8(5) . 3_666
O16W K37 S8 135.0(6) . 3_666
O2 K37 S8 108.9(5) 3_666 3_666
K34 K37 S8 75.7(6) . 3_666
O7 K37 S8 55.1(3) 3_666 3_666
O9 K37 S8 153.6(6) 3_666 3_666
O8 K37 S8 55.3(3) 3_666 3_666
K35 K37 S8 70.8(3) . 3_666
K36 K37 K40 77.3(5) . 3_666
O16W K37 K40 65.1(6) . 3_666
O2 K37 K40 133.6(6) 3_666 3_666
K34 K37 K40 147.3(6) . 3_666
O7 K37 K40 54.5(4) 3_666 3_666
O9 K37 K40 116.5(6) 3_666 3_666
O8 K37 K40 46.4(3) 3_666 3_666
K35 K37 K40 98.9(4) . 3_666
S8 K37 K40 85.9(3) 3_666 3_666
K41 K38 O32A 109.0(6) . .
K41 K38 O31A 120.9(6) . .
O32A K38 O31A 69.2(4) . .
K41 K38 K39 75.9(6) . .
O32A K38 K39 168.0(6) . .
O31A K38 K39 118.3(5) . .
K41 K38 O22A 160.8(6) . .
O32A K38 O22A 52.2(3) . .
O31A K38 O22A 52.9(3) . .
K39 K38 O22A 123.3(5) . .
K41 K38 O59W 107.4(9) . .
O32A K38 O59W 83.0(7) . .
O31A K38 O59W 129.6(8) . .
K39 K38 O59W 85.1(8) . .
O22A K38 O59W 76.7(8) . .
K41 K38 O6 56.3(4) . .
O32A K38 O6 54.5(3) . .
O31A K38 O6 87.1(4) . .
K39 K38 O6 132.1(6) . .
O22A K38 O6 104.5(4) . .
O59W K38 O6 110.2(7) . .
K41 K38 O7 67.6(5) . .
O32A K38 O7 89.1(4) . .
O31A K38 O7 53.5(3) . .
K39 K38 O7 102.9(5) . .
O22A K38 O7 104.7(4) . .
O59W K38 O7 168.6(8) . .
O6 K38 O7 58.5(3) . .
K41 K38 K40 49.3(5) . .
O32A K38 K40 144.9(5) . .
O31A K38 K40 97.1(4) . .
K39 K38 K40 46.4(4) . .
O22A K38 K40 142.8(5) . .
O59W K38 K40 126.8(8) . .
O6 K38 K40 94.0(4) . .
O7 K38 K40 58.4(4) . .
K41 K38 Mo6 76.0(4) . .
O32A K38 Mo6 33.2(2) . .
O31A K38 Mo6 88.9(4) . .
K39 K38 Mo6 148.3(5) . .
O22A K38 Mo6 85.4(3) . .
O59W K38 Mo6 89.4(7) . .
O6 K38 Mo6 25.65(19) . .
O7 K38 Mo6 79.5(3) . .
K40 K38 Mo6 119.1(4) . .
K40 K39 O30D 110.6(6) . .
K40 K39 K38 78.7(5) . .
O30D K39 K38 166.6(7) . .
K40 K39 O29D 116.5(7) . .
O30D K39 O29D 68.5(4) . .
K38 K39 O29D 116.9(5) . .
K40 K39 O14D 160.6(6) . .
O30D K39 O14D 51.9(3) . .
K38 K39 O14D 120.1(5) . .
O29D K39 O14D 52.9(3) . .
K40 K39 O13 57.5(5) . .
O30D K39 O13 53.9(3) . .
K38 K39 O13 136.2(6) . .
O29D K39 O13 86.4(5) . .
O14D K39 O13 103.6(4) . .
K40 K39 O12 64.9(5) . .
O30D K39 O12 87.0(5) . .
K38 K39 O12 106.0(5) . .
O29D K39 O12 51.6(4) . .
O14D K39 O12 102.7(5) . .
O13 K39 O12 58.3(4) . .
K40 K39 O64W 110.9(7) . 2
O30D K39 O64W 86.0(7) . 2
K38 K39 O64W 81.5(7) . 2
O29D K39 O64W 131.4(7) . 2
O14D K39 O64W 78.6(6) . 2
O13 K39 O64W 111.6(7) . 2
O12 K39 O64W 169.8(7) . 2
K40 K39 K41 50.8(5) . .
O30D K39 K41 145.7(6) . .
K38 K39 K41 47.8(4) . .
O29D K39 K41 93.1(5) . .
O14D K39 K41 137.4(5) . .
O13 K39 K41 98.0(5) . .
O12 K39 K41 59.5(4) . .
O64W K39 K41 126.1(7) 2 .
K40 K39 Mo13 78.6(5) . .
O30D K39 Mo13 32.7(2) . .
K38 K39 Mo13 151.7(5) . .
O29D K39 Mo13 88.5(4) . .
O14D K39 Mo13 84.5(3) . .
O13 K39 Mo13 25.9(2) . .
O12 K39 Mo13 79.2(3) . .
O64W K39 Mo13 91.0(6) 2 .
K41 K39 Mo13 123.6(5) . .
K39 K40 O22W 133.7(9) . 3_666
K39 K40 K41 80.7(6) . .
O22W K40 K41 95.2(7) 3_666 .
K39 K40 O13 72.4(5) . .
O22W K40 O13 75.8(6) 3_666 .
K41 K40 O13 129.7(6) . .
K39 K40 O8 138.2(7) . .
O22W K40 O8 79.9(7) 3_666 .
K41 K40 O8 127.1(7) . .
O13 K40 O8 100.4(5) . .
K39 K40 O12 68.7(5) . .
O22W K40 O12 67.1(7) 3_666 .
K41 K40 O12 68.1(5) . .
O13 K40 O12 62.8(4) . .
O8 K40 O12 145.5(5) . .
K39 K40 O7 110.1(5) . .
O22W K40 O7 109.9(7) 3_666 .
K41 K40 O7 66.2(5) . .
O13 K40 O7 163.4(6) . .
O8 K40 O7 66.4(4) . .
O12 K40 O7 133.7(6) . .
K39 K40 K38 54.9(4) . .
O22W K40 K38 142.5(7) 3_666 .
K41 K40 K38 47.5(4) . .
O13 K40 K38 127.3(5) . .
O8 K40 K38 117.3(5) . .
O12 K40 K38 95.7(4) . .
O7 K40 K38 57.4(3) . .
K39 K40 S7 85.9(5) . .
O22W K40 S7 136.7(7) 3_666 .
K41 K40 S7 110.5(5) . .
O13 K40 S7 109.0(5) . .
O8 K40 S7 56.8(3) . .
O12 K40 S7 154.6(5) . .
O7 K40 S7 55.8(3) . .
K38 K40 S7 69.4(3) . .
K39 K40 Mo8 119.5(6) . .
O22W K40 Mo8 101.4(7) 3_666 .
K41 K40 Mo8 123.1(5) . .
O13 K40 Mo8 107.2(5) . .
O8 K40 Mo8 21.6(2) . .
O12 K40 Mo8 165.8(4) . .
O7 K40 Mo8 56.8(3) . .
K38 K40 Mo8 98.4(4) . .
S7 K40 Mo8 35.33(15) . .
O16W K41 K38 138.8(8) 3_666 .
O16W K41 K40 91.8(7) 3_666 .
K38 K41 K40 83.2(6) . .
O16W K41 O6 77.8(6) 3_666 .
K38 K41 O6 73.7(5) . .
K40 K41 O6 128.1(6) . .
O16W K41 O11 67.1(6) 3_666 .
K38 K41 O11 147.6(7) . .
K40 K41 O11 120.9(6) . .
O6 K41 O11 101.7(5) . .
O16W K41 O7 74.6(6) 3_666 .
K38 K41 O7 65.9(5) . .
K40 K41 O7 66.1(5) . .
O6 K41 O7 62.0(4) . .
O11 K41 O7 141.0(6) . .
O16W K41 S12 124.5(7) 3_666 .
K38 K41 S12 94.4(5) . .
K40 K41 S12 113.6(6) . .
O6 K41 S12 114.0(5) . .
O11 K41 S12 57.4(3) . .
O7 K41 S12 160.3(6) . .
O16W K41 O12 99.8(7) 3_666 .
K38 K41 O12 114.1(6) . .
K40 K41 O12 64.0(5) . .
O6 K41 O12 167.5(6) . .
O11 K41 O12 66.4(4) . .
O7 K41 O12 129.5(5) . .
S12 K41 O12 57.1(3) . .
O16W K41 K39 139.5(8) 3_666 .
K38 K41 K39 56.3(5) . .
K40 K41 K39 48.5(5) . .
O6 K41 K39 130.0(6) . .
O11 K41 K39 121.5(5) . .
O7 K41 K39 92.4(5) . .
S12 K41 K39 75.6(4) . .
O12 K41 K39 59.2(4) . .
O16W K41 Mo6 94.1(6) 3_666 .
K38 K41 Mo6 65.4(4) . .
K40 K41 Mo6 137.8(5) . .
O6 K41 Mo6 18.9(2) . .
O11 K41 Mo6 99.7(4) . .
O7 K41 Mo6 75.3(3) . .
S12 K41 Mo6 96.9(4) . .
O12 K41 Mo6 154.0(5) . .
K39 K41 Mo6 120.1(5) . .
K45 K42 O30F 104.5(7) . .
K45 K42 O29F 112.7(8) . .
O30F K42 O29F 69.3(5) . .
K45 K42 K43 76.2(6) . .
O30F K42 K43 170.1(8) . .
O29F K42 K43 119.8(7) . .
K45 K42 O20F 155.5(8) . .
O30F K42 O20F 53.6(4) . .
O29F K42 O20F 52.8(4) . .
K43 K42 O20F 127.4(7) . .
K45 K42 O73W 99.7(8) . .
O30F K42 O73W 93.8(9) . .
O29F K42 O73W 146.0(9) . .
K43 K42 O73W 76.4(9) . .
O20F K42 O73W 93.3(8) . .
K45 K42 O86W 123.1(10) . .
O30F K42 O86W 130.6(9) . .
O29F K42 O86W 80.0(9) . .
K43 K42 O86W 52.2(8) . .
O20F K42 O86W 77.0(9) . .
O73W K42 O86W 90.9(12) . .
K45 K42 O10 61.3(5) . .
O30F K42 O10 84.3(5) . .
O29F K42 O10 51.4(4) . .
K43 K42 O10 104.3(6) . .
O20F K42 O10 101.8(5) . .
O73W K42 O10 159.5(9) . .
O86W K42 O10 105.9(11) . .
K45 K42 K44 49.6(4) . .
O30F K42 K44 142.3(7) . .
O29F K42 K44 94.1(6) . .
K43 K42 K44 45.0(4) . .
O20F K42 K44 140.0(6) . .
O73W K42 K44 115.2(8) . .
O86W K42 K44 75.2(9) . .
O10 K42 K44 59.9(4) . .
K45 K42 W7F 139.2(7) . .
O30F K42 W7F 65.7(4) . .
O29F K42 W7F 26.6(3) . .
K43 K42 W7F 120.3(6) . .
O20F K42 W7F 28.2(3) . .
O73W K42 W7F 119.8(8) . .
O86W K42 W7F 69.5(7) . .
O10 K42 W7F 78.0(4) . .
K44 K42 W7F 113.3(5) . .
K44 K43 O86W 103.2(12) . .
K44 K43 O32C 102.2(6) . .
O86W K43 O32C 105.5(15) . .
K44 K43 K42 81.7(6) . .
O86W K43 K42 66.2(15) . .
O32C K43 K42 171.6(8) . .
K44 K43 O31C 113.5(7) . .
O86W K43 O31C 143.2(12) . .
O32C K43 O31C 67.1(4) . .
K42 K43 O31C 118.5(6) . .
K44 K43 O22C 151.4(7) . .
O86W K43 O22C 94.6(12) . .
O32C K43 O22C 50.9(4) . .
K42 K43 O22C 126.3(7) . .
O31C K43 O22C 51.7(4) . .
K44 K43 O8AW 153(2) . .
O86W K43 O8AW 61(2) . .
O32C K43 O8AW 103(3) . .
K42 K43 O8AW 72(2) . .
O31C K43 O8AW 84.7(13) . .
O22C K43 O8AW 55.1(19) . .
K44 K43 O11 62.6(5) . .
O86W K43 O11 165.3(12) . .
O32C K43 O11 82.5(5) . .
K42 K43 O11 105.9(6) . .
O31C K43 O11 51.1(4) . .
O22C K43 O11 99.9(5) . .
O8AW K43 O11 130(2) . .
K44 K43 K45 52.7(4) . .
O86W K43 K45 109.5(14) . .
O32C K43 K45 140.6(7) . .
K42 K43 K45 47.4(5) . .
O31C K43 K45 93.7(5) . .
O22C K43 K45 140.1(6) . .
O8AW K43 K45 109(3) . .
O11 K43 K45 59.7(4) . .
K44 K43 S3 73.0(4) . .
O86W K43 S3 72.6(14) . .
O32C K43 S3 51.2(3) . .
K42 K43 S3 124.3(6) . .
O31C K43 S3 117.0(5) . .
O22C K43 S3 91.8(4) . .
O8AW K43 S3 117(3) . .
O11 K43 S3 104.8(5) . .
K45 K43 S3 125.1(5) . .
O16W K44 K43 134.5(7) 3_666 .
O16W K44 O4 73.2(5) 3_666 .
K43 K44 O4 78.2(5) . .
O16W K44 K45 91.4(6) 3_666 .
K43 K44 K45 79.3(5) . .
O4 K44 K45 128.2(5) . .
O16W K44 O9 76.2(6) 3_666 .
K43 K44 O9 147.7(6) . .
O4 K44 O9 108.9(5) . .
K45 K44 O9 114.9(5) . .
O16W K44 O11 65.8(5) 3_666 .
K43 K44 O11 69.4(5) . .
O4 K44 O11 59.6(3) . .
K45 K44 O11 68.9(4) . .
O9 K44 O11 142.0(5) . .
O16W K44 S10 134.0(6) 3_666 .
K43 K44 S10 91.3(5) . .
O4 K44 S10 123.0(4) . .
K45 K44 S10 103.5(4) . .
O9 K44 S10 57.9(3) . .
O11 K44 S10 160.0(4) . .
O16W K44 K42 136.9(6) 3_666 .
K43 K44 K42 53.3(5) . .
O4 K44 K42 131.2(5) . .
K45 K44 K42 45.5(4) . .
O9 K44 K42 114.8(4) . .
O11 K44 K42 94.7(4) . .
S10 K44 K42 68.6(3) . .
O16W K44 Mo9 98.2(6) 3_666 .
K43 K44 Mo9 126.4(5) . .
O4 K44 Mo9 117.5(4) . .
K45 K44 Mo9 113.5(4) . .
O9 K44 Mo9 22.0(2) . .
O11 K44 Mo9 164.0(4) . .
S10 K44 Mo9 35.92(13) . .
K42 K44 Mo9 97.6(3) . .
O16W K44 Mo4 91.7(5) 3_666 .
K43 K44 Mo4 68.9(4) . .
O4 K44 Mo4 20.2(2) . .
K45 K44 Mo4 137.9(4) . .
O9 K44 Mo4 106.6(4) . .
O11 K44 Mo4 74.3(3) . .
S10 K44 Mo4 104.1(3) . .
K42 K44 Mo4 120.9(4) . .
Mo9 K44 Mo4 107.5(3) . .
O22W K45 K42 137.3(8) 3_666 .
O22W K45 K44 90.9(7) 3_666 .
K42 K45 K44 84.9(6) . .
O22W K45 O17 75.3(6) 3_666 .
K42 K45 O17 76.2(5) . .
K44 K45 O17 131.6(5) . .
O22W K45 O12 71.2(7) 3_666 .
K42 K45 O12 146.0(7) . .
K44 K45 O12 118.0(5) . .
O17 K45 O12 101.2(5) . .
O22W K45 O10 67.7(6) 3_666 .
K42 K45 O10 70.5(5) . .
K44 K45 O10 72.7(4) . .
O17 K45 O10 59.1(4) . .
O12 K45 O10 137.7(6) . .
O22W K45 S11 127.8(7) 3_666 .
K42 K45 S11 93.5(6) . .
K44 K45 S11 108.6(4) . .
O17 K45 S11 116.6(5) . .
O12 K45 S11 56.7(3) . .
O10 K45 S11 163.9(6) . .
O22W K45 K43 138.5(8) 3_666 .
K42 K45 K43 56.4(5) . .
K44 K45 K43 48.0(4) . .
O17 K45 K43 132.5(6) . .
O12 K45 K43 119.1(5) . .
O10 K45 K43 98.6(5) . .
S11 K45 K43 72.8(4) . .
O22W K45 Mo12 92.6(6) 3_666 .
K42 K45 Mo12 127.3(6) . .
K44 K45 Mo12 116.0(4) . .
O17 K45 Mo12 110.9(5) . .
O12 K45 Mo12 21.6(2) . .
O10 K45 Mo12 159.1(5) . .
S11 K45 Mo12 35.24(14) . .
K43 K45 Mo12 101.0(4) . .
O22W K45 Mo17 92.7(6) 3_666 .
K42 K45 Mo17 67.2(4) . .
K44 K45 Mo17 141.8(4) . .
O17 K45 Mo17 19.5(3) . .
O12 K45 Mo17 99.1(4) . .
O10 K45 Mo17 73.6(3) . .
S11 K45 Mo17 99.0(4) . .
K43 K45 Mo17 121.8(5) . .
Mo12 K45 Mo17 101.9(3) . .
K6 O2W K27 91.2(4) . .
K14 O3W K31 123.2(18) . .
O9AW O4W K10 82(3) . .
K7 O5W K27 92.3(4) . .
K27 O6W K3 163.0(5) . .
K27 O6W K7 85.5(4) . .
K3 O6W K7 84.3(4) . .
K26 O8W K28 112.4(6) . .
K17 O9W K5 104.8(5) . .
K3 O12W K7 93.3(4) . .
K3 O12W K15 144.2(6) . 2_645
K7 O12W K15 113.9(5) . 2_645
K2 O13W K32 96.6(6) . 3_566
K11 O14W K7 91.3(5) . .
K7 O15W K3 91.8(5) . .
K7 O15W K21 123.0(7) . 3_666
K3 O15W K21 119.8(6) . 3_666
K41 O16W K44 125.6(9) 3_666 3_666
K41 O16W K4 101.6(8) 3_666 .
K44 O16W K4 102.8(7) 3_666 .
K41 O16W K37 108.7(8) 3_666 .
K44 O16W K37 112.9(8) 3_666 .
K4 O16W K37 101.4(8) . .
K22 O17W K28 58.8(6) . .
K11 O18W K7 89.3(7) . .
K45 O22W K36 121.0(9) 3_666 .
K45 O22W K40 120.6(10) 3_666 3_666
K36 O22W K40 107.8(10) . 3_666
K45 O22W K8 101.6(9) 3_666 .
K36 O22W K8 100.5(8) . .
K40 O22W K8 100.6(7) 3_666 .
O29 O23W K9 104.6(7) 3_566 .
K22 O50W K5 97.5(12) . .
K13 O58W K33 160.4(9) . 2_655
K10 O60W K26 85.1(8) . 1_655
K18 O66W K3 105(3) 1_655 2_655
K16 O69W K13 80.3(10) . 1_455
K33 O70W K18 123.3(14) 2 .
K33 O70W K12 56.1(8) 2 1_455
K18 O70W K12 100.1(16) . 1_455
O5AW O82W O92W 7(9) . .
K43 O86W K42 61.6(15) . .
O6AW O88W K12 141(6) . .
O5AW O92W O82W 5(7) . .
O1AW O99W O90W 111(8) . .
O82W O5AW O92W 168(10) . .
O4W O9AW K10 71(4) . .

loop_
_geom_bond_atom_site_label_1
_geom_bond_atom_site_label_2
_geom_bond_distance
_geom_bond_site_symmetry_2
W1A O1A 1.735(10) .
W1A O7A 1.886(10) .
W1A O4A 1.891(10) .
W1A O6A 1.930(11) .
W1A O12A 1.936(11) .
W1A O25A 2.312(9) .
W2A O2A 1.675(12) .
W2A O8A 1.891(10) .
W2A O9A 1.907(10) .
W2A O5A 1.929(10) .
W2A O4A 1.934(10) .
W2A O26A 2.370(9) .
W3A O3A 1.704(10) .
W3A O11A 1.908(10) .
W3A O10A 1.908(10) .
W3A O5A 1.913(11) .
W3A O6A 1.921(10) .
W3A O27A 2.345(9) .
W4A O13A 1.739(11) .
W4A O28A 1.773(10) .
W4A O19A 1.921(10) .
W4A O24A 1.939(11) .
W4A O7A 1.989(10) .
W4A O25A 2.309(10) .
W5A O14A 1.732(11) .
W5A O29A 1.773(11) .
W5A O19A 1.919(10) .
W5A O20A 1.925(10) .
W5A O8A 1.980(10) .
W5A O26A 2.345(10) .
W6A O15A 1.725(11) .
W6A O30A 1.848(11) .
W6A O20A 1.946(10) .
W6A O21A 1.951(10) .
W6A O9A 1.988(10) .
W6A O26A 2.272(9) .
W7A O16A 1.742(11) .
W7A O31A 1.822(10) .
W7A O21A 1.894(11) .
W7A O22A 1.930(10) .
W7A O10A 1.990(9) .
W7A O27A 2.335(9) .
W8A O18A 1.720(11) .
W8A O33A 1.828(9) .
W8A O23A 1.924(10) .
W8A O12A 1.931(10) .
W8A O24A 1.949(10) .
W8A O25A 2.320(10) .
W9A O17A 1.725(11) .
W9A O32A 1.791(9) .
W9A O23A 1.926(10) .
W9A O22A 1.947(9) .
W9A O11A 1.986(10) .
W9A O27A 2.333(9) .
W1B O1B 1.752(12) .
W1B O12B 1.863(11) .
W1B O6B 1.898(12) .
W1B O7B 1.926(12) .
W1B O4B 1.939(11) .
W1B O25B 2.340(10) .
W2B O49 1.752(12) .
W2B O9B 1.893(11) .
W2B O8B 1.896(11) .
W2B O4B 1.911(11) .
W2B O5B 1.915(11) .
W2B O26B 2.317(10) .
W3B O3B 1.734(11) .
W3B O10B 1.894(12) .
W3B O5B 1.910(11) .
W3B O6B 1.917(11) .
W3B O11B 1.956(11) .
W3B O27B 2.340(9) .
W4B O17B 1.752(11) .
W4B O32B 1.862(11) .
W4B O23B 1.929(11) .
W4B O11B 1.939(11) .
W4B O22B 1.949(10) .
W4B O27B 2.322(9) .
W5B O18B 1.726(12) .
W5B O33B 1.836(11) .
W5B O23B 1.914(11) .
W5B O24B 1.935(11) .
W5B O12B 2.023(11) .
W5B O25B 2.343(10) .
W6B O13B 1.723(13) .
W6B O28B 1.810(11) .
W6B O19B 1.921(11) .
W6B O24B 1.952(11) .
W6B O7B 1.962(11) .
W6B O25B 2.377(10) .
W7B O14B 1.683(12) .
W7B O29B 1.833(10) .
W7B O19B 1.924(11) .
W7B O20B 1.938(10) .
W7B O8B 1.965(11) .
W7B O26B 2.335(10) .
W8B O15B 1.750(11) .
W8B O30B 1.816(10) .
W8B O21B 1.884(10) .
W8B O20B 1.918(11) .
W8B O9B 2.009(11) .
W8B O26B 2.346(10) .
W9B O16B 1.729(12) .
W9B O31B 1.804(10) .
W9B O22B 1.937(10) .
W9B O21B 1.946(10) .
W9B O10B 2.009(11) .
W9B O27B 2.329(9) .
W1C O1C 1.729(10) .
W1C O7C 1.881(9) .
W1C O12C 1.922(9) .
W1C O4C 1.919(9) .
W1C O6C 1.923(10) .
W1C O25C 2.347(9) .
W2C O2C 1.739(10) .
W2C O8C 1.897(10) .
W2C O5C 1.920(10) .
W2C O9C 1.919(10) .
W2C O4C 1.920(9) .
W2C O26C 2.377(9) .
W3C O3C 1.722(10) .
W3C O10C 1.877(10) .
W3C O11C 1.884(10) .
W3C O6C 1.919(10) .
W3C O5C 1.927(10) .
W3C O27C 2.371(9) .
W4C O13C 1.735(10) .
W4C O28C 1.799(9) .
W4C O19C 1.899(9) .
W4C O24C 1.969(9) .
W4C O7C 2.014(9) .
W4C O25C 2.327(9) .
W5C O14C 1.737(11) .
W5C O29C 1.796(10) .
W5C O20C 1.948(9) .
W5C O19C 1.960(9) .
W5C O8C 2.005(10) .
W5C O26C 2.330(9) .
W6C O15C 1.707(11) .
W6C O30C 1.816(10) .
W6C O20C 1.909(9) .
W6C O21C 1.943(9) .
W6C O9C 1.957(10) .
W6C O26C 2.305(9) .
W7C O16C 1.712(11) .
W7C O31C 1.811(10) .
W7C O21C 1.910(9) .
W7C O22C 1.944(10) .
W7C O10C 2.025(10) .
W7C O27C 2.330(9) .
W8C O17C 1.710(10) .
W8C O32C 1.819(10) .
W8C O23C 1.889(9) .
W8C O22C 1.921(10) .
W8C O11C 2.010(10) .
W8C O27C 2.339(9) .
W9C O18C 1.702(10) .
W9C O33C 1.808(9) .
W9C O24C 1.926(9) .
W9C O23C 1.959(9) .
W9C O12C 1.975(9) .
W9C O25C 2.348(9) .
W1D O1D 1.716(10) .
W1D O12D 1.863(10) .
W1D O4D 1.914(10) .
W1D O7D 1.914(10) .
W1D O6D 1.916(9) .
W1D O25D 2.369(9) .
W2D O2D 1.737(10) .
W2D O8D 1.889(10) .
W2D O9D 1.889(11) .
W2D O4D 1.901(10) .
W2D O5D 1.929(10) .
W2D O26D 2.340(9) .
W3D O3D 1.761(11) .
W3D O5D 1.906(10) .
W3D O11D 1.905(11) .
W3D O10D 1.917(10) .
W3D O6D 1.915(10) .
W3D O27D 2.330(9) .
W4D O23D 1.723(11) .
W4D O32D 1.816(10) .
W4D O17D 1.936(10) .
W4D O16D 1.964(10) .
W4D O11D 2.008(11) .
W4D O27D 2.340(9) .
W5D O24D 1.714(12) .
W5D O33D 1.781(10) .
W5D O17D 1.920(10) .
W5D O18D 1.944(10) .
W5D O12D 2.020(10) .
W5D O25D 2.350(10) .
W6D O19D 1.692(11) .
W6D O28D 1.861(11) .
W6D O18D 1.939(11) .
W6D O13D 1.943(11) .
W6D O7D 1.967(10) .
W6D O25D 2.315(10) .
W7D O20D 1.721(10) .
W7D O29D 1.811(10) .
W7D O13D 1.895(12) .
W7D O14D 1.950(10) .
W7D O8D 2.007(10) .
W7D O26D 2.340(9) .
W8D O21D 1.711(12) .
W8D O30D 1.800(10) .
W8D O14D 1.913(10) .
W8D O15D 1.924(11) .
W8D O9D 1.996(10) .
W8D O26D 2.347(10) .
W9D O22D 1.741(11) .
W9D O31D 1.840(10) .
W9D O15D 1.939(11) .
W9D O16D 1.952(11) .
W9D O10D 1.979(11) .
W9D O27D 2.342(10) .
W1E O1E 1.724(11) .
W1E O7E 1.897(10) .
W1E O12E 1.912(9) .
W1E O6E 1.912(10) .
W1E O4E 1.913(10) .
W1E O25E 2.344(9) .
W2E O2E 1.710(9) .
W2E O9E 1.867(10) .
W2E O5E 1.874(9) .
W2E O8E 1.901(10) .
W2E O4E 1.930(10) .
W2E O26E 2.352(9) .
W3E O3E 1.738(10) .
W3E O10E 1.921(9) .
W3E O6E 1.923(10) .
W3E O5E 1.927(10) .
W3E O11E 1.930(9) .
W3E O27E 2.343(9) .
W4E O17E 1.713(11) .
W4E O32E 1.824(10) .
W4E O23E 1.918(9) .
W4E O22E 1.951(9) .
W4E O11E 1.972(9) .
W4E O27E 2.299(9) .
W5E O18E 1.740(10) .
W5E O33E 1.823(10) .
W5E O24E 1.930(10) .
W5E O23E 1.931(9) .
W5E O12E 2.007(9) .
W5E O25E 2.347(9) .
W6E O13E 1.738(10) .
W6E O28E 1.817(10) .
W6E O19E 1.924(9) .
W6E O24E 1.951(10) .
W6E O7E 2.001(10) .
W6E O25E 2.328(9) .
W7E O14E 1.725(11) .
W7E O29E 1.840(10) .
W7E O19E 1.927(9) .
W7E O20E 1.954(10) .
W7E O8E 1.967(10) .
W7E O26E 2.313(9) .
W8E O15E 1.758(10) .
W8E O30E 1.792(9) .
W8E O21E 1.920(9) .
W8E O20E 1.943(10) .
W8E O9E 2.027(10) .
W8E O26E 2.289(9) .
W9E O16E 1.722(10) .
W9E O31E 1.789(10) .
W9E O21E 1.918(9) .
W9E O22E 1.927(9) .
W9E O10E 1.989(9) .
W9E O27E 2.345(9) .
W1F O1F 1.769(12) .
W1F O12F 1.868(11) .
W1F O7F 1.905(12) .
W1F O4F 1.917(13) .
W1F O6F 1.915(11) .
W1F O25F 2.372(10) .
W2F O2F 1.713(13) .
W2F O9F 1.753(15) .
W2F O5F 1.895(11) .
W2F O4F 1.895(13) .
W2F O8F 1.907(13) .
W2F O26F 2.379(11) .
W3F O3F 1.711(13) .
W3F O11F 1.872(11) .
W3F O10F 1.922(11) .
W3F O6F 1.926(12) .
W3F O5F 1.935(11) .
W3F O27F 2.349(10) .
W4F O17F 1.722(11) .
W4F O32F 1.793(10) .
W4F O23F 1.918(10) .
W4F O22F 1.963(11) .
W4F O11F 2.019(11) .
W4F O27F 2.325(9) .
W5F O18F 1.691(12) .
W5F O33F 1.791(10) .
W5F O23F 1.917(11) .
W5F O24F 1.931(10) .
W5F O12F 1.979(10) .
W5F O25F 2.320(10) .
W6F O13F 1.746(11) .
W6F O28F 1.835(10) .
W6F O19F 1.921(12) .
W6F O24F 1.932(10) .
W6F O7F 1.990(11) .
W6F O25F 2.301(9) .
W7F O14F 1.722(12) .
W7F O29F 1.829(12) .
W7F O20F 1.886(13) .
W7F O19F 1.898(12) .
W7F O8F 2.007(14) .
W7F O26F 2.305(10) .
W8F O15F 1.785(16) .
W8F O30F 1.820(12) .
W8F O21F 1.896(12) .
W8F O20F 1.995(12) .
W8F O9F 2.075(13) .
W8F O26F 2.299(11) .
W9F O16F 1.741(14) .
W9F O31F 1.839(11) .
W9F O22F 1.927(10) .
W9F O21F 1.940(12) .
W9F O10F 1.954(11) .
W9F O27F 2.332(10) .
Mo1 O1 1.664(11) .
Mo1 O29A 2.070(11) .
Mo1 O28A 2.102(10) .
Mo1 S1 2.334(4) .
Mo1 S2 2.340(4) .
Mo1 O29 2.575(16) .
Mo1 Mo2 2.8561(19) .
Mo2 O2 1.681(11) .
Mo2 O29B 2.011(9) .
Mo2 O28B 2.096(10) .
Mo2 S1 2.279(5) .
Mo2 S2 2.337(4) .
Mo2 O29 3.783(16) .
Mo3 O3 1.668(10) .
Mo3 O30B 2.053(11) .
Mo3 O31B 2.054(10) .
Mo3 S4 2.325(4) .
Mo3 S3 2.334(5) .
Mo3 Mo4 2.8635(19) .
Mo4 O4 1.660(10) .
Mo4 O33C 2.013(9) .
Mo4 O32C 2.077(10) .
Mo4 S3 2.302(4) .
Mo4 S4 2.325(5) .
Mo5 O5 1.705(10) .
Mo5 O28C 2.061(9) .
Mo5 O29C 2.071(10) .
Mo5 S6 2.320(5) .
Mo5 S5 2.335(4) .
Mo5 Mo6 2.8472(19) .
Mo6 O6 1.667(10) .
Mo6 O33A 2.003(10) .
Mo6 O32A 2.123(9) .
Mo6 S5 2.287(4) .
Mo6 S6 2.331(4) .
Mo7 O7 1.684(10) .
Mo7 O30A 2.004(11) .
Mo7 O31A 2.083(9) .
Mo7 S7 2.283(4) .
Mo7 S8 2.349(4) .
Mo7 Mo8 2.8575(18) .
Mo8 O8 1.681(11) .
Mo8 O32E 2.025(9) .
Mo8 O33E 2.093(10) .
Mo8 S8 2.284(4) .
Mo8 S7 2.346(4) .
Mo9 O9 1.675(10) .
Mo9 O32B 1.969(10) .
Mo9 O33B 2.079(12) .
Mo9 S9 2.272(5) .
Mo9 S10 2.346(5) .
Mo9 Mo10 2.859(2) .
Mo10 O10 1.688(11) .
Mo10 O28F 2.020(11) .
Mo10 O29F 2.080(13) .
Mo10 S10 2.286(5) .
Mo10 S9 2.334(5) .
Mo11 O11 1.687(11) .
Mo11 O30C 2.016(9) .
Mo11 O31C 2.074(10) .
Mo11 S11 2.271(5) .
Mo11 S12 2.350(4) .
Mo11 Mo12 2.8602(18) .
Mo12 O12 1.645(11) .
Mo12 O28D 1.988(11) .
Mo12 O29D 2.089(10) .
Mo12 S12 2.286(4) .
Mo12 S11 2.347(5) .
Mo13 O13 1.690(10) .
Mo13 O31D 1.986(10) .
Mo13 O30D 2.098(9) .
Mo13 S13 2.288(5) .
Mo13 S14 2.328(4) .
Mo13 Mo14 2.8525(19) .
Mo14 O14 1.653(10) .
Mo14 O31E 2.070(10) .
Mo14 O30E 2.079(9) .
Mo14 S14 2.320(5) .
Mo14 S13 2.338(4) .
Mo15 O15 1.666(10) .
Mo15 O29E 1.989(9) .
Mo15 O28E 2.095(10) .
Mo15 S15 2.281(4) .
Mo15 S16 2.341(5) .
Mo15 Mo16 2.8476(19) .
Mo16 O16 1.644(10) .
Mo16 O33F 2.052(10) .
Mo16 O32F 2.079(11) .
Mo16 S15 2.326(5) .
Mo16 S16 2.333(4) .
Mo17 O17 1.696(12) .
Mo17 O31F 1.995(10) .
Mo17 O30F 2.083(12) .
Mo17 S17 2.277(5) .
Mo17 S18 2.332(5) .
Mo17 Mo18 2.861(2) .
Mo18 O18 1.669(11) .
Mo18 O32D 2.063(10) .
Mo18 O33D 2.068(9) .
Mo18 S18 2.326(5) .
Mo18 S17 2.344(5) .
As1 O26A 1.803(10) .
As1 O27A 1.808(9) .
As1 O25A 1.830(9) .
As2 O25B 1.782(10) .
As2 O26B 1.800(10) .
As2 O27B 1.803(9) .
As3 O26C 1.788(9) .
As3 O25C 1.788(9) .
As3 O27C 1.794(9) .
As4 O25D 1.777(9) .
As4 O26D 1.795(9) .
As4 O27D 1.802(9) .
As5 O25E 1.790(9) .
As5 O26E 1.808(9) .
As5 O27E 1.812(9) .
As6 O27F 1.793(10) 2_545
As6 O25F 1.799(10) 2_545
As6 O26F 1.816(10) 2_545
S1 O29 3.257(17) .
S1 K32 3.58(2) .
S1 K34 3.650(17) 3_666
S2 O29 3.198(16) .
S2 K4 3.352(7) 3_666
S3 K17 3.445(14) 1_565
S3 K43 3.675(17) .
S4 K4 3.369(6) 3_666
S4 K5 3.427(6) 1_565
S6 K4 3.387(6) 3_666
S6 K1 3.769(6) 3_666
S7 K40 3.551(15) .
S8 K37 3.704(16) 3_666
S8 K2 3.717(6) 3_566
S8 K32 3.78(2) .
S9 K36 3.404(13) 3_666
S10 K44 3.474(11) .
S11 K45 3.478(14) .
S12 K41 3.375(15) .
S13 K26 3.554(9) 2
S14 K8 3.399(7) 3_666
S14 K28 3.466(18) 2
S15 K35 3.771(13) 3_666
S16 K8 3.313(6) 3_666
S18 K8 3.342(7) 3_666
S18 K11 3.438(7) 2_655
O1A K21 3.34(2) .
O3A K11 2.814(12) 3_666
O4A K16 3.06(2) .
O5A K23 3.118(18) 2
O7A K16 2.972(19) .
O8A K13 2.925(16) 1_455
O8A K16 3.24(2) .
O9A K33 2.845(12) 2
O9A K23 3.051(18) 2
O10A K23 3.189(19) 2
O12A K21 2.860(18) .
O14A K9 2.919(13) 3_566
O14A K13 2.921(19) 1_455
O15A K2 2.744(11) 3_566
O15A K33 3.387(15) 2
O17A K27 2.955(12) 3_666
O18A K1 2.762(12) 3_666
O19A K16 3.04(2) .
O21A K23 3.109(18) 2
O22A K38 3.193(16) .
O28A O29 2.873(19) .
O29A O29 2.878(19) .
O31A K38 2.951(17) .
O32A K38 2.878(15) .
O49 K10 2.772(14) 1_465
O49 K26 3.148(16) 1_565
O4B K19 2.973(17) .
O7B K19 2.965(18) .
O8B K19 3.027(18) .
O9B K26 2.855(13) 1_565
O10B K30 3.004(15) 1_565
O13B K32 3.37(2) .
O14B O29 3.24(2) .
O15B K5 2.990(12) 1_565
O15B K22 3.20(2) 1_565
O17B K25 2.762(15) 1_565
O17B K20 3.027(18) .
O18B K20 3.11(2) .
O19B K19 2.944(17) .
O20B K22 2.961(18) 1_565
O21B K30 2.882(14) 1_565
O23B K20 3.011(17) .
O24B K34 3.02(2) 3_666
O28B K34 2.946(19) 3_666
O33B K34 3.22(2) 3_666
O1C K21 3.15(2) 3_676
O3C K21 3.320(19) 3_676
O4C K1 3.178(11) 1_565
O4C K21 3.425(19) 3_676
O6C K3 3.035(10) 1_565
O6C K21 3.380(18) 3_676
O7C K1 3.160(10) 1_565
O7C K6 3.177(11) 1_565
O8C K1 2.909(11) 1_565
O11C K3 2.946(10) 1_565
O12C K3 3.092(11) 1_565
O13C K1 2.953(11) 3_666
O13C K6 3.026(11) 1_565
O14C K6 2.683(12) 3_666
O15C K13 2.810(17) .
O15C K9 2.921(14) 3_666
O15C K31 2.952(17) .
O16C K9 3.355(13) 3_666
O17C K17 2.925(18) 1_565
O18C K5 2.768(13) 1_565
O19C K1 2.800(9) 1_565
O21C K9 3.070(11) 3_666
O22C K43 3.226(18) .
O23C K3 2.969(10) 1_565
O24C K6 2.946(10) 1_565
O31C K43 3.15(2) .
O32C K43 3.025(19) .
O1D K2 2.951(13) 3_666
O1D K33 3.023(14) 2_655
O2D K14 2.808(16) .
O2D K12 2.829(17) .
O3D K18 3.106(18) 1_655
O5D K10 2.987(12) 2_655
O6D K18 3.177(16) 1_655
O6D K15 3.202(18) .
O8D K14 3.044(16) .
O9D K10 3.027(13) 2_655
O10D K10 3.050(14) 2_655
O11D K15 3.430(19) .
O12D K2 2.769(11) 3_666
O12D K15 2.989(19) .
O13D K31 3.031(17) .
O14D K39 3.192(17) .
O15D K10 3.044(13) 2_655
O15D K26 3.069(13) 2
O17D K15 3.135(19) .
O19D K9 2.872(13) 3_666
O19D K13 3.08(2) .
O19D K31 3.27(2) .
O20D K31 2.962(19) .
O21D K26 3.045(14) 2
O22D K26 2.959(15) 2
O22D K28 3.10(2) 2
O23D K7 2.825(12) 2_655
O23D K11 2.958(12) 2_655
O29D K39 3.019(18) .
O30D K39 2.926(16) .
O1E K7 2.771(12) 2
O1E K27 3.232(13) 2
O2E K6 2.614(10) 2
O2E K27 3.137(12) 2
O3E K3 2.830(11) 2
O3E K17 2.927(17) 2
O4E K27 3.022(11) 2
O6E K15 3.297(18) 1_455
O9E K5 2.957(11) 2
O10E K17 3.029(16) 2
O11E K18 2.817(15) .
O11E K15 3.286(18) 1_455
O12E K15 3.087(18) 1_455
O15E K22 2.825(18) 2
O15E K28 2.93(2) 2
O15E K5 3.407(12) 2
O16E K30 2.792(15) 2
O17E K2 2.913(11) 3_566
O18E K2 2.891(11) 3_566
O18E K32 2.92(2) .
O21E K5 2.771(9) 2
O23E K2 2.857(10) 3_566
O23E K15 3.173(18) 1_455
O24E K35 3.130(16) 3_666
O28E K35 2.906(14) 3_666
O33E K35 2.989(15) 3_666
O1F K24 3.03(2) 3_675
O2F K25 2.847(15) 3_665
O2F K24 3.35(3) 3_675
O4F K24 3.27(2) 3_675
O6F K12 3.189(18) 4_575
O10F K23 3.336(18) 3_665
O11F K12 2.953(16) 4_575
O11F K33 3.006(13) 3_665
O11F K23 3.027(19) 3_665
O12F K12 3.275(19) 4_575
O13F K20 2.764(18) .
O13F K25 2.972(15) 1_565
O14F K24 2.80(2) .
O14F K25 3.138(17) 1_565
O16F K11 3.031(16) 2_655
O17F K33 3.186(15) 3_665
O17F K14 3.28(2) 4_575
O18F K14 3.023(19) 4_575
O19F K25 3.060(14) 1_565
O20F K42 3.11(2) .
O22F K23 3.41(2) 3_665
O23F K12 2.945(16) 4_575
O23F K14 3.35(2) 4_575
O25F As6 1.799(10) 2
O26F As6 1.816(10) 2
O27F As6 1.793(10) 2
O29F K42 3.00(2) .
O30F K42 2.977(19) .
O2 K4 2.738(11) 3_666
O2 K37 2.808(16) 3_666
O3 K4 3.400(11) 3_666
O4 K4 2.708(12) 3_666
O4 K44 2.833(13) .
O5 K4 3.283(12) 3_666
O6 K4 2.713(11) 3_666
O6 K41 2.858(19) .
O6 K38 3.296(16) .
O7 K37 2.936(17) 3_666
O7 K38 3.309(17) .
O7 K40 3.346(18) .
O7 K41 3.349(18) .
O8 K40 2.961(17) .
O8 K36 3.201(16) 3_666
O8 K37 3.218(15) 3_666
O8 K35 3.281(17) 3_666
O9 K44 2.920(15) .
O9 K37 3.170(17) 3_666
O9 K36 3.195(15) 3_666
O10 K36 3.080(17) 3_666
O10 K45 3.183(17) .
O10 K42 3.42(2) .
O11 K41 3.155(19) .
O11 K44 3.218(14) .
O11 K43 3.39(2) .
O12 K45 3.077(17) .
O12 K40 3.271(18) .
O12 K39 3.37(2) .
O12 K41 3.377(19) .
O13 K8 2.708(11) 3_666
O13 K40 2.870(18) .
O13 K39 3.245(17) .
O15 K8 2.714(12) 3_666
O15 K36 2.832(15) 3_666
O15 K35 3.353(18) 3_666
O16 K8 3.426(11) 3_666
O17 K8 2.672(13) 3_666
O17 K45 2.879(17) .
O18 K8 3.305(12) 3_666
K1 O18A 2.762(12) 3_666
K1 O10W 2.776(11) .
K1 O19C 2.800(9) 1_545
K1 O61W 2.89(3) .
K1 O8C 2.909(11) 1_545
K1 O13C 2.954(11) 3_666
K1 O7C 3.160(10) 1_545
K1 O4C 3.178(11) 1_545
K1 S6 3.768(6) 3_666
K2 O15A 2.744(11) 3_566
K2 O12D 2.769(11) 3_666
K2 O13W 2.804(13) .
K2 O23E 2.857(10) 3_566
K2 O18E 2.891(11) 3_566
K2 O17E 2.913(11) 3_566
K2 O1D 2.951(13) 3_666
K2 S8 3.717(6) 3_566
K3 O12W 2.817(14) .
K3 O3E 2.830(11) 2_545
K3 O15W 2.869(18) .
K3 O6W 2.902(14) .
K3 O11C 2.946(10) 1_545
K3 O23C 2.969(10) 1_545
K3 O6C 3.035(10) 1_545
K3 O67W 3.03(5) 1_545
K3 O12C 3.092(11) 1_545
K3 O66W 3.23(5) 2_645
K4 O4 2.708(12) 3_666
K4 O6 2.713(11) 3_666
K4 O16W 2.73(2) .
K4 O2 2.738(11) 3_666
K4 O5 3.283(12) 3_666
K4 S2 3.352(6) 3_666
K4 S4 3.368(6) 3_666
K4 S6 3.387(6) 3_666
K4 O3 3.400(11) 3_666
K5 O18C 2.767(13) 1_545
K5 O21E 2.771(9) 2_545
K5 O9W 2.803(11) .
K5 O9E 2.957(11) 2_545
K5 O15B 2.990(12) 1_545
K5 O77W 3.19(4) 2_545
K5 O50W 3.30(3) .
K5 O15E 3.407(12) 2_545
K5 K17 4.409(16) .
K6 O2E 2.614(10) 2_545
K6 O14C 2.683(12) 3_666
K6 O84W 2.82(5) .
K6 O2W 2.908(14) .
K6 O80W 2.93(7) 2_545
K6 O24C 2.946(10) 1_545
K6 O13C 3.026(11) 1_545
K6 O7C 3.177(11) 1_545
K6 K27 4.341(8) .
K7 O5W 2.770(11) .
K7 O1E 2.771(12) 2_545
K7 O12W 2.816(13) .
K7 O23D 2.825(12) 2_645
K7 O15W 2.832(17) .
K7 O14W 2.921(19) .
K7 O18W 3.16(3) .
K7 O6W 3.194(14) .
K7 K27 4.132(8) .
K7 K11 4.182(7) .
K7 K15 4.832(16) 2_645
K8 O17 2.672(13) 3_666
K8 O13 2.708(11) 3_666
K8 O15 2.714(12) 3_666
K8 O22W 2.74(2) .
K8 O18 3.305(12) 3_666
K8 S16 3.314(6) 3_666
K8 S18 3.342(7) 3_666
K8 S14 3.399(7) 3_666
K8 O16 3.426(11) 3_666
K9 O19D 2.872(13) 3_666
K9 O24W 2.86(2) .
K9 O14A 2.919(13) 3_566
K9 O15C 2.921(14) 3_666
K9 O23W 3.02(3) .
K9 O62W 3.03(3) 3_666
K9 O21C 3.070(11) 3_666
K9 O16C 3.355(13) 3_666
K9 K13 4.004(16) 3_666
K9 O29 4.705(17) 3_566
K10 O49 2.772(14) 1_645
K10 O60W 2.79(3) .
K10 O89W 2.82(5) .
K10 O4W 2.88(2) .
K10 O5D 2.987(12) 2_645
K10 O9AW 3.02(7) .
K10 O9D 3.027(13) 2_645
K10 O15D 3.044(13) 2_645
K10 O10D 3.050(14) 2_645
K10 K26 4.032(12) 1_655
K11 O18W 2.784(19) .
K11 O3A 2.814(12) 3_666
K11 O27W 2.84(2) 2_645
K11 O14W 2.930(18) .
K11 O11W 2.949(13) 2_645
K11 O23D 2.958(13) 2_645
K11 O16F 3.031(16) 2_645
K11 O4AW 3.36(3) 2_645
K11 S18 3.438(7) 2_645
K12 O88W 2.80(7) .
K12 O23F 2.945(16) 4_676
K12 O11F 2.953(16) 4_676
K12 K33 2.963(17) 2_655
K12 O6F 3.189(18) 4_676
K12 O12F 3.275(19) 4_676
K12 O70W 3.23(5) 1_655
K12 K14 3.92(2) .
K13 K31 2.49(2) .
K13 O58W 2.86(3) .
K13 O14A 2.921(19) 1_655
K13 O8A 2.925(16) 1_655
K13 O69W 3.23(4) 1_655
K13 K16 3.88(2) 1_655
K13 K9 4.003(16) 3_666
K14 O3W 2.77(4) .
K14 O7W 2.821(16) 4_676
K14 O18F 3.023(19) 4_676
K14 O76W 3.03(5) 4_676
K14 O17F 3.28(2) 4_676
K14 O23F 3.35(2) 4_676
K15 K18 2.85(2) 1_655
K15 O12W 2.95(2) 2_655
K15 O12E 3.087(18) 1_655
K15 O23E 3.173(18) 1_655
K15 O11E 3.286(18) 1_655
K15 O6E 3.297(18) 1_655
K15 K2 3.339(17) 3_666
K16 O69W 2.76(4) .
K16 K13 3.88(2) 1_455
K17 O9W 2.763(18) .
K17 O71W 2.83(3) .
K17 O17C 2.925(18) 1_545
K17 O3E 2.927(17) 2_545
K17 O10E 3.029(16) 2_545
K17 O97W 3.24(4) .
K17 S3 3.445(14) 1_545
K17 K18 4.99(2) 2_545
K18 K15 2.85(2) 1_455
K18 O66W 3.24(11) 1_455
K18 O3D 3.106(18) 1_455
K18 O6D 3.177(16) 1_455
K18 O70W 3.19(4) .
K18 K2 4.353(15) 3_566
K18 K12 4.924(19) 1_455
K18 K17 4.99(2) 2
K19 O63W 2.86(4) 1_455
K19 O85W 2.98(9) 1_455
K20 O53W 3.18(5) .
K20 O48W 3.22(4) .
K20 K25 4.835(17) 1_565
K21 O75W 2.83(5) .
K21 O15W 3.09(2) 3_666
K21 O1C 3.15(2) 3_676
K21 O3C 3.320(19) 3_676
K21 O20W 3.37(3) 3_676
K21 O6C 3.380(18) 3_676
K21 O4C 3.425(19) 3_676
K22 O50W 2.65(3) .
K22 O17W 2.80(3) .
K22 K28 2.82(2) .
K22 O15E 2.825(18) 2_545
K22 O20B 2.961(18) 1_545
K22 O3BW 3.02(6) .
K22 O15B 3.20(2) 1_545
K23 K33 2.89(2) .
K23 O11F 3.027(19) 3_665
K23 O9A 3.051(18) 2_545
K23 O32W 3.01(3) 2_545
K23 O21A 3.109(18) 2_545
K23 O5A 3.118(18) 2_545
K23 O10A 3.189(19) 2_545
K23 O28W 3.32(3) 2_545
K23 O10F 3.336(18) 3_665
K23 O22F 3.41(2) 3_665
K24 O1F 3.03(2) 3_675
K24 O87W 2.93(8) .
K24 O4F 3.27(2) 3_675
K24 O2F 3.35(3) 3_675
K24 K25 4.00(2) 1_565
K25 O17B 2.762(15) 1_545
K25 O2F 2.848(15) 3_665
K25 O13F 2.972(15) 1_545
K25 O19F 3.060(14) 1_545
K25 O14F 3.138(17) 1_545
K25 O19W 3.17(3) 3_665
K25 K24 4.00(2) 1_545
K25 K20 4.835(17) 1_545
K26 K30 2.771(15) .
K26 O9B 2.855(13) 1_545
K26 O8W 2.859(14) .
K26 O22D 2.959(15) 2_545
K26 O21D 3.044(14) 2_545
K26 O15D 3.068(13) 2_545
K26 O49 3.148(16) 1_545
K26 O60W 3.16(3) 1_455
K26 S13 3.554(9) 2_545
K27 O31W 2.81(3) .
K27 O6W 2.884(14) .
K27 O26W 2.89(2) 3_666
K27 O17A 2.955(12) 3_666
K27 O5W 2.957(16) .
K27 O4E 3.022(11) 2_545
K27 O2E 3.137(12) 2_545
K27 O2W 3.162(13) .
K27 O1E 3.232(13) 2_545
K28 O8W 2.88(2) .
K28 O15E 2.93(2) 2_545
K28 O17W 2.94(3) .
K28 O22D 3.10(2) 2_545
K28 O51W 3.14(4) 2_545
K28 S14 3.466(18) 2_545
O29 O23W 2.93(2) 3_566
O29 O56W 2.97(3) .
O29 K9 4.705(17) 3_566
K30 O16E 2.792(15) 2_545
K30 O52W 2.80(3) .
K30 O21B 2.882(14) 1_545
K30 O10B 3.004(15) 1_545
K30 O55W 3.25(3) .
K31 O2AW 2.94(4) 4_676
K31 O21W 2.95(3) .
K31 O3W 3.15(5) .
K31 O78W 3.38(6) .
K32 O13W 2.97(2) 3_566
K32 O68W 3.23(5) .
K32 O72W 3.50(7) .
K32 K34 3.81(4) 3_666
K32 K2 4.311(18) 3_566
K33 O9A 2.845(12) 2_545
K33 K12 2.963(17) 2_645
K33 O70W 3.06(5) 2_545
K33 O11F 3.006(13) 3_665
K33 O1D 3.023(14) 2_645
K33 O58W 3.17(3) 2_645
K33 O17F 3.186(15) 3_665
K33 O15A 3.387(14) 2_545
K33 K14 4.75(2) 2_645
K34 K35 2.783(19) .
K34 K37 2.87(3) .
K34 O28B 2.946(19) 3_666
K34 O24B 3.02(2) 3_666
K34 O33B 3.22(2) 3_666
K34 K36 3.71(3) .
K34 S1 3.650(17) 3_666
K34 K32 3.81(4) 3_666
K35 K36 2.605(19) .
K35 O28E 2.906(14) 3_666
K35 O33E 2.989(15) 3_666
K35 O24E 3.130(16) 3_666
K35 O29W 3.23(3) 3_666
K35 O8 3.281(17) 3_666
K35 O15 3.353(17) 3_666
K35 K37 3.574(19) .
K35 S15 3.771(13) 3_666
K36 O22W 2.64(3) .
K36 K37 2.682(19) .
K36 O15 2.832(16) 3_666
K36 O10 3.080(17) 3_666
K36 O9 3.195(15) 3_666
K36 O8 3.201(16) 3_666
K36 S9 3.404(13) 3_666
K37 O16W 2.77(3) .
K37 O2 2.808(16) 3_666
K37 O7 2.936(17) 3_666
K37 O9 3.170(17) 3_666
K37 O8 3.218(15) 3_666
K37 S8 3.704(16) 3_666
K37 K40 4.04(2) 3_666
K38 K41 2.63(2) .
K38 K39 2.954(17) .
K38 O59W 3.28(4) .
K38 K40 3.539(17) .
K39 K40 2.61(2) .
K39 O64W 3.40(4) 2
K39 K41 3.44(2) .
K40 O22W 2.72(3) 3_666
K40 K41 2.70(2) .
K41 O16W 2.61(3) 3_666
K42 K45 2.70(2) .
K42 K43 3.06(2) .
K42 O73W 3.24(5) .
K42 O86W 3.18(8) .
K42 K44 3.77(2) .
K43 K44 2.69(2) .
K43 O86W 2.75(5) .
K43 O8AW 3.15(10) .
K43 K45 3.56(2) .
K44 O16W 2.65(2) 3_666
K44 K45 2.885(18) .
K45 O22W 2.63(3) 3_666
O4W O9AW 1.36(11) .
O7W K14 2.821(16) 4_575
O11W K11 2.950(13) 2_655
O12W K15 2.95(2) 2_645
O13W K32 2.97(2) 3_566
O15W K21 3.09(2) 3_666
O16W K41 2.61(3) 3_666
O16W K44 2.65(2) 3_666
O19W K25 3.17(3) 3_665
O20W K21 3.37(3) 3_676
O22W K45 2.63(3) 3_666
O22W K40 2.72(3) 3_666
O23W O29 2.93(2) 3_566
O26W K27 2.89(2) 3_666
O27W K11 2.84(2) 2_655
O28W K23 3.32(3) 2
O29W K35 3.23(3) 3_666
O32W K23 3.01(3) 2
O47W O7AW 1.03(9) .
O49W O3AW 1.11(7) .
O51W K28 3.14(4) 2
O58W K33 3.17(3) 2_655
O60W K26 3.16(3) 1_655
O62W K9 3.03(3) 3_666
O63W K19 2.86(4) 1_655
O64W K39 3.40(4) 2_545
O65W O74W 1.33(5) .
O66W K18 3.24(11) 1_655
O66W K3 3.23(5) 2_655
O67W K3 3.03(5) 1_565
O69W K13 3.23(4) 1_455
O70W K33 3.06(5) 2
O70W K12 3.23(5) 1_455
O76W K14 3.03(5) 4_575
O77W K5 3.19(4) 2
O80W K6 2.93(7) 2
O82W O5AW 0.74(7) .
O82W O92W 1.76(13) .
O85W K19 2.98(9) 1_655
O88W O6AW 1.67(14) .
O90W O99W 1.65(13) .
O92W O5AW 1.03(13) .
O99W O1AW 1.61(11) .
O2AW K31 2.94(4) 4_575
O4AW K11 3.36(3) 2_655
